data_7031043
loop_
_publ_author_name
'Rahanyan, Nelli'
'Duttwyler, Simon'
'Linden, Anthony'
'Baldridge, Kim K.'
'Siegel, Jay S.'

_publ_section_title
;
 Cu(i) and Ag(i) complexes of 7,10-bis-N-heterocycle-diazafluoranthenes:
 programmed molecular grids?
;
_journal_issue 28
_journal_name_full 'Dalton transactions (Cambridge, England : 2003)'
_journal_page_first 11027
_journal_page_last 11038
_journal_paper_doi 10.1039/c4dt01460j
_journal_volume 43
_journal_year 2014
_chemical_formula_moiety 'C120 H112 Cu4 N24 4+, 4(F6 P -), 2.17(H2 O)'
_chemical_formula_sum 'C120 H116.33 Cu4 F24 N24 O2.17 P4'
_chemical_formula_weight 2763.46
_chemical_name_systematic
; 
 ? 
;
_space_group_IT_number 2
_symmetry_cell_setting triclinic
_symmetry_Int_Tables_number 2
_symmetry_space_group_name_Hall '-P 1'
_symmetry_space_group_name_H-M 'P -1'
_atom_sites_solution_hydrogens mixed
_atom_sites_solution_primary direct
_atom_sites_solution_secondary difmap
_audit_creation_date 10-06-21
_audit_creation_method SHELXL-97
_cell_angle_alpha 99.3440(9)
_cell_angle_beta 94.2548(10)
_cell_angle_gamma 94.4011(10)
_cell_formula_units_Z 4
_cell_length_a 12.4516(4)
_cell_length_b 23.6077(8)
_cell_length_c 42.9503(15)
_cell_measurement_reflns_used 411189
_cell_measurement_temperature 160(1)
_cell_measurement_theta_max 25.0
_cell_measurement_theta_min 2.0
_cell_volume 12372.9(7)
_computing_cell_refinement 'DENZO-SMN (Otwinowski & Minor, 1997)'
_computing_data_collection 'COLLECT (Nonius, 2000)'
_computing_data_reduction 'DENZO-SMN and SCALEPACK (Otwinowski & Minor, 1997)'
_computing_molecular_graphics 'ORTEPII (Johnson, 1976)'
_computing_publication_material 'SHELXL97 and PLATON (Spek, 2003)'
_computing_structure_refinement 'SHELXL97 (Sheldrick, 1997)'
_computing_structure_solution 'SHELXS97 (Sheldrick, 1997)'
_diffrn_ambient_temperature 160(1)
_diffrn_detector '65 mm CCD camera on \k goniostat'
_diffrn_detector_area_resol_mean 9
_diffrn_measured_fraction_theta_full 0.946
_diffrn_measured_fraction_theta_max 0.946
_diffrn_measurement_device_type 'Nonius KappaCCD area-detector diffractometer'
_diffrn_measurement_method '\f and \w scans with \k offsets'
_diffrn_radiation_monochromator 'horizontally mounted graphite crystal'
_diffrn_radiation_source 'Nonius FR590 sealed tube generator'
_diffrn_radiation_type 'Mo K\a'
_diffrn_radiation_wavelength 0.71073
_diffrn_reflns_av_R_equivalents 0.1039
_diffrn_reflns_av_sigmaI/netI 0.1090
_diffrn_reflns_limit_h_max 14
_diffrn_reflns_limit_h_min -14
_diffrn_reflns_limit_k_max 27
_diffrn_reflns_limit_k_min -28
_diffrn_reflns_limit_l_max 49
_diffrn_reflns_limit_l_min -49
_diffrn_reflns_number 149307
_diffrn_reflns_theta_full 25.02
_diffrn_reflns_theta_max 25.02
_diffrn_reflns_theta_min 2.03
_diffrn_standards_decay_% 0
_diffrn_standards_number 0
_exptl_absorpt_coefficient_mu 0.827
_exptl_absorpt_correction_T_max 0.884
_exptl_absorpt_correction_T_min 0.764
_exptl_absorpt_correction_type multi-scan
_exptl_absorpt_process_details '(Blessing, 1995)'
_exptl_crystal_colour red
_exptl_crystal_density_diffrn 1.483
_exptl_crystal_density_method 'not measured'
_exptl_crystal_description prism
_exptl_crystal_F_000 5654.76
_exptl_crystal_size_max 0.20
_exptl_crystal_size_mid 0.18
_exptl_crystal_size_min 0.15
_refine_diff_density_max 0.813
_refine_diff_density_min -0.791
_refine_diff_density_rms 0.099
_refine_ls_extinction_method none
_refine_ls_goodness_of_fit_ref 1.077
_refine_ls_hydrogen_treatment constr
_refine_ls_matrix_type full
_refine_ls_number_parameters 3551
_refine_ls_number_reflns 41317
_refine_ls_number_restraints 2062
_refine_ls_restrained_S_all 1.093
_refine_ls_R_factor_all 0.1566
_refine_ls_R_factor_gt 0.0791
_refine_ls_shift/su_max 0.001
_refine_ls_shift/su_mean 0.000
_refine_ls_structure_factor_coef Fsqd
_refine_ls_weighting_details 'w=1/[\s^2^(Fo^2^)+(0.0423P)^2^+45.4184P] where P=(Fo^2^+2Fc^2^)/3'
_refine_ls_weighting_scheme calc
_refine_ls_wR_factor_gt 0.1473
_refine_ls_wR_factor_ref 0.1762
_reflns_number_gt 24116
_reflns_number_total 41319
_reflns_threshold_expression 'I > 2\s(I)'
_cod_data_source_file c4dt01460j1.cif
_cod_data_source_block I
_cod_depositor_comments
;Adding full bibliography for 7031040--7031051.cif.

The following automatic conversions were performed:

'_atom_sites_solution_hydrogens' value 'geom & difmap' was changed to
'mixed'.

Automatic conversion script
Id: cif_fix_values 6452 2018-10-05 10:23:21Z andrius 
;
_cod_original_sg_symbol_H-M 'P -1         '
_cod_database_code 7031043

loop_
_symmetry_equiv_pos_as_xyz
'x, y, z'
'-x, -y, -z'

loop_
_atom_site_label
_atom_site_type_symbol
_atom_site_fract_x
_atom_site_fract_y
_atom_site_fract_z
_atom_site_U_iso_or_equiv
_atom_site_adp_type
_atom_site_occupancy
_atom_site_symmetry_multiplicity
_atom_site_calc_flag
_atom_site_refinement_flags
_atom_site_disorder_assembly
_atom_site_disorder_group
Cu1 Cu 0.18724(7) 0.28515(4) 0.257755(17) 0.0363(2) Uani 1 1 d . . .
Cu2 Cu 0.41873(7) 0.22486(4) 0.242325(17) 0.0370(2) Uani 1 1 d . . .
Cu3 Cu 0.30999(7) 0.09764(4) 0.259472(17) 0.0375(2) Uani 1 1 d . . .
Cu4 Cu 0.05822(7) 0.14893(4) 0.253828(17) 0.0350(2) Uani 1 1 d . . .
N1 N 0.2191(4) 0.2594(2) 0.21345(11) 0.0301(13) Uani 1 1 d . . .
N2 N 0.3017(4) 0.2284(2) 0.20772(11) 0.0315(13) Uani 1 1 d . . .
N3 N 0.4220(4) 0.2092(2) 0.28689(11) 0.0315(13) Uani 1 1 d . . .
N4 N 0.3680(4) 0.1624(2) 0.29352(11) 0.0328(13) Uani 1 1 d . . .
N5 N 0.2194(4) 0.0874(2) 0.21846(11) 0.0306(13) Uani 1 1 d . . .
N6 N 0.1332(4) 0.1167(2) 0.21553(11) 0.0293(12) Uani 1 1 d . . .
N7 N 0.1123(4) 0.1988(2) 0.29504(11) 0.0302(13) Uani 1 1 d . . .
N8 N 0.1707(4) 0.2490(2) 0.29619(11) 0.0318(13) Uani 1 1 d . . .
N9 N 0.2733(4) 0.3461(2) 0.29055(12) 0.0342(13) Uani 1 1 d . . .
N10 N 0.3367(4) 0.3643(2) 0.34533(12) 0.0353(14) Uani 1 1 d . . .
N11 N -0.0036(4) 0.0995(2) 0.28469(11) 0.0316(13) Uani 1 1 d . . .
N12 N 0.0076(4) 0.0971(2) 0.34013(12) 0.0355(14) Uani 1 1 d . . .
N13 N -0.0431(4) 0.1684(2) 0.21885(11) 0.0318(13) Uani 1 1 d . . .
N14 N -0.0600(4) 0.1675(2) 0.16332(11) 0.0352(14) Uani 1 1 d . . .
N15 N 0.4022(4) 0.0464(2) 0.23129(11) 0.0303(13) Uani 1 1 d . . .
N16 N 0.3809(5) -0.0176(3) 0.18234(13) 0.0482(16) Uani 1 1 d . . .
N17 N 0.2637(4) 0.0655(2) 0.29811(12) 0.0331(13) Uani 1 1 d . . .
N18 N 0.2990(5) 0.0830(2) 0.35428(12) 0.0384(14) Uani 1 1 d . . .
N19 N 0.5124(4) 0.2961(2) 0.26559(11) 0.0333(13) Uani 1 1 d . . .
N20 N 0.6070(4) 0.3336(2) 0.31578(12) 0.0380(14) Uani 1 1 d . . .
N21 N 0.4750(4) 0.1743(2) 0.20553(11) 0.0342(13) Uani 1 1 d . . .
N22 N 0.4309(4) 0.1361(2) 0.15086(12) 0.0367(14) Uani 1 1 d . . .
N23 N 0.0584(4) 0.3116(2) 0.23432(11) 0.0359(14) Uani 1 1 d . . .
N24 N -0.0095(4) 0.3225(2) 0.18280(12) 0.0352(14) Uani 1 1 d . . .
C1 C 0.2011(5) 0.2839(3) 0.32429(14) 0.0280(15) Uani 1 1 d . . .
C2 C 0.2743(5) 0.3347(3) 0.32054(14) 0.0327(16) Uani 1 1 d . . .
C3 C 0.3355(6) 0.3923(3) 0.28589(16) 0.0401(18) Uani 1 1 d . . .
H3 H 0.3350 0.4023 0.2653 0.048 Uiso 1 1 calc R . .
C4 C 0.4006(6) 0.4258(3) 0.31077(16) 0.0430(18) Uani 1 1 d . . .
H4 H 0.4448 0.4587 0.3078 0.052 Uiso 1 1 calc R . .
C5 C 0.3984(6) 0.4092(3) 0.33989(16) 0.0390(17) Uani 1 1 d . . .
H5 H 0.4437 0.4311 0.3571 0.047 Uiso 1 1 calc R . .
C6 C 0.1614(5) 0.2720(3) 0.35258(13) 0.0266(15) Uani 1 1 d . . .
C7 C 0.0892(5) 0.2208(3) 0.35035(13) 0.0296(15) Uani 1 1 d . . .
C8 C 0.0744(5) 0.1830(3) 0.32146(13) 0.0292(15) Uani 1 1 d . . .
C9 C 0.0218(5) 0.1232(3) 0.31560(14) 0.0300(15) Uani 1 1 d . . .
C10 C -0.0518(5) 0.0454(3) 0.27894(16) 0.0367(17) Uani 1 1 d . . .
H10 H -0.0725 0.0274 0.2577 0.044 Uiso 1 1 calc R . .
C11 C -0.0718(5) 0.0157(3) 0.30320(15) 0.0377(17) Uani 1 1 d . . .
H11 H -0.1070 -0.0223 0.2991 0.045 Uiso 1 1 calc R . .
C12 C -0.0395(5) 0.0425(3) 0.33350(16) 0.0407(18) Uani 1 1 d . . .
H12 H -0.0506 0.0221 0.3505 0.049 Uiso 1 1 calc R . .
C13 C 0.0397(5) 0.2226(3) 0.38062(13) 0.0299(15) Uani 1 1 d . . .
C14 C 0.0912(5) 0.2724(3) 0.40036(14) 0.0332(16) Uani 1 1 d . . .
C15 C 0.1673(5) 0.3031(3) 0.38545(14) 0.0309(16) Uani 1 1 d . . .
C16 C 0.2213(5) 0.3531(3) 0.40227(14) 0.0356(17) Uani 1 1 d . . .
H16 H 0.2743 0.3740 0.3928 0.043 Uiso 1 1 calc R . .
C17 C 0.1978(6) 0.3734(3) 0.43375(15) 0.0401(18) Uani 1 1 d . . .
C18 C 0.1195(6) 0.3432(3) 0.44726(14) 0.0410(18) Uani 1 1 d . . .
H18 H 0.1032 0.3576 0.4682 0.049 Uiso 1 1 calc R . .
C19 C 0.0626(6) 0.2911(3) 0.43085(14) 0.0380(17) Uani 1 1 d . . .
C20 C -0.0213(6) 0.2580(3) 0.44166(15) 0.0416(18) Uani 1 1 d . . .
H20 H -0.0417 0.2696 0.4625 0.050 Uiso 1 1 calc R . .
C21 C -0.0752(6) 0.2092(3) 0.42307(14) 0.0369(17) Uani 1 1 d . . .
C22 C -0.0431(5) 0.1921(3) 0.39180(14) 0.0354(17) Uani 1 1 d . . .
H22 H -0.0798 0.1590 0.3786 0.043 Uiso 1 1 calc R . .
C23 C -0.1697(6) 0.1755(3) 0.43438(16) 0.049(2) Uani 1 1 d . . .
C24 C -0.1693(7) 0.1110(3) 0.42343(19) 0.065(2) Uani 1 1 d . . .
H241 H -0.1803 0.1024 0.4003 0.097 Uiso 1 1 calc R . .
H242 H -0.2277 0.0906 0.4325 0.097 Uiso 1 1 calc R . .
H243 H -0.0997 0.0985 0.4305 0.097 Uiso 1 1 calc R . .
C25 C -0.2758(7) 0.1945(4) 0.4208(2) 0.083(3) Uani 1 1 d . . .
H251 H -0.2794 0.1870 0.3976 0.125 Uiso 1 1 calc R . .
H252 H -0.2788 0.2358 0.4282 0.125 Uiso 1 1 calc R . .
H253 H -0.3370 0.1728 0.4279 0.125 Uiso 1 1 calc R . .
C26 C -0.1662(9) 0.1867(5) 0.47063(18) 0.101(4) Uani 1 1 d . . .
H261 H -0.2283 0.1651 0.4773 0.152 Uiso 1 1 calc R . .
H262 H -0.1689 0.2280 0.4782 0.152 Uiso 1 1 calc R . .
H263 H -0.0991 0.1742 0.4796 0.152 Uiso 1 1 calc R . .
C27 C 0.2542(6) 0.4303(3) 0.45238(16) 0.047(2) Uani 1 1 d . . .
C28 C 0.1706(7) 0.4729(3) 0.46015(19) 0.068(3) Uani 1 1 d . . .
H281 H 0.1341 0.4806 0.4404 0.102 Uiso 1 1 calc R . .
H282 H 0.2066 0.5090 0.4723 0.102 Uiso 1 1 calc R . .
H283 H 0.1173 0.4567 0.4727 0.102 Uiso 1 1 calc R . .
C29 C 0.3386(8) 0.4576(4) 0.43355(18) 0.073(3) Uani 1 1 d . . .
H291 H 0.3029 0.4659 0.4139 0.109 Uiso 1 1 calc R . .
H292 H 0.3936 0.4308 0.4285 0.109 Uiso 1 1 calc R . .
H293 H 0.3730 0.4935 0.4463 0.109 Uiso 1 1 calc R . .
C30 C 0.3129(7) 0.4184(4) 0.48337(17) 0.067(2) Uani 1 1 d . . .
H301 H 0.3479 0.4547 0.4956 0.100 Uiso 1 1 calc R . .
H302 H 0.3678 0.3915 0.4782 0.100 Uiso 1 1 calc R . .
H303 H 0.2604 0.4015 0.4959 0.100 Uiso 1 1 calc R . .
C31 C -0.0132(5) 0.1525(3) 0.18925(13) 0.0273(15) Uani 1 1 d . . .
C32 C -0.1447(5) 0.1979(3) 0.16690(16) 0.0372(17) Uani 1 1 d . . .
H32 H -0.1789 0.2097 0.1488 0.045 Uiso 1 1 calc R . .
C33 C -0.1855(5) 0.2132(3) 0.19586(15) 0.0388(17) Uani 1 1 d . . .
H33 H -0.2493 0.2327 0.1977 0.047 Uiso 1 1 calc R . .
C34 C -0.1290(5) 0.1989(3) 0.22192(15) 0.0366(17) Uani 1 1 d . . .
H34 H -0.1516 0.2108 0.2424 0.044 Uiso 1 1 calc R . .
C35 C 0.0789(5) 0.1161(3) 0.18684(13) 0.0270(15) Uani 1 1 d . . .
C36 C 0.1122(5) 0.0841(3) 0.15922(13) 0.0287(15) Uani 1 1 d . . .
C37 C 0.2061(5) 0.0527(3) 0.16251(13) 0.0303(15) Uani 1 1 d . . .
C38 C 0.2563(5) 0.0555(3) 0.19315(14) 0.0297(15) Uani 1 1 d . . .
C39 C 0.3518(5) 0.0259(3) 0.20229(15) 0.0315(16) Uani 1 1 d . . .
C40 C 0.4950(5) 0.0236(3) 0.23851(15) 0.0387(17) Uani 1 1 d . . .
H40 H 0.5348 0.0379 0.2583 0.046 Uiso 1 1 calc R . .
C41 C 0.5336(6) -0.0191(3) 0.21840(16) 0.0437(19) Uani 1 1 d . . .
H41 H 0.6006 -0.0336 0.2235 0.052 Uiso 1 1 calc R . .
C42 C 0.4721(6) -0.0404(3) 0.19049(16) 0.051(2) Uani 1 1 d . . .
H42 H 0.4947 -0.0721 0.1767 0.061 Uiso 1 1 calc R . .
C43 C 0.2297(5) 0.0245(3) 0.13071(13) 0.0297(15) Uani 1 1 d . . .
C44 C 0.1461(5) 0.0385(3) 0.11012(13) 0.0322(16) Uani 1 1 d . . .
C45 C 0.0709(5) 0.0718(3) 0.12572(13) 0.0314(16) Uani 1 1 d . . .
C46 C -0.0203(5) 0.0822(3) 0.10805(14) 0.0369(17) Uani 1 1 d . . .
H46 H -0.0725 0.1042 0.1181 0.044 Uiso 1 1 calc R . .
C47 C -0.0377(5) 0.0603(3) 0.07495(14) 0.0395(18) Uani 1 1 d . A .
C48 C 0.0409(6) 0.0300(3) 0.06026(14) 0.0421(19) Uani 1 1 d . . .
H48 H 0.0311 0.0169 0.0380 0.051 Uiso 1 1 calc R . .
C49 C 0.1358(5) 0.0179(3) 0.07760(14) 0.0375(17) Uani 1 1 d . . .
C50 C 0.2166(6) -0.0161(3) 0.06520(15) 0.0437(19) Uani 1 1 d . . .
H50 H 0.2136 -0.0293 0.0430 0.052 Uiso 1 1 calc R . .
C51 C 0.2997(5) -0.0304(3) 0.08474(14) 0.0391(18) Uani 1 1 d . . .
C52 C 0.3048(5) -0.0100(3) 0.11779(15) 0.0389(17) Uani 1 1 d . . .
H52 H 0.3612 -0.0204 0.1313 0.047 Uiso 1 1 calc R . .
C53 C 0.3856(6) -0.0704(3) 0.07269(15) 0.0445(19) Uani 1 1 d . . .
C54 C 0.3755(7) -0.0859(4) 0.03648(17) 0.081(3) Uani 1 1 d . . .
H541 H 0.3040 -0.1060 0.0292 0.122 Uiso 1 1 calc R . .
H542 H 0.4316 -0.1110 0.0298 0.122 Uiso 1 1 calc R . .
H543 H 0.3844 -0.0506 0.0273 0.122 Uiso 1 1 calc R . .
C55 C 0.5004(6) -0.0413(4) 0.08340(18) 0.058(2) Uani 1 1 d . . .
H551 H 0.5113 -0.0061 0.0742 0.087 Uiso 1 1 calc R . .
H552 H 0.5538 -0.0678 0.0762 0.087 Uiso 1 1 calc R . .
H553 H 0.5092 -0.0316 0.1066 0.087 Uiso 1 1 calc R . .
C56 C 0.3727(6) -0.1264(3) 0.08685(19) 0.059(2) Uani 1 1 d . . .
H561 H 0.3797 -0.1169 0.1100 0.088 Uiso 1 1 calc R . .
H562 H 0.4288 -0.1513 0.0799 0.088 Uiso 1 1 calc R . .
H563 H 0.3012 -0.1466 0.0796 0.088 Uiso 1 1 calc R . .
C57 C -0.1427(6) 0.0695(3) 0.05619(15) 0.049(2) Uani 1 1 d D . .
C58A C -0.1127(9) 0.1031(6) 0.0297(3) 0.072(3) Uani 0.660(7) 1 d PDU A 1
H581 H -0.0760 0.1409 0.0391 0.108 Uiso 0.660(7) 1 calc PR A 1
H582 H -0.1785 0.1084 0.0169 0.108 Uiso 0.660(7) 1 calc PR A 1
H583 H -0.0644 0.0815 0.0162 0.108 Uiso 0.660(7) 1 calc PR A 1
C59A C -0.2004(10) 0.0108(4) 0.0405(3) 0.077(4) Uani 0.660(7) 1 d PDU A 1
H591 H -0.1518 -0.0105 0.0270 0.115 Uiso 0.660(7) 1 calc PR A 1
H592 H -0.2655 0.0168 0.0276 0.115 Uiso 0.660(7) 1 calc PR A 1
H593 H -0.2209 -0.0113 0.0569 0.115 Uiso 0.660(7) 1 calc PR A 1
C60A C -0.2177(10) 0.1060(7) 0.0762(3) 0.083(4) Uani 0.660(7) 1 d PDU A 1
H601 H -0.2394 0.0863 0.0934 0.125 Uiso 0.660(7) 1 calc PR A 1
H602 H -0.2821 0.1115 0.0628 0.125 Uiso 0.660(7) 1 calc PR A 1
H603 H -0.1794 0.1437 0.0851 0.125 Uiso 0.660(7) 1 calc PR A 1
C58B C -0.1566(18) 0.1342(4) 0.0599(5) 0.078(5) Uani 0.340(7) 1 d PDU A 2
H584 H -0.1651 0.1493 0.0822 0.117 Uiso 0.340(7) 1 calc PR A 2
H585 H -0.2209 0.1403 0.0467 0.117 Uiso 0.340(7) 1 calc PR A 2
H586 H -0.0927 0.1544 0.0533 0.117 Uiso 0.340(7) 1 calc PR A 2
C59B C -0.1529(17) 0.0441(10) 0.0208(2) 0.074(4) Uani 0.340(7) 1 d PDU A 2
H594 H -0.0986 0.0643 0.0102 0.110 Uiso 0.340(7) 1 calc PR A 2
H595 H -0.2254 0.0487 0.0115 0.110 Uiso 0.340(7) 1 calc PR A 2
H596 H -0.1414 0.0031 0.0181 0.110 Uiso 0.340(7) 1 calc PR A 2
C60B C -0.2324(13) 0.0428(11) 0.0735(5) 0.081(5) Uani 0.340(7) 1 d PDU A 2
H604 H -0.2245 0.0016 0.0726 0.121 Uiso 0.340(7) 1 calc PR A 2
H605 H -0.3032 0.0478 0.0632 0.121 Uiso 0.340(7) 1 calc PR A 2
H606 H -0.2266 0.0619 0.0956 0.121 Uiso 0.340(7) 1 calc PR A 2
C61 C 0.3028(5) 0.0991(3) 0.32620(13) 0.0284(15) Uani 1 1 d . . .
C62 C 0.2495(6) 0.0307(3) 0.35487(17) 0.0471(19) Uani 1 1 d . . .
H62 H 0.2460 0.0181 0.3747 0.057 Uiso 1 1 calc R . .
C63 C 0.2033(5) -0.0056(3) 0.32794(16) 0.0425(18) Uani 1 1 d . . .
H63 H 0.1665 -0.0420 0.3288 0.051 Uiso 1 1 calc R . .
C64 C 0.2136(5) 0.0140(3) 0.29968(16) 0.0386(17) Uani 1 1 d . . .
H64 H 0.1841 -0.0100 0.2806 0.046 Uiso 1 1 calc R . .
C65 C 0.3564(5) 0.1561(3) 0.32386(13) 0.0273(15) Uani 1 1 d . . .
C66 C 0.3987(5) 0.1996(3) 0.34896(13) 0.0295(15) Uani 1 1 d . . .
C67 C 0.4698(5) 0.2456(3) 0.34222(14) 0.0302(16) Uani 1 1 d . . .
C68 C 0.4769(5) 0.2489(3) 0.30992(14) 0.0283(15) Uani 1 1 d . . .
C69 C 0.5363(5) 0.2956(3) 0.29697(14) 0.0308(16) Uani 1 1 d . . .
C70 C 0.5622(6) 0.3397(3) 0.25369(16) 0.0409(18) Uani 1 1 d . . .
H70 H 0.5478 0.3416 0.2319 0.049 Uiso 1 1 calc R . .
C71 C 0.6322(6) 0.3810(3) 0.27194(15) 0.0419(18) Uani 1 1 d . . .
H71 H 0.6641 0.4124 0.2635 0.050 Uiso 1 1 calc R . .
C72 C 0.6552(6) 0.3758(3) 0.30310(16) 0.0436(18) Uani 1 1 d . . .
H72 H 0.7069 0.4030 0.3160 0.052 Uiso 1 1 calc R . .
C73 C 0.5129(5) 0.2821(3) 0.37285(14) 0.0300(15) Uani 1 1 d . . .
C74 C 0.4565(5) 0.2586(3) 0.39600(14) 0.0309(16) Uani 1 1 d . . .
C75 C 0.3874(5) 0.2091(3) 0.38344(13) 0.0306(16) Uani 1 1 d . . .
C76 C 0.3264(5) 0.1839(3) 0.40399(14) 0.0336(16) Uani 1 1 d . . .
H76 H 0.2765 0.1515 0.3959 0.040 Uiso 1 1 calc R . .
C77 C 0.3370(5) 0.2055(3) 0.43689(14) 0.0359(17) Uani 1 1 d . . .
C78 C 0.4080(6) 0.2538(3) 0.44805(15) 0.0414(18) Uani 1 1 d . . .
H78 H 0.4148 0.2686 0.4701 0.050 Uiso 1 1 calc R . .
C79 C 0.4702(6) 0.2820(3) 0.42830(14) 0.0375(17) Uani 1 1 d . . .
C80 C 0.5471(6) 0.3304(3) 0.43741(15) 0.0409(18) Uani 1 1 d . . .
H80 H 0.5580 0.3479 0.4591 0.049 Uiso 1 1 calc R . .
C81 C 0.6065(6) 0.3528(3) 0.41576(15) 0.0378(17) Uani 1 1 d . . .
C82 C 0.5895(5) 0.3283(3) 0.38303(14) 0.0355(17) Uani 1 1 d . . .
H82 H 0.6309 0.3437 0.3681 0.043 Uiso 1 1 calc R . .
C83 C 0.6945(6) 0.4031(3) 0.42528(15) 0.0457(19) Uani 1 1 d . . .
C84 C 0.6751(7) 0.4509(3) 0.40607(19) 0.065(2) Uani 1 1 d . . .
H841 H 0.7327 0.4823 0.4122 0.097 Uiso 1 1 calc R . .
H842 H 0.6051 0.4655 0.4102 0.097 Uiso 1 1 calc R . .
H843 H 0.6751 0.4356 0.3834 0.097 Uiso 1 1 calc R . .
C85 C 0.6968(8) 0.4292(4) 0.46055(17) 0.076(3) Uani 1 1 d . . .
H851 H 0.7112 0.3995 0.4735 0.114 Uiso 1 1 calc R . .
H852 H 0.6268 0.4437 0.4649 0.114 Uiso 1 1 calc R . .
H853 H 0.7539 0.4610 0.4658 0.114 Uiso 1 1 calc R . .
C86 C 0.8047(6) 0.3808(4) 0.41915(19) 0.063(2) Uani 1 1 d . . .
H861 H 0.8160 0.3492 0.4309 0.095 Uiso 1 1 calc R . .
H862 H 0.8619 0.4121 0.4261 0.095 Uiso 1 1 calc R . .
H863 H 0.8065 0.3667 0.3965 0.095 Uiso 1 1 calc R . .
C87 C 0.2788(6) 0.1733(3) 0.46002(14) 0.0411(18) Uani 1 1 d . . .
C88 C 0.1814(6) 0.1324(4) 0.44320(16) 0.059(2) Uani 1 1 d . . .
H881 H 0.1343 0.1537 0.4310 0.088 Uiso 1 1 calc R . .
H882 H 0.1407 0.1167 0.4590 0.088 Uiso 1 1 calc R . .
H883 H 0.2075 0.1007 0.4289 0.088 Uiso 1 1 calc R . .
C89 C 0.3615(6) 0.1370(3) 0.47386(16) 0.052(2) Uani 1 1 d . . .
H891 H 0.3876 0.1105 0.4566 0.078 Uiso 1 1 calc R . .
H892 H 0.3272 0.1149 0.4885 0.078 Uiso 1 1 calc R . .
H893 H 0.4225 0.1626 0.4853 0.078 Uiso 1 1 calc R . .
C90 C 0.2367(6) 0.2151(3) 0.48665(16) 0.055(2) Uani 1 1 d . . .
H901 H 0.2981 0.2378 0.4997 0.082 Uiso 1 1 calc R . .
H902 H 0.1946 0.1932 0.4998 0.082 Uiso 1 1 calc R . .
H903 H 0.1907 0.2411 0.4774 0.082 Uiso 1 1 calc R . .
C91 C 0.4157(5) 0.1709(3) 0.17747(14) 0.0285(15) Uani 1 1 d . . .
C92 C 0.5166(6) 0.1059(3) 0.15192(17) 0.0456(19) Uani 1 1 d . . .
H92 H 0.5304 0.0810 0.1332 0.055 Uiso 1 1 calc R . .
C93 C 0.5866(6) 0.1085(3) 0.17863(16) 0.0455(19) Uani 1 1 d . . .
H93 H 0.6488 0.0876 0.1786 0.055 Uiso 1 1 calc R . .
C94 C 0.5605(5) 0.1435(3) 0.20540(15) 0.0352(17) Uani 1 1 d . . .
H94 H 0.6051 0.1457 0.2246 0.042 Uiso 1 1 calc R . .
C95 C 0.3219(5) 0.2064(3) 0.17760(14) 0.0287(15) Uani 1 1 d . . .
C96 C 0.2554(5) 0.2174(3) 0.15182(13) 0.0288(15) Uani 1 1 d . . .
C97 C 0.1648(5) 0.2504(3) 0.15784(14) 0.0309(16) Uani 1 1 d . . .
C98 C 0.1491(5) 0.2704(3) 0.18988(13) 0.0283(15) Uani 1 1 d . . .
C99 C 0.0602(5) 0.3036(3) 0.20254(14) 0.0296(15) Uani 1 1 d . . .
C100 C -0.0202(6) 0.3418(3) 0.24684(16) 0.0400(18) Uani 1 1 d . . .
H100 H -0.0232 0.3490 0.2692 0.048 Uiso 1 1 calc R . .
C101 C -0.0959(6) 0.3623(3) 0.22775(16) 0.0455(19) Uani 1 1 d . . .
H101 H -0.1521 0.3831 0.2365 0.055 Uiso 1 1 calc R . .
C102 C -0.0882(6) 0.3520(3) 0.19564(16) 0.0441(19) Uani 1 1 d . . .
H102 H -0.1399 0.3661 0.1821 0.053 Uiso 1 1 calc R . .
C103 C 0.1082(5) 0.2553(3) 0.12678(13) 0.0304(16) Uani 1 1 d . . .
C104 C 0.1691(5) 0.2253(3) 0.10405(14) 0.0350(17) Uani 1 1 d . . .
C105 C 0.2598(5) 0.2029(3) 0.11674(14) 0.0332(16) Uani 1 1 d . . .
C106 C 0.3315(5) 0.1795(3) 0.09646(14) 0.0342(16) Uani 1 1 d . . .
H106 H 0.3950 0.1654 0.1048 0.041 Uiso 1 1 calc R . .
C107 C 0.3118(5) 0.1762(3) 0.06323(14) 0.0375(17) Uani 1 1 d . C .
C108 C 0.2188(6) 0.1969(3) 0.05124(15) 0.0433(19) Uani 1 1 d . . .
H108 H 0.2041 0.1935 0.0290 0.052 Uiso 1 1 calc R . .
C109 C 0.1459(5) 0.2229(3) 0.07132(14) 0.0377(17) Uani 1 1 d . . .
C110 C 0.0551(5) 0.2504(3) 0.06172(15) 0.0423(19) Uani 1 1 d . . .
H110 H 0.0356 0.2480 0.0397 0.051 Uiso 1 1 calc R . .
C111 C -0.0060(5) 0.2804(3) 0.08296(15) 0.0403(18) Uani 1 1 d . B .
C112 C 0.0216(5) 0.2825(3) 0.11617(15) 0.0406(18) Uani 1 1 d . . .
H112 H -0.0203 0.3028 0.1311 0.049 Uiso 1 1 calc R . .
C113 C -0.0994(6) 0.3129(3) 0.07211(14) 0.050(2) Uani 1 1 d D . .
C314 C -0.0701(19) 0.3429(12) 0.0446(5) 0.098(5) Uani 0.325(8) 1 d PDU B 1
H314 H -0.0412 0.3155 0.0284 0.147 Uiso 0.325(8) 1 calc PR B 1
H315 H -0.0155 0.3753 0.0523 0.147 Uiso 0.325(8) 1 calc PR B 1
H316 H -0.1349 0.3574 0.0354 0.147 Uiso 0.325(8) 1 calc PR B 1
C315 C -0.1958(15) 0.2685(8) 0.0606(7) 0.101(5) Uani 0.325(8) 1 d PDU B 1
H317 H -0.2569 0.2880 0.0531 0.152 Uiso 0.325(8) 1 calc PR B 1
H318 H -0.2164 0.2492 0.0781 0.152 Uiso 0.325(8) 1 calc PR B 1
H319 H -0.1761 0.2399 0.0433 0.152 Uiso 0.325(8) 1 calc PR B 1
C316 C -0.138(2) 0.3569(10) 0.0980(4) 0.097(5) Uani 0.325(8) 1 d PDU B 1
H320 H -0.0756 0.3820 0.1091 0.146 Uiso 0.325(8) 1 calc PR B 1
H321 H -0.1741 0.3368 0.1131 0.146 Uiso 0.325(8) 1 calc PR B 1
H322 H -0.1885 0.3803 0.0885 0.146 Uiso 0.325(8) 1 calc PR B 1
C317 C -0.1333(13) 0.2967(8) 0.0368(2) 0.095(4) Uani 0.675(8) 1 d PDU B 2
H323 H -0.1597 0.2558 0.0318 0.143 Uiso 0.675(8) 1 calc PR B 2
H324 H -0.0710 0.3038 0.0248 0.143 Uiso 0.675(8) 1 calc PR B 2
H325 H -0.1909 0.3201 0.0310 0.143 Uiso 0.675(8) 1 calc PR B 2
C318 C -0.1972(9) 0.3036(8) 0.0905(3) 0.094(4) Uani 0.675(8) 1 d PDU B 2
H326 H -0.2503 0.3304 0.0861 0.142 Uiso 0.675(8) 1 calc PR B 2
H327 H -0.1744 0.3105 0.1132 0.142 Uiso 0.675(8) 1 calc PR B 2
H328 H -0.2298 0.2639 0.0841 0.142 Uiso 0.675(8) 1 calc PR B 2
C319 C -0.0615(11) 0.3769(5) 0.0799(4) 0.105(5) Uani 0.675(8) 1 d PDU B 2
H329 H -0.0060 0.3859 0.0660 0.158 Uiso 0.675(8) 1 calc PR B 2
H330 H -0.0313 0.3865 0.1020 0.158 Uiso 0.675(8) 1 calc PR B 2
H331 H -0.1230 0.3995 0.0767 0.158 Uiso 0.675(8) 1 calc PR B 2
C117 C 0.3947(6) 0.1520(3) 0.04117(14) 0.049(2) Uani 1 1 d D . .
C320 C 0.4966(10) 0.1950(6) 0.0480(4) 0.077(5) Uani 0.571(11) 1 d PDU C 1
H332 H 0.5481 0.1842 0.0324 0.115 Uiso 0.571(11) 1 calc PR C 1
H333 H 0.5300 0.1943 0.0693 0.115 Uiso 0.571(11) 1 calc PR C 1
H334 H 0.4764 0.2339 0.0467 0.115 Uiso 0.571(11) 1 calc PR C 1
C321 C 0.4255(16) 0.0931(6) 0.0478(4) 0.080(6) Uani 0.571(11) 1 d PDU C 1
H335 H 0.4826 0.0803 0.0345 0.120 Uiso 0.571(11) 1 calc PR C 1
H336 H 0.3619 0.0650 0.0430 0.120 Uiso 0.571(11) 1 calc PR C 1
H337 H 0.4517 0.0964 0.0702 0.120 Uiso 0.571(11) 1 calc PR C 1
C322 C 0.3586(13) 0.1482(9) 0.0058(2) 0.081(4) Uani 0.571(11) 1 d PDU C 1
H338 H 0.3433 0.1865 0.0016 0.122 Uiso 0.571(11) 1 calc PR C 1
H339 H 0.2931 0.1216 0.0002 0.122 Uiso 0.571(11) 1 calc PR C 1
H340 H 0.4163 0.1341 -0.0069 0.122 Uiso 0.571(11) 1 calc PR C 1
C323 C 0.4490(17) 0.1997(6) 0.0257(5) 0.079(5) Uani 0.429(11) 1 d PDU C 2
H341 H 0.4969 0.2261 0.0417 0.118 Uiso 0.429(11) 1 calc PR C 2
H342 H 0.3934 0.2211 0.0167 0.118 Uiso 0.429(11) 1 calc PR C 2
H343 H 0.4913 0.1824 0.0089 0.118 Uiso 0.429(11) 1 calc PR C 2
C324 C 0.4828(16) 0.1232(10) 0.0583(4) 0.081(7) Uani 0.429(11) 1 d PDU C 2
H344 H 0.5225 0.1003 0.0426 0.121 Uiso 0.429(11) 1 calc PR C 2
H345 H 0.4490 0.0979 0.0715 0.121 Uiso 0.429(11) 1 calc PR C 2
H346 H 0.5329 0.1529 0.0717 0.121 Uiso 0.429(11) 1 calc PR C 2
C325 C 0.3346(13) 0.1077(8) 0.0139(4) 0.072(6) Uani 0.429(11) 1 d PDU C 2
H347 H 0.2851 0.1272 0.0013 0.108 Uiso 0.429(11) 1 calc PR C 2
H348 H 0.2934 0.0779 0.0227 0.108 Uiso 0.429(11) 1 calc PR C 2
H349 H 0.3871 0.0899 0.0004 0.108 Uiso 0.429(11) 1 calc PR C 2
Cu5 Cu 0.28270(7) 0.80342(4) 0.250312(17) 0.0372(2) Uani 1 1 d . . .
Cu6 Cu 0.51170(7) 0.73354(4) 0.233798(18) 0.0400(2) Uani 1 1 d . . .
Cu7 Cu 0.37604(7) 0.61502(4) 0.248420(18) 0.0393(2) Uani 1 1 d . . .
Cu8 Cu 0.14237(7) 0.67784(4) 0.242201(17) 0.0380(2) Uani 1 1 d . . .
N25 N 0.3223(4) 0.7800(2) 0.20606(11) 0.0335(13) Uani 1 1 d . . .
N26 N 0.3986(4) 0.7436(2) 0.20011(12) 0.0355(14) Uani 1 1 d . . .
N27 N 0.4953(4) 0.7230(2) 0.27778(12) 0.0316(13) Uani 1 1 d . . .
N28 N 0.4350(4) 0.6771(2) 0.28350(11) 0.0332(13) Uani 1 1 d . . .
N29 N 0.2948(4) 0.6129(2) 0.20657(12) 0.0324(13) Uani 1 1 d . . .
N30 N 0.2099(4) 0.6438(2) 0.20397(11) 0.0322(13) Uani 1 1 d . . .
N31 N 0.1870(4) 0.7202(2) 0.28538(11) 0.0297(13) Uani 1 1 d . . .
N32 N 0.2510(4) 0.7693(2) 0.28892(11) 0.0307(13) Uani 1 1 d . . .
N33 N 0.3539(4) 0.8668(2) 0.28620(12) 0.0341(13) Uani 1 1 d . . .
N34 N 0.3943(4) 0.8877(2) 0.34198(12) 0.0365(14) Uani 1 1 d . . .
N35 N 0.0571(4) 0.6286(2) 0.26779(12) 0.0380(14) Uani 1 1 d . . .
N36 N 0.0216(5) 0.6224(2) 0.32089(13) 0.0404(14) Uani 1 1 d . . .
N37 N 0.0433(4) 0.7027(2) 0.20820(12) 0.0369(14) Uani 1 1 d . . .
N38 N 0.0175(4) 0.6966(2) 0.15225(12) 0.0403(15) Uani 1 1 d . . .
N39 N 0.4607(4) 0.5603(2) 0.22113(12) 0.0376(14) Uani 1 1 d . . .
N40 N 0.4694(4) 0.5160(2) 0.16789(12) 0.0391(14) Uani 1 1 d . . .
N41 N 0.3107(4) 0.5848(3) 0.28467(12) 0.0381(14) Uani 1 1 d . . .
N42 N 0.3032(5) 0.6075(3) 0.34044(12) 0.0405(15) Uani 1 1 d . . .
N43 N 0.6033(4) 0.8050(3) 0.25736(12) 0.0376(14) Uani 1 1 d . . .
N44 N 0.6343(4) 0.8605(2) 0.30929(12) 0.0351(14) Uani 1 1 d . . .
N45 N 0.5646(4) 0.6843(2) 0.19709(12) 0.0369(14) Uani 1 1 d . . .
N46 N 0.5222(5) 0.6499(2) 0.14192(12) 0.0418(15) Uani 1 1 d . . .
N47 N 0.1702(4) 0.8425(2) 0.22551(12) 0.0371(14) Uani 1 1 d . . .
N48 N 0.1450(5) 0.8710(3) 0.17497(13) 0.0558(18) Uani 1 1 d . . .
C121 C 0.2782(5) 0.8020(3) 0.31815(13) 0.0285(15) Uani 1 1 d . . .
C122 C 0.3458(5) 0.8549(3) 0.31596(14) 0.0296(15) Uani 1 1 d . . .
C123 C 0.4096(6) 0.9162(3) 0.28395(16) 0.0423(18) Uani 1 1 d . . .
H123 H 0.4149 0.9261 0.2635 0.051 Uiso 1 1 calc R . .
C124 C 0.4596(6) 0.9535(3) 0.30967(17) 0.0435(18) Uani 1 1 d . . .
H124 H 0.4978 0.9890 0.3077 0.052 Uiso 1 1 calc R . .
C125 C 0.4506(6) 0.9361(3) 0.33833(17) 0.0461(19) Uani 1 1 d . . .
H125 H 0.4866 0.9599 0.3567 0.055 Uiso 1 1 calc R . .
C126 C 0.2364(5) 0.7851(3) 0.34530(14) 0.0286(15) Uani 1 1 d . . .
C127 C 0.1610(5) 0.7343(3) 0.34062(13) 0.0254(15) Uani 1 1 d . . .
C128 C 0.1404(5) 0.7023(3) 0.31007(13) 0.0266(15) Uani 1 1 d . . .
C129 C 0.0693(5) 0.6479(3) 0.29961(14) 0.0337(16) Uani 1 1 d . . .
C130 C -0.0076(6) 0.5805(3) 0.25857(17) 0.051(2) Uani 1 1 d . . .
H130 H -0.0167 0.5649 0.2366 0.061 Uiso 1 1 calc R . .
C131 C -0.0618(6) 0.5520(3) 0.27877(17) 0.049(2) Uani 1 1 d . . .
H131 H -0.1095 0.5184 0.2713 0.059 Uiso 1 1 calc R . .
C132 C -0.0437(6) 0.5746(3) 0.31012(18) 0.050(2) Uani 1 1 d . . .
H132 H -0.0789 0.5555 0.3249 0.060 Uiso 1 1 calc R . .
C133 C 0.1186(5) 0.7297(3) 0.37159(14) 0.0320(16) Uani 1 1 d . . .
C134 C 0.1723(5) 0.7771(3) 0.39299(13) 0.0306(16) Uani 1 1 d . . .
C135 C 0.2457(5) 0.8113(3) 0.37917(13) 0.0283(15) Uani 1 1 d . . .
C136 C 0.3030(5) 0.8583(3) 0.39829(14) 0.0345(16) Uani 1 1 d . . .
H136 H 0.3547 0.8814 0.3895 0.041 Uiso 1 1 calc R . .
C137 C 0.2859(6) 0.8724(3) 0.43063(14) 0.0385(17) Uani 1 1 d . . .
C138 C 0.2103(6) 0.8383(3) 0.44309(15) 0.0437(19) Uani 1 1 d . . .
H138 H 0.1984 0.8482 0.4648 0.052 Uiso 1 1 calc R . .
C139 C 0.1508(6) 0.7898(3) 0.42500(15) 0.0392(18) Uani 1 1 d . . .
C140 C 0.0715(6) 0.7528(3) 0.43519(16) 0.049(2) Uani 1 1 d . . .
H140 H 0.0562 0.7598 0.4568 0.059 Uiso 1 1 calc R . .
C141 C 0.0152(6) 0.7069(3) 0.41499(16) 0.0466(19) Uani 1 1 d . . .
C142 C 0.0397(6) 0.6961(3) 0.38268(15) 0.0421(18) Uani 1 1 d . . .
H142 H 0.0006 0.6649 0.3685 0.051 Uiso 1 1 calc R . .
C143 C -0.0742(8) 0.6681(4) 0.42528(17) 0.066(3) Uani 1 1 d . . .
C144 C -0.0786(10) 0.6791(5) 0.4616(2) 0.130(5) Uani 1 1 d . . .
H350 H -0.1361 0.6530 0.4673 0.195 Uiso 1 1 calc R . .
H351 H -0.0933 0.7191 0.4686 0.195 Uiso 1 1 calc R . .
H352 H -0.0090 0.6721 0.4718 0.195 Uiso 1 1 calc R . .
C145 C -0.1824(8) 0.6825(4) 0.4099(3) 0.096(4) Uani 1 1 d . . .
H353 H -0.1814 0.6754 0.3868 0.144 Uiso 1 1 calc R . .
H354 H -0.1927 0.7231 0.4172 0.144 Uiso 1 1 calc R . .
H355 H -0.2419 0.6580 0.4159 0.144 Uiso 1 1 calc R . .
C146 C -0.0601(8) 0.6045(4) 0.41450(19) 0.079(3) Uani 1 1 d . . .
H356 H -0.0598 0.5967 0.3914 0.118 Uiso 1 1 calc R . .
H357 H -0.1199 0.5808 0.4209 0.118 Uiso 1 1 calc R . .
H358 H 0.0085 0.5952 0.4243 0.118 Uiso 1 1 calc R . .
C147 C 0.3482(6) 0.9253(3) 0.45202(15) 0.048(2) Uani 1 1 d . . .
C148 C 0.4126(8) 0.9061(4) 0.47930(19) 0.088(3) Uani 1 1 d . . .
H359 H 0.4538 0.9397 0.4925 0.132 Uiso 1 1 calc R . .
H360 H 0.4626 0.8785 0.4709 0.132 Uiso 1 1 calc R . .
H361 H 0.3630 0.8878 0.4921 0.132 Uiso 1 1 calc R . .
C149 C 0.4262(8) 0.9583(4) 0.43404(19) 0.082(3) Uani 1 1 d . . .
H362 H 0.3854 0.9725 0.4169 0.123 Uiso 1 1 calc R . .
H363 H 0.4783 0.9325 0.4250 0.123 Uiso 1 1 calc R . .
H364 H 0.4649 0.9909 0.4486 0.123 Uiso 1 1 calc R . .
C150 C 0.2682(8) 0.9666(4) 0.4655(2) 0.098(4) Uani 1 1 d . . .
H365 H 0.3079 1.0007 0.4786 0.147 Uiso 1 1 calc R . .
H366 H 0.2205 0.9472 0.4784 0.147 Uiso 1 1 calc R . .
H367 H 0.2249 0.9784 0.4480 0.147 Uiso 1 1 calc R . .
C151 C 0.0661(5) 0.6824(3) 0.17835(15) 0.0333(16) Uani 1 1 d . . .
C152 C -0.0607(6) 0.7324(3) 0.15663(16) 0.047(2) Uani 1 1 d . . .
H152 H -0.0966 0.7433 0.1385 0.056 Uiso 1 1 calc R . .
C153 C -0.0914(6) 0.7540(3) 0.18602(16) 0.047(2) Uani 1 1 d . . .
H153 H -0.1480 0.7788 0.1886 0.056 Uiso 1 1 calc R . .
C154 C -0.0357(6) 0.7379(3) 0.21151(16) 0.047(2) Uani 1 1 d . . .
H154 H -0.0540 0.7522 0.2322 0.056 Uiso 1 1 calc R . .
C155 C 0.1535(5) 0.6431(3) 0.17541(14) 0.0279(15) Uani 1 1 d . . .
C156 C 0.1774(5) 0.6052(3) 0.14856(13) 0.0295(15) Uani 1 1 d . . .
C157 C 0.2651(5) 0.5694(3) 0.15203(14) 0.0294(15) Uani 1 1 d . . .
C158 C 0.3247(5) 0.5767(3) 0.18146(14) 0.0292(15) Uani 1 1 d . . .
C159 C 0.4239(5) 0.5487(3) 0.19032(14) 0.0332(16) Uani 1 1 d . . .
C160 C 0.5482(6) 0.5349(3) 0.22960(16) 0.0443(19) Uani 1 1 d . . .
H160 H 0.5759 0.5416 0.2512 0.053 Uiso 1 1 calc R . .
C161 C 0.5986(6) 0.4999(3) 0.20814(16) 0.0436(19) Uani 1 1 d . . .
H161 H 0.6605 0.4820 0.2145 0.052 Uiso 1 1 calc R . .
C162 C 0.5574(6) 0.4912(3) 0.17704(17) 0.0439(19) Uani 1 1 d . . .
H162 H 0.5919 0.4672 0.1616 0.053 Uiso 1 1 calc R . .
C163 C 0.2634(5) 0.5275(3) 0.12218(14) 0.0345(16) Uani 1 1 d . . .
C164 C 0.1769(5) 0.5409(3) 0.10237(14) 0.0338(16) Uani 1 1 d . . .
C165 C 0.1234(5) 0.5875(3) 0.11612(14) 0.0327(16) Uani 1 1 d . . .
C166 C 0.0350(6) 0.6027(3) 0.09924(14) 0.0413(18) Uani 1 1 d . . .
H166 H -0.0007 0.6351 0.1078 0.050 Uiso 1 1 calc R . .
C167 C -0.0035(6) 0.5701(3) 0.06898(15) 0.046(2) Uani 1 1 d . . .
C168 C 0.0505(6) 0.5246(3) 0.05640(15) 0.049(2) Uani 1 1 d . . .
H168 H 0.0251 0.5036 0.0361 0.059 Uiso 1 1 calc R . .
C169 C 0.1431(6) 0.5080(3) 0.07264(14) 0.0409(18) Uani 1 1 d . . .
C170 C 0.2003(6) 0.4598(3) 0.06285(15) 0.050(2) Uani 1 1 d . . .
H170 H 0.1812 0.4372 0.0425 0.060 Uiso 1 1 calc R . .
C171 C 0.2838(6) 0.4444(3) 0.08219(14) 0.0385(18) Uani 1 1 d . . .
C172 C 0.3155(5) 0.4793(3) 0.11213(14) 0.0377(17) Uani 1 1 d . . .
H172 H 0.3732 0.4692 0.1253 0.045 Uiso 1 1 calc R . .
C173 C 0.3446(6) 0.3906(3) 0.07309(15) 0.0451(19) Uani 1 1 d . . .
C174 C 0.3023(7) 0.3577(4) 0.03999(16) 0.066(3) Uani 1 1 d . . .
H368 H 0.2245 0.3470 0.0395 0.098 Uiso 1 1 calc R . .
H369 H 0.3399 0.3227 0.0353 0.098 Uiso 1 1 calc R . .
H370 H 0.3155 0.3823 0.0241 0.098 Uiso 1 1 calc R . .
C175 C 0.3283(6) 0.3511(3) 0.09731(16) 0.050(2) Uani 1 1 d . . .
H371 H 0.3598 0.3707 0.1182 0.075 Uiso 1 1 calc R . .
H372 H 0.3638 0.3158 0.0912 0.075 Uiso 1 1 calc R . .
H373 H 0.2508 0.3411 0.0981 0.075 Uiso 1 1 calc R . .
C176 C 0.4656(6) 0.4087(4) 0.07282(18) 0.061(2) Uani 1 1 d . . .
H374 H 0.4756 0.4340 0.0571 0.091 Uiso 1 1 calc R . .
H375 H 0.5043 0.3743 0.0673 0.091 Uiso 1 1 calc R . .
H376 H 0.4941 0.4293 0.0938 0.091 Uiso 1 1 calc R . .
C177 C -0.1029(7) 0.5868(4) 0.05090(18) 0.061(2) Uani 1 1 d . . .
C178 C -0.0628(8) 0.6175(4) 0.0237(2) 0.091(3) Uani 1 1 d . . .
H377 H -0.0111 0.6505 0.0327 0.137 Uiso 1 1 calc R . .
H378 H -0.1247 0.6310 0.0124 0.137 Uiso 1 1 calc R . .
H379 H -0.0276 0.5904 0.0089 0.137 Uiso 1 1 calc R . .
C179 C -0.1659(8) 0.6287(5) 0.0717(2) 0.115(5) Uani 1 1 d . . .
H380 H -0.1868 0.6118 0.0900 0.172 Uiso 1 1 calc R . .
H381 H -0.2310 0.6365 0.0594 0.172 Uiso 1 1 calc R . .
H382 H -0.1204 0.6649 0.0791 0.172 Uiso 1 1 calc R . .
C180 C -0.1755(7) 0.5340(4) 0.0353(2) 0.089(3) Uani 1 1 d . . .
H383 H -0.1351 0.5091 0.0208 0.134 Uiso 1 1 calc R . .
H384 H -0.2378 0.5459 0.0235 0.134 Uiso 1 1 calc R . .
H385 H -0.2008 0.5129 0.0516 0.134 Uiso 1 1 calc R . .
C181 C 0.3390(5) 0.6185(3) 0.31374(14) 0.0306(16) Uani 1 1 d . . .
C182 C 0.2373(6) 0.5593(3) 0.33879(16) 0.048(2) Uani 1 1 d . . .
H182 H 0.2100 0.5505 0.3577 0.057 Uiso 1 1 calc R . .
C183 C 0.2075(6) 0.5219(3) 0.31086(17) 0.0443(19) Uani 1 1 d . . .
H183 H 0.1627 0.4872 0.3102 0.053 Uiso 1 1 calc R . .
C184 C 0.2456(6) 0.5371(3) 0.28433(17) 0.0423(18) Uani 1 1 d . . .
H184 H 0.2248 0.5127 0.2646 0.051 Uiso 1 1 calc R . .
C185 C 0.4148(5) 0.6708(3) 0.31363(14) 0.0293(15) Uani 1 1 d . . .
C186 C 0.4642(5) 0.7104(3) 0.33972(14) 0.0301(16) Uani 1 1 d . . .
C187 C 0.5362(5) 0.7566(3) 0.33319(14) 0.0317(16) Uani 1 1 d . . .
C188 C 0.5440(5) 0.7632(3) 0.30171(14) 0.0315(16) Uani 1 1 d . . .
C189 C 0.5989(5) 0.8125(3) 0.28933(15) 0.0322(16) Uani 1 1 d . . .
C190 C 0.6533(5) 0.8484(3) 0.24599(16) 0.0409(18) Uani 1 1 d . . .
H190 H 0.6590 0.8442 0.2238 0.049 Uiso 1 1 calc R . .
C191 C 0.6967(5) 0.8985(3) 0.26468(16) 0.0414(18) Uani 1 1 d . . .
H191 H 0.7343 0.9283 0.2563 0.050 Uiso 1 1 calc R . .
C192 C 0.6824(5) 0.9033(3) 0.29708(16) 0.0398(18) Uani 1 1 d . . .
H192 H 0.7078 0.9383 0.3108 0.048 Uiso 1 1 calc R . .
C193 C 0.5872(5) 0.7896(3) 0.36393(14) 0.0326(16) Uani 1 1 d . . .
C194 C 0.5369(5) 0.7636(3) 0.38743(14) 0.0328(16) Uani 1 1 d . . .
C195 C 0.4629(5) 0.7156(3) 0.37447(14) 0.0337(16) Uani 1 1 d . . .
C196 C 0.4101(5) 0.6865(3) 0.39517(14) 0.0372(17) Uani 1 1 d . . .
H196 H 0.3588 0.6547 0.3871 0.045 Uiso 1 1 calc R . .
C197 C 0.4321(6) 0.7040(3) 0.42836(14) 0.0383(17) Uani 1 1 d . . .
C198 C 0.5073(6) 0.7503(3) 0.43993(15) 0.0444(19) Uani 1 1 d . . .
H198 H 0.5219 0.7617 0.4622 0.053 Uiso 1 1 calc R . .
C199 C 0.5626(6) 0.7810(3) 0.41976(14) 0.0401(18) Uani 1 1 d . . .
C200 C 0.6434(6) 0.8274(3) 0.42868(15) 0.0458(19) Uani 1 1 d . . .
H200 H 0.6624 0.8411 0.4506 0.055 Uiso 1 1 calc R . .
C201 C 0.6958(6) 0.8536(3) 0.40693(15) 0.0408(18) Uani 1 1 d . . .
C202 C 0.6673(5) 0.8336(3) 0.37382(15) 0.0367(17) Uani 1 1 d . . .
H202 H 0.7040 0.8509 0.3586 0.044 Uiso 1 1 calc R . .
C203 C 0.7873(7) 0.9024(3) 0.41695(16) 0.050(2) Uani 1 1 d . . .
C204 C 0.7768(8) 0.9498(3) 0.39629(19) 0.072(3) Uani 1 1 d . . .
H386 H 0.7847 0.9336 0.3742 0.108 Uiso 1 1 calc R . .
H387 H 0.8335 0.9813 0.4037 0.108 Uiso 1 1 calc R . .
H388 H 0.7057 0.9646 0.3979 0.108 Uiso 1 1 calc R . .
C205 C 0.7854(8) 0.9310(4) 0.45129(18) 0.082(3) Uani 1 1 d . . .
H389 H 0.7154 0.9465 0.4543 0.123 Uiso 1 1 calc R . .
H390 H 0.8434 0.9624 0.4565 0.123 Uiso 1 1 calc R . .
H391 H 0.7963 0.9024 0.4652 0.123 Uiso 1 1 calc R . .
C206 C 0.8955(7) 0.8770(4) 0.4125(2) 0.075(3) Uani 1 1 d . . .
H392 H 0.9029 0.8468 0.4255 0.113 Uiso 1 1 calc R . .
H393 H 0.9547 0.9074 0.4189 0.113 Uiso 1 1 calc R . .
H394 H 0.8984 0.8604 0.3901 0.113 Uiso 1 1 calc R . .
C207 C 0.3787(6) 0.6695(3) 0.45132(15) 0.0459(19) Uani 1 1 d . . .
C208 C 0.3397(7) 0.7103(3) 0.47930(16) 0.058(2) Uani 1 1 d . . .
H395 H 0.4022 0.7327 0.4919 0.087 Uiso 1 1 calc R . .
H396 H 0.3002 0.6875 0.4926 0.087 Uiso 1 1 calc R . .
H397 H 0.2918 0.7365 0.4711 0.087 Uiso 1 1 calc R . .
C209 C 0.4629(7) 0.6325(3) 0.46381(17) 0.060(2) Uani 1 1 d . . .
H398 H 0.4876 0.6068 0.4460 0.090 Uiso 1 1 calc R . .
H399 H 0.4303 0.6095 0.4783 0.090 Uiso 1 1 calc R . .
H400 H 0.5247 0.6577 0.4751 0.090 Uiso 1 1 calc R . .
C210 C 0.2794(7) 0.6300(4) 0.43514(17) 0.067(3) Uani 1 1 d . . .
H401 H 0.2321 0.6523 0.4235 0.101 Uiso 1 1 calc R . .
H402 H 0.2397 0.6146 0.4512 0.101 Uiso 1 1 calc R . .
H403 H 0.3030 0.5982 0.4204 0.101 Uiso 1 1 calc R . .
C211 C 0.5031(5) 0.6816(3) 0.16920(14) 0.0337(16) Uani 1 1 d . . .
C212 C 0.6130(6) 0.6229(3) 0.14216(17) 0.052(2) Uani 1 1 d . . .
H212 H 0.6295 0.6005 0.1230 0.062 Uiso 1 1 calc R . .
C213 C 0.6835(6) 0.6259(3) 0.16864(17) 0.051(2) Uani 1 1 d . . .
H213 H 0.7489 0.6076 0.1679 0.061 Uiso 1 1 calc R . .
C214 C 0.6543(6) 0.6568(3) 0.19622(17) 0.0427(18) Uani 1 1 d . . .
H214 H 0.6994 0.6585 0.2153 0.051 Uiso 1 1 calc R . .
C215 C 0.4107(5) 0.7178(3) 0.16993(14) 0.0286(15) Uani 1 1 d . . .
C216 C 0.3402(5) 0.7276(3) 0.14430(14) 0.0319(16) Uani 1 1 d . . .
C217 C 0.2622(5) 0.7684(3) 0.15075(14) 0.0308(16) Uani 1 1 d . . .
C218 C 0.2577(5) 0.7942(3) 0.18242(14) 0.0313(16) Uani 1 1 d . . .
C219 C 0.1856(6) 0.8379(3) 0.19423(14) 0.0379(17) Uani 1 1 d . . .
C220 C 0.1033(6) 0.8813(3) 0.23713(16) 0.0443(19) Uani 1 1 d . . .
H220 H 0.0887 0.8849 0.2587 0.053 Uiso 1 1 calc R . .
C221 C 0.0562(7) 0.9158(4) 0.21840(18) 0.064(3) Uani 1 1 d . . .
H221 H 0.0087 0.9430 0.2266 0.077 Uiso 1 1 calc R . .
C222 C 0.0799(7) 0.9098(4) 0.18703(17) 0.065(3) Uani 1 1 d . . .
H222 H 0.0490 0.9339 0.1738 0.078 Uiso 1 1 calc R . .
C223 C 0.1989(5) 0.7718(3) 0.12080(13) 0.0315(16) Uani 1 1 d . . .
C224 C 0.2415(5) 0.7334(3) 0.09769(14) 0.0333(16) Uani 1 1 d . . .
C225 C 0.3277(5) 0.7052(3) 0.10980(14) 0.0338(16) Uani 1 1 d . . .
C226 C 0.3778(5) 0.6681(3) 0.08883(15) 0.0397(18) Uani 1 1 d . . .
H226 H 0.4363 0.6491 0.0965 0.048 Uiso 1 1 calc R . .
C227 C 0.3442(6) 0.6575(3) 0.05574(15) 0.0408(18) Uani 1 1 d . D .
C228 C 0.2582(6) 0.6849(3) 0.04492(15) 0.0440(19) Uani 1 1 d . . .
H228 H 0.2348 0.6773 0.0230 0.053 Uiso 1 1 calc R . .
C229 C 0.2034(5) 0.7242(3) 0.06562(14) 0.0381(17) Uani 1 1 d . . .
C230 C 0.1178(6) 0.7555(3) 0.05709(15) 0.0458(19) Uani 1 1 d . . .
H230 H 0.0895 0.7498 0.0355 0.055 Uiso 1 1 calc R . .
C231 C 0.0735(6) 0.7945(3) 0.07889(14) 0.0377(17) Uani 1 1 d . . .
C232 C 0.1152(6) 0.8025(3) 0.11121(14) 0.0407(18) Uani 1 1 d . . .
H232 H 0.0855 0.8293 0.1264 0.049 Uiso 1 1 calc R . .
C233 C -0.0172(6) 0.8300(3) 0.06829(16) 0.0462(19) Uani 1 1 d . . .
C234 C -0.0377(7) 0.8797(4) 0.09418(18) 0.068(3) Uani 1 1 d . . .
H404 H 0.0301 0.9037 0.1013 0.101 Uiso 1 1 calc R . .
H405 H -0.0657 0.8642 0.1121 0.101 Uiso 1 1 calc R . .
H406 H -0.0908 0.9031 0.0857 0.101 Uiso 1 1 calc R . .
C235 C 0.0131(7) 0.8558(4) 0.03937(18) 0.065(2) Uani 1 1 d . . .
H407 H -0.0425 0.8804 0.0336 0.098 Uiso 1 1 calc R . .
H408 H 0.0182 0.8247 0.0216 0.098 Uiso 1 1 calc R . .
H409 H 0.0829 0.8788 0.0444 0.098 Uiso 1 1 calc R . .
C236 C -0.1213(6) 0.7906(4) 0.0594(2) 0.065(2) Uani 1 1 d . . .
H410 H -0.1789 0.8129 0.0523 0.098 Uiso 1 1 calc R . .
H411 H -0.1420 0.7743 0.0779 0.098 Uiso 1 1 calc R . .
H412 H -0.1099 0.7594 0.0423 0.098 Uiso 1 1 calc R . .
C237 C 0.4088(5) 0.6192(3) 0.03338(14) 0.053(2) Uani 1 1 d D . .
C338 C 0.330(3) 0.582(2) 0.0075(10) 0.084(8) Uani 0.183(19) 1 d PDU D 1
H413 H 0.2857 0.5543 0.0169 0.127 Uiso 0.183(19) 1 calc PR D 1
H414 H 0.3714 0.5608 -0.0085 0.127 Uiso 0.183(19) 1 calc PR D 1
H415 H 0.2836 0.6066 -0.0026 0.127 Uiso 0.183(19) 1 calc PR D 1
C339 C 0.484(4) 0.581(2) 0.0487(12) 0.091(8) Uani 0.183(19) 1 d PDU D 1
H416 H 0.5249 0.6036 0.0676 0.136 Uiso 0.183(19) 1 calc PR D 1
H417 H 0.5341 0.5658 0.0335 0.136 Uiso 0.183(19) 1 calc PR D 1
H418 H 0.4406 0.5486 0.0548 0.136 Uiso 0.183(19) 1 calc PR D 1
C340 C 0.479(4) 0.6616(15) 0.0182(12) 0.091(7) Uani 0.183(19) 1 d PDU D 1
H419 H 0.4348 0.6762 0.0020 0.137 Uiso 0.183(19) 1 d PR D 1
H420 H 0.5378 0.6417 0.0084 0.137 Uiso 0.183(19) 1 d PR D 1
H421 H 0.5103 0.6938 0.0345 0.137 Uiso 0.183(19) 1 d PR D 1
C341 C 0.3595(11) 0.6083(7) -0.00121(19) 0.081(5) Uani 0.817(19) 1 d PDU D 2
H422 H 0.2835 0.5934 -0.0021 0.121 Uiso 0.817(19) 1 calc PR D 2
H423 H 0.3993 0.5801 -0.0139 0.121 Uiso 0.817(19) 1 calc PR D 2
H424 H 0.3644 0.6446 -0.0096 0.121 Uiso 0.817(19) 1 calc PR D 2
C342 C 0.4174(15) 0.5613(5) 0.0450(3) 0.091(5) Uani 0.817(19) 1 d PDU D 2
H425 H 0.4523 0.5682 0.0666 0.136 Uiso 0.817(19) 1 calc PR D 2
H426 H 0.4605 0.5370 0.0310 0.136 Uiso 0.817(19) 1 calc PR D 2
H427 H 0.3449 0.5418 0.0447 0.136 Uiso 0.817(19) 1 calc PR D 2
C343 C 0.5240(8) 0.6487(6) 0.0348(3) 0.090(5) Uani 0.817(19) 1 d PDU D 2
H428 H 0.5203 0.6880 0.0303 0.135 Uiso 0.817(19) 1 calc PR D 2
H429 H 0.5646 0.6267 0.0191 0.135 Uiso 0.817(19) 1 calc PR D 2
H430 H 0.5604 0.6503 0.0560 0.135 Uiso 0.817(19) 1 calc PR D 2
P1 P 0.65111(16) 0.81382(9) 0.13999(5) 0.0576(6) Uani 1 1 d D . .
F1A F 0.6916(6) 0.7576(2) 0.12003(18) 0.073(2) Uani 0.421(6) 1 d PDU E 1
F2A F 0.6125(6) 0.8698(3) 0.15971(19) 0.0827(19) Uani 0.421(6) 1 d PDU E 1
F3A F 0.5299(3) 0.7905(3) 0.1284(2) 0.074(2) Uani 0.421(6) 1 d PDU E 1
F4A F 0.6460(8) 0.7821(4) 0.16970(15) 0.068(2) Uani 0.421(6) 1 d PDU E 1
F5A F 0.7739(3) 0.8368(4) 0.1511(2) 0.074(2) Uani 0.421(6) 1 d PDU E 1
F6A F 0.6577(7) 0.8454(3) 0.11002(15) 0.079(2) Uani 0.421(6) 1 d PDU E 1
F1B F 0.7535(6) 0.8029(5) 0.1211(2) 0.078(2) Uani 0.312(5) 1 d PDU E 2
F2B F 0.5480(6) 0.8245(4) 0.1595(2) 0.080(2) Uani 0.312(5) 1 d PDU E 2
F3B F 0.5753(7) 0.7762(4) 0.11174(18) 0.076(2) Uani 0.312(5) 1 d PDU E 2
F4B F 0.6672(9) 0.7576(3) 0.1553(2) 0.070(2) Uani 0.312(5) 1 d PDU E 2
F5B F 0.7259(8) 0.8513(4) 0.16889(18) 0.078(2) Uani 0.312(5) 1 d PDU E 2
F6B F 0.6344(9) 0.8700(3) 0.1252(2) 0.078(2) Uani 0.312(5) 1 d PDU E 2
F1C F 0.5501(12) 0.7731(8) 0.1223(5) 0.069(3) Uani 0.267(5) 1 d PDU E 3
F2C F 0.6054(16) 0.8729(5) 0.1350(5) 0.079(2) Uani 0.267(5) 1 d PDU E 3
F3C F 0.6690(17) 0.8613(7) 0.1712(3) 0.081(2) Uani 0.267(5) 1 d PDU E 3
F4C F 0.7789(4) 0.8242(9) 0.1411(5) 0.073(2) Uani 0.267(5) 1 d PDU E 3
F5C F 0.6614(19) 0.7745(8) 0.1666(4) 0.066(3) Uani 0.267(5) 1 d PDU E 3
F6C F 0.6763(17) 0.8195(9) 0.1048(2) 0.080(2) Uani 0.267(5) 1 d PDU E 3
P2 P 0.82186(15) 0.00456(8) 0.18607(4) 0.0378(5) Uani 1 1 d . . .
F7 F 0.7009(3) -0.01260(17) 0.17096(9) 0.0485(10) Uani 1 1 d . . .
F8 F 0.7798(3) 0.05096(19) 0.21310(9) 0.0615(12) Uani 1 1 d . . .
F9 F 0.8109(3) -0.04219(18) 0.20908(10) 0.0590(12) Uani 1 1 d . . .
F10 F 0.8337(3) 0.05354(18) 0.16457(9) 0.0569(12) Uani 1 1 d . . .
F11 F 0.8665(3) -0.04030(18) 0.16020(10) 0.0586(12) Uani 1 1 d . . .
F12 F 0.9445(3) 0.02315(16) 0.20194(9) 0.0455(10) Uani 1 1 d . . .
P3 P 0.95355(16) 0.83827(9) 0.31067(5) 0.0466(5) Uani 1 1 d . . .
F13 F 0.9863(4) 0.8133(2) 0.34133(11) 0.0905(18) Uani 1 1 d . . .
F14 F 0.9082(5) 0.8919(2) 0.33087(11) 0.0877(17) Uani 1 1 d . . .
F15 F 1.0716(4) 0.8705(2) 0.31238(12) 0.0820(15) Uani 1 1 d . . .
F16 F 0.8365(4) 0.8053(2) 0.30796(17) 0.109(2) Uani 1 1 d . . .
F17 F 0.9199(4) 0.8633(2) 0.27944(10) 0.0808(16) Uani 1 1 d . . .
F18 F 0.9961(4) 0.7845(2) 0.28969(11) 0.0854(17) Uani 1 1 d . . .
P4 P 0.64007(16) 0.56274(9) 0.32839(5) 0.0489(5) Uani 1 1 d . . .
F19 F 0.6713(5) 0.6174(2) 0.31307(17) 0.126(2) Uani 1 1 d . . .
F20 F 0.6068(5) 0.5066(2) 0.34180(13) 0.0966(18) Uani 1 1 d . . .
F21 F 0.5288(3) 0.5537(2) 0.30631(10) 0.0639(13) Uani 1 1 d . . .
F22 F 0.7498(4) 0.5703(2) 0.34982(12) 0.0946(19) Uani 1 1 d . . .
F23 F 0.5860(4) 0.6013(3) 0.35436(12) 0.105(2) Uani 1 1 d . . .
F24 F 0.6936(4) 0.5245(2) 0.30043(11) 0.0918(18) Uani 1 1 d . . .
P5 P 0.58483(16) 0.31436(9) 0.15935(5) 0.0474(5) Uani 1 1 d . . .
F25 F 0.4729(4) 0.3381(3) 0.17021(13) 0.0978(18) Uani 1 1 d . . .
F26 F 0.5788(4) 0.27257(19) 0.18525(11) 0.0716(14) Uani 1 1 d . . .
F27 F 0.6463(4) 0.36277(19) 0.18678(10) 0.0688(13) Uani 1 1 d . . .
F28 F 0.6970(4) 0.2923(2) 0.15084(10) 0.0722(14) Uani 1 1 d . . .
F29 F 0.5203(5) 0.2675(2) 0.13371(13) 0.1036(19) Uani 1 1 d . . .
F30 F 0.5914(4) 0.3570(2) 0.13505(11) 0.0783(15) Uani 1 1 d . . .
P6 P 0.98028(18) 0.41821(10) 0.34371(5) 0.0559(6) Uani 1 1 d . . .
F31 F 0.8705(4) 0.4380(3) 0.35482(12) 0.0984(19) Uani 1 1 d . . .
F32 F 1.0887(6) 0.3983(3) 0.33172(18) 0.156(3) Uani 1 1 d . . .
F33 F 1.0103(4) 0.4018(3) 0.37699(13) 0.111(2) Uani 1 1 d . . .
F34 F 1.0325(5) 0.4825(2) 0.35479(14) 0.108(2) Uani 1 1 d . . .
F35 F 0.9525(5) 0.4345(2) 0.30982(11) 0.0954(18) Uani 1 1 d . . .
F36 F 0.9241(8) 0.3560(3) 0.33160(17) 0.165(3) Uani 1 1 d . . .
P7 P 0.66872(16) 0.10986(9) 0.31775(5) 0.0542(6) Uani 1 1 d . . .
F37 F 0.6506(4) 0.1676(2) 0.33955(15) 0.125(3) Uani 1 1 d . . .
F38 F 0.6849(4) 0.0513(2) 0.29525(11) 0.0798(16) Uani 1 1 d . . .
F39 F 0.5459(4) 0.0873(2) 0.31841(14) 0.0931(18) Uani 1 1 d . . .
F40 F 0.7894(4) 0.1323(2) 0.31559(19) 0.132(3) Uani 1 1 d . . .
F41 F 0.6309(5) 0.1380(3) 0.28812(15) 0.118(2) Uani 1 1 d . . .
F42 F 0.7064(6) 0.0808(3) 0.34613(13) 0.130(3) Uani 1 1 d . . .
P8 P 0.90568(17) 0.50551(9) 0.16622(5) 0.0590(6) Uani 1 1 d D . .
F43A F 0.9712(4) 0.4791(2) 0.19238(11) 0.092(2) Uani 0.699(4) 1 d PDU F 1
F44A F 0.8214(4) 0.5258(2) 0.19096(11) 0.0860(19) Uani 0.699(4) 1 d PDU F 1
F45A F 0.9885(4) 0.4860(2) 0.14127(11) 0.094(2) Uani 0.699(4) 1 d PDU F 1
F46A F 0.8340(4) 0.44582(18) 0.15556(13) 0.103(2) Uani 0.699(4) 1 d PDU F 1
F47A F 0.8374(4) 0.5317(2) 0.13986(10) 0.095(2) Uani 0.699(4) 1 d PDU F 1
F48A F 0.9746(4) 0.56569(18) 0.17666(12) 0.100(2) Uani 0.699(4) 1 d PDU F 1
F43B F 1.0292(4) 0.5150(5) 0.1806(3) 0.094(3) Uani 0.301(4) 1 d PDU F 2
F44B F 0.8725(9) 0.4877(5) 0.19870(15) 0.092(2) Uani 0.301(4) 1 d PDU F 2
F45B F 0.9411(9) 0.5232(5) 0.13426(15) 0.101(3) Uani 0.301(4) 1 d PDU F 2
F46B F 0.9215(10) 0.4401(2) 0.1532(3) 0.095(3) Uani 0.301(4) 1 d PDU F 2
F47B F 0.7837(4) 0.4962(5) 0.1524(3) 0.099(3) Uani 0.301(4) 1 d PDU F 2
F48B F 0.8922(10) 0.5709(2) 0.1799(3) 0.098(3) Uani 0.301(4) 1 d PDU F 2
O1 O 0.7795(6) 0.6832(3) 0.27151(14) 0.095(2) Uani 1 1 d . G 2
O2 O -0.1565(7) 0.2492(3) 0.29691(16) 0.128(3) Uani 1 1 d . H 2
O3 O 0.3375(6) 0.4075(4) 0.21089(16) 0.123(3) Uani 1 1 d . I 2
O4 O 1.1722(6) 0.4269(4) 0.1692(2) 0.150(4) Uani 1 1 d . J 2
O5 O 0.5226(15) 1.0643(8) 0.3926(4) 0.085(6) Uani 0.33 1 d P K 2

loop_
_atom_site_aniso_label
_atom_site_aniso_U_11
_atom_site_aniso_U_22
_atom_site_aniso_U_33
_atom_site_aniso_U_23
_atom_site_aniso_U_13
_atom_site_aniso_U_12
Cu1 0.0437(5) 0.0450(6) 0.0195(4) 0.0035(4) 0.0011(4) 0.0041(4)
Cu2 0.0412(5) 0.0468(6) 0.0215(4) 0.0041(4) -0.0034(4) 0.0037(4)
Cu3 0.0432(5) 0.0440(6) 0.0215(4) -0.0014(4) -0.0062(4) 0.0035(4)
Cu4 0.0405(5) 0.0423(5) 0.0199(4) -0.0013(4) 0.0014(3) 0.0046(4)
N1 0.031(3) 0.040(3) 0.020(3) 0.007(2) 0.001(2) 0.004(3)
N2 0.029(3) 0.039(3) 0.026(3) 0.006(3) -0.003(2) 0.003(3)
N3 0.032(3) 0.037(4) 0.023(3) -0.001(3) -0.002(2) 0.008(3)
N4 0.034(3) 0.036(4) 0.027(3) 0.003(3) -0.003(2) 0.003(3)
N5 0.026(3) 0.040(3) 0.024(3) 0.001(3) -0.003(2) 0.009(3)
N6 0.029(3) 0.032(3) 0.024(3) 0.000(2) -0.002(2) -0.003(3)
N7 0.029(3) 0.037(4) 0.024(3) 0.002(3) 0.003(2) 0.003(3)
N8 0.036(3) 0.038(4) 0.020(3) 0.000(3) 0.001(2) 0.003(3)
N9 0.044(4) 0.031(3) 0.028(3) 0.006(3) 0.004(3) 0.004(3)
N10 0.035(3) 0.037(4) 0.031(3) 0.002(3) -0.002(3) 0.001(3)
N11 0.034(3) 0.036(4) 0.022(3) -0.002(3) 0.002(2) 0.006(3)
N12 0.039(3) 0.037(4) 0.030(3) 0.006(3) 0.003(3) 0.002(3)
N13 0.032(3) 0.036(3) 0.026(3) 0.001(2) 0.001(2) 0.005(3)
N14 0.038(3) 0.042(4) 0.025(3) 0.006(3) -0.002(2) 0.004(3)
N15 0.029(3) 0.035(3) 0.026(3) 0.007(2) -0.006(2) 0.001(3)
N16 0.050(4) 0.061(4) 0.033(3) 0.002(3) -0.001(3) 0.024(3)
N17 0.028(3) 0.037(4) 0.032(3) 0.002(3) 0.000(2) 0.001(3)
N18 0.054(4) 0.030(4) 0.028(3) 0.002(3) 0.001(3) -0.003(3)
N19 0.038(3) 0.039(4) 0.022(3) 0.006(3) 0.003(2) 0.001(3)
N20 0.039(4) 0.042(4) 0.032(3) 0.008(3) 0.000(3) -0.007(3)
N21 0.032(3) 0.046(4) 0.026(3) 0.012(3) 0.001(2) 0.001(3)
N22 0.044(4) 0.038(4) 0.027(3) 0.002(3) 0.000(3) 0.011(3)
N23 0.045(4) 0.040(4) 0.024(3) 0.003(3) 0.007(3) 0.007(3)
N24 0.039(3) 0.036(4) 0.029(3) 0.003(3) -0.001(3) 0.011(3)
C1 0.028(4) 0.030(4) 0.025(3) 0.004(3) 0.000(3) 0.002(3)
C2 0.033(4) 0.038(4) 0.026(4) 0.001(3) 0.007(3) 0.005(3)
C3 0.049(5) 0.042(5) 0.032(4) 0.011(3) 0.007(3) 0.005(4)
C4 0.045(5) 0.036(5) 0.046(4) 0.003(4) 0.005(4) 0.002(4)
C5 0.040(4) 0.034(4) 0.040(4) 0.001(3) 0.000(3) -0.001(4)
C6 0.033(4) 0.029(4) 0.015(3) 0.001(3) -0.003(3) -0.001(3)
C7 0.034(4) 0.037(4) 0.018(3) 0.004(3) 0.001(3) 0.005(3)
C8 0.026(4) 0.039(4) 0.022(3) 0.006(3) 0.000(3) -0.003(3)
C9 0.034(4) 0.030(4) 0.025(3) 0.001(3) 0.002(3) 0.006(3)
C10 0.035(4) 0.038(5) 0.034(4) -0.004(3) 0.001(3) 0.004(4)
C11 0.031(4) 0.037(4) 0.042(4) 0.001(4) 0.000(3) 0.001(3)
C12 0.043(4) 0.046(5) 0.035(4) 0.007(4) 0.008(3) 0.008(4)
C13 0.040(4) 0.029(4) 0.020(3) 0.000(3) 0.003(3) 0.006(3)
C14 0.050(4) 0.028(4) 0.021(3) 0.000(3) 0.006(3) 0.000(3)
C15 0.036(4) 0.033(4) 0.022(3) 0.001(3) 0.002(3) 0.002(3)
C16 0.043(4) 0.033(4) 0.029(4) -0.001(3) 0.002(3) 0.003(3)
C17 0.048(5) 0.039(4) 0.028(4) -0.008(3) -0.003(3) 0.004(4)
C18 0.060(5) 0.040(5) 0.018(3) -0.008(3) 0.004(3) 0.000(4)
C19 0.055(5) 0.034(4) 0.023(3) -0.003(3) 0.001(3) 0.007(4)
C20 0.063(5) 0.042(5) 0.020(3) 0.002(3) 0.012(3) 0.006(4)
C21 0.049(5) 0.038(4) 0.022(3) -0.001(3) 0.008(3) 0.003(4)
C22 0.041(4) 0.035(4) 0.029(4) 0.004(3) 0.005(3) 0.000(3)
C23 0.053(5) 0.053(5) 0.038(4) 0.001(4) 0.016(4) -0.007(4)
C24 0.076(6) 0.048(6) 0.069(6) 0.006(4) 0.027(5) -0.015(5)
C25 0.052(6) 0.082(7) 0.122(9) 0.025(6) 0.035(6) 0.008(5)
C26 0.129(9) 0.124(9) 0.039(5) 0.004(5) 0.035(5) -0.062(7)
C27 0.067(5) 0.036(5) 0.031(4) -0.009(3) 0.007(4) -0.006(4)
C28 0.093(7) 0.049(5) 0.054(5) -0.009(4) -0.006(5) 0.002(5)
C29 0.104(8) 0.051(6) 0.049(5) -0.016(4) 0.004(5) -0.026(5)
C30 0.092(7) 0.059(6) 0.040(5) -0.005(4) -0.012(4) -0.007(5)
C31 0.034(4) 0.024(4) 0.021(3) -0.002(3) 0.002(3) -0.002(3)
C32 0.035(4) 0.036(4) 0.040(4) 0.004(3) -0.006(3) 0.008(4)
C33 0.037(4) 0.036(4) 0.042(4) 0.002(3) 0.006(3) 0.005(3)
C34 0.032(4) 0.043(5) 0.031(4) -0.003(3) 0.003(3) 0.006(4)
C35 0.027(4) 0.028(4) 0.025(3) 0.003(3) -0.001(3) -0.001(3)
C36 0.030(4) 0.036(4) 0.019(3) 0.003(3) -0.001(3) 0.002(3)
C37 0.033(4) 0.032(4) 0.022(3) -0.001(3) 0.000(3) -0.002(3)
C38 0.028(4) 0.036(4) 0.023(3) 0.001(3) 0.001(3) 0.000(3)
C39 0.028(4) 0.036(4) 0.031(4) 0.007(3) 0.005(3) 0.002(3)
C40 0.040(4) 0.048(5) 0.030(4) 0.011(3) 0.000(3) 0.001(4)
C41 0.038(4) 0.060(5) 0.041(4) 0.028(4) 0.003(3) 0.018(4)
C42 0.053(5) 0.068(6) 0.035(4) 0.005(4) 0.006(4) 0.029(4)
C43 0.028(4) 0.037(4) 0.022(3) -0.001(3) 0.001(3) 0.007(3)
C44 0.030(4) 0.047(4) 0.020(3) 0.003(3) 0.001(3) 0.008(3)
C45 0.031(4) 0.040(4) 0.022(3) 0.001(3) 0.002(3) 0.005(3)
C46 0.041(4) 0.042(4) 0.025(3) -0.002(3) -0.007(3) 0.011(4)
C47 0.043(4) 0.053(5) 0.021(3) 0.002(3) -0.007(3) 0.012(4)
C48 0.055(5) 0.052(5) 0.017(3) -0.002(3) -0.004(3) 0.014(4)
C49 0.038(4) 0.051(5) 0.025(3) 0.004(3) 0.002(3) 0.015(4)
C50 0.049(5) 0.059(5) 0.023(4) 0.001(3) 0.003(3) 0.017(4)
C51 0.039(4) 0.054(5) 0.025(4) 0.003(3) 0.005(3) 0.011(4)
C52 0.037(4) 0.050(5) 0.029(4) 0.004(3) 0.001(3) 0.008(4)
C53 0.040(5) 0.058(5) 0.034(4) -0.003(4) 0.002(3) 0.019(4)
C54 0.089(7) 0.122(8) 0.034(4) -0.013(5) 0.009(4) 0.065(6)
C55 0.050(5) 0.068(6) 0.057(5) 0.003(4) 0.015(4) 0.016(4)
C56 0.055(5) 0.051(5) 0.066(5) -0.007(4) 0.009(4) 0.013(4)
C57 0.048(5) 0.064(6) 0.034(4) 0.001(4) -0.005(3) 0.018(4)
C58A 0.063(7) 0.090(8) 0.061(7) 0.020(6) -0.030(6) 0.017(6)
C59A 0.055(7) 0.095(8) 0.071(7) 0.008(6) -0.038(6) 0.007(6)
C60A 0.064(7) 0.114(9) 0.067(7) 0.002(7) -0.027(6) 0.036(7)
C58B 0.061(9) 0.100(10) 0.070(8) 0.014(8) -0.028(7) 0.022(8)
C59B 0.058(8) 0.096(10) 0.059(8) 0.004(8) -0.033(7) 0.015(8)
C60B 0.057(8) 0.109(10) 0.070(8) 0.011(8) -0.030(7) 0.016(8)
C61 0.027(4) 0.037(4) 0.019(3) 0.001(3) -0.002(3) 0.002(3)
C62 0.062(5) 0.044(5) 0.038(4) 0.011(4) 0.005(4) 0.006(4)
C63 0.038(4) 0.041(5) 0.046(4) 0.003(4) 0.008(3) -0.005(4)
C64 0.035(4) 0.037(5) 0.040(4) 0.000(3) 0.000(3) 0.001(4)
C65 0.030(4) 0.035(4) 0.018(3) 0.006(3) 0.001(3) 0.005(3)
C66 0.029(4) 0.036(4) 0.021(3) 0.002(3) -0.007(3) 0.004(3)
C67 0.030(4) 0.032(4) 0.027(3) 0.002(3) -0.002(3) 0.001(3)
C68 0.031(4) 0.031(4) 0.023(3) 0.006(3) -0.001(3) 0.006(3)
C69 0.034(4) 0.035(4) 0.023(3) 0.002(3) 0.003(3) 0.006(3)
C70 0.045(5) 0.048(5) 0.031(4) 0.010(4) 0.003(3) 0.003(4)
C71 0.046(5) 0.047(5) 0.032(4) 0.012(4) 0.002(3) -0.004(4)
C72 0.043(5) 0.044(5) 0.040(4) 0.004(4) 0.000(3) -0.004(4)
C73 0.030(4) 0.032(4) 0.027(3) 0.000(3) 0.002(3) 0.006(3)
C74 0.038(4) 0.031(4) 0.022(3) 0.001(3) -0.002(3) 0.003(3)
C75 0.035(4) 0.035(4) 0.021(3) 0.003(3) -0.002(3) 0.002(3)
C76 0.037(4) 0.036(4) 0.027(4) 0.002(3) 0.000(3) 0.002(3)
C77 0.042(4) 0.042(5) 0.023(3) 0.007(3) 0.001(3) 0.000(4)
C78 0.060(5) 0.043(5) 0.020(3) 0.002(3) 0.003(3) 0.007(4)
C79 0.049(5) 0.042(5) 0.021(3) 0.004(3) 0.002(3) 0.007(4)
C80 0.048(5) 0.045(5) 0.024(4) -0.003(3) 0.001(3) -0.005(4)
C81 0.048(5) 0.035(4) 0.028(4) 0.002(3) -0.001(3) -0.002(4)
C82 0.036(4) 0.044(5) 0.025(3) 0.005(3) -0.003(3) -0.003(4)
C83 0.057(5) 0.047(5) 0.028(4) -0.002(3) 0.001(3) -0.010(4)
C84 0.083(7) 0.046(5) 0.058(5) 0.005(4) -0.010(5) -0.018(5)
C85 0.102(7) 0.071(6) 0.039(5) -0.011(4) 0.006(5) -0.043(6)
C86 0.059(6) 0.068(6) 0.058(5) 0.010(5) -0.009(4) -0.017(5)
C87 0.054(5) 0.044(5) 0.023(3) 0.006(3) 0.003(3) -0.007(4)
C88 0.062(5) 0.080(6) 0.033(4) 0.013(4) 0.009(4) -0.017(5)
C89 0.066(5) 0.051(5) 0.040(4) 0.011(4) -0.001(4) 0.002(4)
C90 0.066(6) 0.067(6) 0.035(4) 0.013(4) 0.016(4) 0.007(5)
C91 0.031(4) 0.025(4) 0.028(4) 0.007(3) 0.001(3) -0.008(3)
C92 0.046(5) 0.045(5) 0.045(4) 0.000(4) 0.006(4) 0.015(4)
C93 0.038(4) 0.055(5) 0.046(4) 0.011(4) 0.002(4) 0.016(4)
C94 0.027(4) 0.046(5) 0.034(4) 0.012(3) -0.003(3) 0.003(4)
C95 0.031(4) 0.025(4) 0.028(4) 0.001(3) 0.002(3) 0.000(3)
C96 0.034(4) 0.028(4) 0.024(3) 0.002(3) 0.003(3) 0.002(3)
C97 0.035(4) 0.026(4) 0.029(4) 0.004(3) 0.000(3) -0.003(3)
C98 0.035(4) 0.027(4) 0.022(3) 0.001(3) 0.006(3) -0.001(3)
C99 0.036(4) 0.026(4) 0.027(4) 0.004(3) 0.004(3) 0.000(3)
C100 0.049(5) 0.039(4) 0.032(4) 0.004(3) 0.006(3) 0.007(4)
C101 0.052(5) 0.049(5) 0.038(4) 0.003(4) 0.012(4) 0.019(4)
C102 0.042(5) 0.049(5) 0.042(4) 0.008(4) -0.003(3) 0.014(4)
C103 0.033(4) 0.036(4) 0.021(3) 0.001(3) 0.001(3) 0.003(3)
C104 0.037(4) 0.044(4) 0.022(3) 0.003(3) -0.003(3) 0.004(3)
C105 0.033(4) 0.040(4) 0.026(3) 0.003(3) 0.002(3) 0.003(3)
C106 0.032(4) 0.046(5) 0.025(3) 0.005(3) 0.000(3) 0.007(3)
C107 0.043(4) 0.045(5) 0.023(3) 0.000(3) 0.007(3) 0.009(4)
C108 0.046(5) 0.060(5) 0.023(4) 0.005(3) 0.003(3) 0.008(4)
C109 0.041(4) 0.049(5) 0.020(3) -0.002(3) 0.001(3) 0.005(4)
C110 0.039(4) 0.066(5) 0.022(3) 0.008(3) -0.003(3) 0.006(4)
C111 0.038(4) 0.059(5) 0.027(4) 0.008(3) 0.003(3) 0.019(4)
C112 0.041(4) 0.053(5) 0.028(4) 0.005(3) 0.005(3) 0.008(4)
C113 0.054(5) 0.066(6) 0.032(4) 0.007(4) 0.001(4) 0.020(4)
C314 0.085(10) 0.148(12) 0.074(9) 0.036(9) -0.012(8) 0.067(9)
C315 0.075(9) 0.154(12) 0.085(9) 0.032(9) -0.010(8) 0.065(9)
C316 0.078(10) 0.148(12) 0.080(9) 0.037(9) -0.002(8) 0.066(9)
C317 0.083(9) 0.154(12) 0.056(7) 0.019(7) -0.016(6) 0.073(8)
C318 0.066(8) 0.162(12) 0.075(7) 0.053(8) 0.009(6) 0.061(8)
C319 0.084(9) 0.141(11) 0.099(8) 0.026(8) -0.013(7) 0.062(8)
C117 0.045(5) 0.075(6) 0.027(4) -0.003(4) 0.005(3) 0.018(4)
C320 0.072(10) 0.097(10) 0.065(9) 0.003(9) 0.041(8) 0.015(9)
C321 0.099(16) 0.066(13) 0.081(13) 0.004(10) 0.046(11) 0.037(11)
C322 0.074(9) 0.118(12) 0.051(7) -0.005(8) 0.021(6) 0.027(9)
C323 0.078(9) 0.102(10) 0.059(9) 0.001(9) 0.047(7) 0.017(8)
C324 0.098(17) 0.075(15) 0.077(13) 0.005(12) 0.041(12) 0.042(12)
C325 0.067(10) 0.100(14) 0.046(9) -0.016(10) 0.017(8) 0.026(11)
Cu5 0.0433(5) 0.0466(6) 0.0222(4) 0.0049(4) 0.0028(4) 0.0085(4)
Cu6 0.0430(5) 0.0543(6) 0.0222(4) 0.0050(4) -0.0023(4) 0.0088(4)
Cu7 0.0454(5) 0.0459(6) 0.0232(4) -0.0015(4) -0.0053(4) 0.0073(4)
Cu8 0.0432(5) 0.0457(6) 0.0227(4) -0.0022(4) -0.0003(4) 0.0074(4)
N25 0.038(3) 0.039(4) 0.023(3) 0.002(3) 0.003(2) 0.009(3)
N26 0.040(3) 0.035(3) 0.032(3) 0.006(3) 0.003(3) 0.005(3)
N27 0.027(3) 0.037(4) 0.030(3) 0.004(3) -0.002(2) 0.005(3)
N28 0.037(3) 0.038(4) 0.022(3) 0.001(3) -0.002(2) 0.008(3)
N29 0.030(3) 0.036(3) 0.030(3) 0.004(3) -0.004(2) 0.002(3)
N30 0.030(3) 0.040(4) 0.024(3) 0.001(2) -0.003(2) 0.003(3)
N31 0.030(3) 0.030(3) 0.028(3) 0.002(2) 0.000(2) 0.005(3)
N32 0.033(3) 0.033(3) 0.025(3) 0.001(3) 0.002(2) 0.010(3)
N33 0.034(3) 0.037(4) 0.033(3) 0.009(3) 0.006(2) 0.002(3)
N34 0.038(3) 0.038(4) 0.032(3) 0.007(3) 0.002(3) -0.005(3)
N35 0.035(3) 0.038(4) 0.035(3) -0.006(3) 0.002(3) -0.004(3)
N36 0.047(4) 0.035(4) 0.035(3) -0.003(3) 0.005(3) -0.005(3)
N37 0.039(3) 0.042(4) 0.029(3) -0.002(3) 0.003(3) 0.012(3)
N38 0.043(4) 0.045(4) 0.029(3) -0.001(3) -0.008(3) 0.011(3)
N39 0.038(3) 0.041(4) 0.034(3) 0.011(3) -0.003(3) 0.005(3)
N40 0.034(3) 0.048(4) 0.031(3) -0.005(3) -0.001(3) 0.009(3)
N41 0.037(3) 0.044(4) 0.032(3) 0.003(3) -0.001(3) 0.006(3)
N42 0.041(4) 0.050(4) 0.027(3) 0.003(3) 0.002(3) -0.008(3)
N43 0.035(3) 0.055(4) 0.025(3) 0.010(3) -0.001(2) 0.012(3)
N44 0.032(3) 0.038(4) 0.032(3) 0.001(3) -0.005(3) -0.001(3)
N45 0.032(3) 0.048(4) 0.033(3) 0.010(3) 0.000(2) 0.009(3)
N46 0.044(4) 0.048(4) 0.032(3) 0.001(3) -0.003(3) 0.013(3)
N47 0.040(3) 0.039(4) 0.032(3) 0.002(3) 0.003(3) 0.005(3)
N48 0.084(5) 0.057(4) 0.028(3) -0.002(3) -0.005(3) 0.039(4)
C121 0.030(4) 0.033(4) 0.022(3) 0.000(3) 0.002(3) 0.007(3)
C122 0.030(4) 0.033(4) 0.024(3) 0.000(3) 0.004(3) 0.005(3)
C123 0.049(5) 0.047(5) 0.034(4) 0.015(4) 0.007(3) 0.007(4)
C124 0.038(4) 0.038(5) 0.054(5) 0.008(4) 0.009(4) -0.004(4)
C125 0.046(5) 0.051(5) 0.038(4) -0.001(4) 0.007(3) -0.003(4)
C126 0.027(4) 0.033(4) 0.027(3) 0.008(3) 0.005(3) 0.005(3)
C127 0.021(3) 0.030(4) 0.026(3) 0.004(3) -0.001(3) 0.005(3)
C128 0.022(3) 0.033(4) 0.024(3) 0.002(3) 0.003(3) 0.002(3)
C129 0.033(4) 0.039(4) 0.027(4) -0.002(3) 0.002(3) 0.007(3)
C130 0.048(5) 0.063(6) 0.035(4) -0.005(4) 0.000(4) -0.005(4)
C131 0.044(5) 0.048(5) 0.049(5) -0.004(4) -0.003(4) -0.008(4)
C132 0.050(5) 0.048(5) 0.049(5) -0.001(4) 0.011(4) -0.009(4)
C133 0.036(4) 0.035(4) 0.024(3) 0.004(3) 0.001(3) 0.003(3)
C134 0.040(4) 0.030(4) 0.021(3) 0.003(3) 0.001(3) 0.005(3)
C135 0.034(4) 0.031(4) 0.021(3) 0.003(3) 0.000(3) 0.010(3)
C136 0.045(4) 0.032(4) 0.027(4) 0.004(3) 0.003(3) 0.008(3)
C137 0.050(5) 0.037(4) 0.026(4) -0.001(3) 0.000(3) 0.002(4)
C138 0.058(5) 0.053(5) 0.016(3) -0.004(3) 0.004(3) 0.000(4)
C139 0.046(5) 0.043(5) 0.027(4) 0.001(3) 0.006(3) 0.003(4)
C140 0.061(5) 0.055(5) 0.027(4) 0.001(4) 0.013(4) -0.013(4)
C141 0.055(5) 0.050(5) 0.031(4) -0.002(4) 0.006(3) -0.009(4)
C142 0.044(5) 0.049(5) 0.031(4) 0.004(3) 0.008(3) -0.007(4)
C143 0.082(7) 0.073(7) 0.033(4) -0.004(4) 0.018(4) -0.030(5)
C144 0.182(12) 0.145(11) 0.042(5) -0.014(6) 0.049(7) -0.103(9)
C145 0.074(7) 0.085(8) 0.116(9) -0.019(7) 0.034(7) -0.026(6)
C146 0.112(8) 0.073(7) 0.047(5) 0.015(5) 0.012(5) -0.033(6)
C147 0.074(6) 0.037(5) 0.026(4) -0.005(3) 0.003(4) -0.010(4)
C148 0.121(9) 0.079(7) 0.052(5) 0.013(5) -0.030(5) -0.032(6)
C149 0.123(9) 0.062(6) 0.045(5) -0.010(4) 0.004(5) -0.046(6)
C150 0.097(8) 0.070(7) 0.110(8) -0.031(6) 0.008(7) 0.003(6)
C151 0.030(4) 0.036(4) 0.030(4) -0.002(3) -0.003(3) 0.000(3)
C152 0.042(5) 0.063(5) 0.035(4) 0.004(4) -0.009(3) 0.020(4)
C153 0.034(4) 0.060(5) 0.045(4) -0.001(4) -0.001(3) 0.017(4)
C154 0.042(5) 0.066(6) 0.029(4) -0.005(4) -0.002(3) 0.018(4)
C155 0.030(4) 0.027(4) 0.026(3) 0.003(3) 0.002(3) -0.001(3)
C156 0.033(4) 0.032(4) 0.022(3) 0.002(3) 0.000(3) -0.006(3)
C157 0.033(4) 0.028(4) 0.025(3) 0.005(3) -0.002(3) 0.000(3)
C158 0.031(4) 0.029(4) 0.025(3) 0.000(3) 0.000(3) 0.001(3)
C159 0.038(4) 0.033(4) 0.025(4) 0.000(3) -0.008(3) -0.001(3)
C160 0.050(5) 0.046(5) 0.035(4) 0.001(4) -0.007(3) 0.021(4)
C161 0.042(5) 0.042(5) 0.047(5) 0.013(4) -0.003(4) 0.008(4)
C162 0.039(4) 0.047(5) 0.045(4) 0.001(4) 0.004(3) 0.015(4)
C163 0.039(4) 0.037(4) 0.025(3) -0.004(3) 0.002(3) 0.007(3)
C164 0.035(4) 0.043(4) 0.021(3) 0.001(3) -0.004(3) 0.007(3)
C165 0.040(4) 0.034(4) 0.024(3) 0.005(3) 0.003(3) 0.007(3)
C166 0.053(5) 0.045(5) 0.027(4) 0.002(3) 0.001(3) 0.020(4)
C167 0.057(5) 0.050(5) 0.027(4) -0.009(3) -0.010(3) 0.018(4)
C168 0.061(5) 0.058(5) 0.021(3) -0.012(3) -0.017(3) 0.024(4)
C169 0.051(5) 0.047(5) 0.023(3) 0.000(3) -0.003(3) 0.013(4)
C170 0.058(5) 0.062(5) 0.023(4) -0.010(4) -0.005(3) 0.019(4)
C171 0.048(4) 0.049(5) 0.018(3) 0.000(3) 0.005(3) 0.011(4)
C172 0.036(4) 0.053(5) 0.025(3) 0.008(3) 0.003(3) 0.005(4)
C173 0.055(5) 0.048(5) 0.028(4) -0.010(3) -0.002(3) 0.020(4)
C174 0.091(7) 0.069(6) 0.031(4) -0.014(4) -0.008(4) 0.038(5)
C175 0.063(5) 0.041(5) 0.045(4) 0.004(4) 0.002(4) 0.016(4)
C176 0.060(6) 0.076(6) 0.049(5) 0.003(4) 0.015(4) 0.029(5)
C177 0.063(6) 0.069(6) 0.043(5) -0.012(4) -0.025(4) 0.032(5)
C178 0.114(8) 0.089(8) 0.071(6) 0.025(6) -0.040(6) 0.027(6)
C179 0.091(8) 0.166(11) 0.074(7) -0.033(7) -0.044(6) 0.081(8)
C180 0.053(6) 0.080(7) 0.124(9) 0.006(6) -0.039(6) 0.010(5)
C181 0.029(4) 0.036(4) 0.025(4) 0.001(3) -0.004(3) 0.007(3)
C182 0.048(5) 0.057(5) 0.035(4) 0.005(4) 0.003(3) -0.009(4)
C183 0.043(5) 0.041(5) 0.047(5) 0.003(4) 0.008(4) -0.006(4)
C184 0.041(5) 0.034(5) 0.048(5) -0.001(4) -0.003(4) -0.001(4)
C185 0.028(4) 0.035(4) 0.025(3) 0.006(3) 0.000(3) 0.005(3)
C186 0.031(4) 0.034(4) 0.026(3) 0.005(3) -0.001(3) 0.011(3)
C187 0.035(4) 0.037(4) 0.024(3) 0.006(3) -0.003(3) 0.011(3)
C188 0.036(4) 0.033(4) 0.024(3) 0.002(3) -0.002(3) 0.006(3)
C189 0.027(4) 0.039(4) 0.032(4) 0.011(3) -0.001(3) 0.008(3)
C190 0.038(4) 0.059(5) 0.030(4) 0.018(4) 0.004(3) 0.008(4)
C191 0.035(4) 0.048(5) 0.044(4) 0.022(4) -0.004(3) 0.003(4)
C192 0.035(4) 0.041(5) 0.044(4) 0.011(4) 0.000(3) 0.000(4)
C193 0.040(4) 0.033(4) 0.023(3) 0.002(3) -0.002(3) 0.004(3)
C194 0.035(4) 0.034(4) 0.029(4) 0.003(3) 0.003(3) 0.004(3)
C195 0.037(4) 0.038(4) 0.024(3) 0.002(3) -0.005(3) 0.004(3)
C196 0.043(4) 0.040(4) 0.026(4) 0.001(3) 0.000(3) -0.002(4)
C197 0.057(5) 0.034(4) 0.024(4) 0.007(3) 0.006(3) 0.000(4)
C198 0.057(5) 0.050(5) 0.022(4) 0.003(3) -0.001(3) -0.009(4)
C199 0.045(4) 0.051(5) 0.021(3) 0.004(3) -0.003(3) -0.007(4)
C200 0.056(5) 0.055(5) 0.023(4) 0.002(3) -0.001(3) -0.001(4)
C201 0.051(5) 0.041(5) 0.026(4) -0.004(3) -0.004(3) -0.001(4)
C202 0.038(4) 0.040(4) 0.031(4) 0.005(3) -0.002(3) 0.003(4)
C203 0.065(6) 0.050(5) 0.030(4) -0.001(4) 0.000(4) -0.018(4)
C204 0.111(8) 0.045(5) 0.055(5) 0.005(4) 0.000(5) -0.019(5)
C205 0.102(8) 0.086(7) 0.040(5) -0.013(5) 0.002(5) -0.051(6)
C206 0.066(6) 0.070(7) 0.081(7) 0.006(5) -0.004(5) -0.022(5)
C207 0.065(5) 0.043(5) 0.027(4) 0.009(3) -0.005(3) -0.011(4)
C208 0.074(6) 0.068(6) 0.034(4) 0.014(4) 0.015(4) -0.003(5)
C209 0.094(7) 0.044(5) 0.042(5) 0.011(4) 0.008(4) -0.001(5)
C210 0.082(7) 0.077(6) 0.039(5) 0.017(4) 0.000(4) -0.026(5)
C211 0.043(4) 0.033(4) 0.024(4) 0.006(3) 0.000(3) -0.002(3)
C212 0.062(5) 0.055(5) 0.036(4) 0.000(4) 0.002(4) 0.019(4)
C213 0.049(5) 0.059(5) 0.048(5) 0.011(4) 0.006(4) 0.019(4)
C214 0.040(5) 0.048(5) 0.043(4) 0.014(4) 0.001(3) 0.006(4)
C215 0.032(4) 0.028(4) 0.025(3) 0.002(3) 0.006(3) 0.008(3)
C216 0.033(4) 0.035(4) 0.027(3) 0.004(3) 0.002(3) -0.005(3)
C217 0.032(4) 0.038(4) 0.024(3) 0.007(3) 0.000(3) 0.007(3)
C218 0.034(4) 0.037(4) 0.023(3) 0.006(3) 0.001(3) 0.005(3)
C219 0.049(5) 0.042(5) 0.020(3) 0.000(3) -0.006(3) 0.007(4)
C220 0.047(5) 0.052(5) 0.035(4) 0.000(4) 0.007(3) 0.023(4)
C221 0.071(6) 0.074(6) 0.049(5) -0.002(4) -0.002(4) 0.043(5)
C222 0.097(7) 0.070(6) 0.031(4) 0.003(4) -0.005(4) 0.048(6)
C223 0.034(4) 0.043(4) 0.018(3) 0.006(3) 0.002(3) 0.005(3)
C224 0.034(4) 0.039(4) 0.025(3) 0.008(3) -0.003(3) -0.002(3)
C225 0.036(4) 0.042(4) 0.022(3) 0.003(3) 0.000(3) -0.001(3)
C226 0.040(4) 0.050(5) 0.029(4) 0.005(3) 0.003(3) 0.009(4)
C227 0.045(4) 0.053(5) 0.025(4) 0.003(3) 0.002(3) 0.012(4)
C228 0.051(5) 0.059(5) 0.020(3) 0.004(3) -0.004(3) 0.004(4)
C229 0.044(4) 0.048(5) 0.019(3) -0.001(3) -0.004(3) 0.003(4)
C230 0.052(5) 0.056(5) 0.026(4) 0.005(4) -0.011(3) 0.002(4)
C231 0.049(5) 0.038(4) 0.025(4) 0.004(3) -0.001(3) 0.007(4)
C232 0.051(5) 0.046(5) 0.023(3) 0.001(3) 0.004(3) 0.004(4)
C233 0.049(5) 0.054(5) 0.035(4) 0.009(4) -0.007(3) 0.010(4)
C234 0.079(6) 0.078(6) 0.048(5) 0.006(5) -0.008(4) 0.043(5)
C235 0.082(6) 0.072(6) 0.050(5) 0.029(5) 0.004(4) 0.023(5)
C236 0.050(5) 0.068(6) 0.078(6) 0.020(5) -0.015(4) 0.014(5)
C237 0.054(5) 0.073(6) 0.029(4) -0.002(4) 0.010(3) 0.017(5)
C338 0.091(13) 0.127(17) 0.029(11) -0.017(12) -0.001(11) 0.045(13)
C339 0.130(18) 0.081(14) 0.078(12) 0.019(12) 0.056(15) 0.060(14)
C340 0.063(13) 0.148(16) 0.059(13) -0.005(13) 0.017(11) 0.026(13)
C341 0.088(9) 0.128(13) 0.025(5) -0.012(6) 0.004(6) 0.048(8)
C342 0.133(14) 0.080(10) 0.076(8) 0.017(8) 0.058(10) 0.059(10)
C343 0.058(8) 0.150(12) 0.061(9) 0.000(8) 0.017(6) 0.030(8)
P1 0.0504(14) 0.0498(14) 0.0724(15) 0.0227(12) -0.0130(11) -0.0060(11)
F1A 0.072(4) 0.065(4) 0.082(4) 0.009(4) 0.012(3) 0.002(3)
F2A 0.074(4) 0.067(4) 0.108(4) 0.010(4) 0.014(4) 0.019(3)
F3A 0.060(4) 0.071(4) 0.091(4) 0.020(4) 0.001(4) 0.000(4)
F4A 0.075(5) 0.070(5) 0.059(5) 0.023(4) 0.005(4) -0.007(4)
F5A 0.060(4) 0.070(4) 0.096(5) 0.016(4) 0.019(4) 0.011(3)
F6A 0.077(4) 0.063(4) 0.102(5) 0.025(4) 0.010(4) 0.018(4)
F1B 0.067(4) 0.074(4) 0.094(4) 0.013(4) 0.018(4) 0.008(3)
F2B 0.067(4) 0.067(4) 0.105(4) 0.009(4) 0.017(4) 0.010(4)
F3B 0.069(4) 0.069(4) 0.088(4) 0.014(4) 0.005(4) 0.000(3)
F4B 0.073(4) 0.066(5) 0.071(5) 0.020(4) 0.003(4) -0.002(4)
F5B 0.065(4) 0.070(4) 0.101(4) 0.012(4) 0.015(4) 0.014(4)
F6B 0.074(4) 0.063(4) 0.102(5) 0.017(4) 0.011(4) 0.020(4)
F1C 0.059(5) 0.068(5) 0.079(5) 0.018(4) 0.006(4) 0.000(4)
F2C 0.075(4) 0.063(4) 0.102(5) 0.016(4) 0.011(4) 0.019(4)
F3C 0.069(5) 0.069(4) 0.105(5) 0.008(4) 0.016(4) 0.018(4)
F4C 0.062(4) 0.070(4) 0.092(5) 0.014(4) 0.022(4) 0.013(4)
F5C 0.073(5) 0.067(5) 0.061(5) 0.023(4) 0.004(4) -0.003(4)
F6C 0.074(4) 0.071(4) 0.098(4) 0.014(4) 0.014(4) 0.012(4)
P2 0.0398(11) 0.0367(12) 0.0364(10) 0.0057(9) 0.0017(8) 0.0030(9)
F7 0.038(2) 0.055(3) 0.049(2) 0.005(2) -0.0049(19) -0.004(2)
F8 0.061(3) 0.068(3) 0.047(2) -0.018(2) -0.005(2) 0.021(2)
F9 0.055(3) 0.063(3) 0.065(3) 0.034(2) 0.005(2) 0.000(2)
F10 0.063(3) 0.054(3) 0.056(3) 0.029(2) -0.011(2) -0.006(2)
F11 0.058(3) 0.055(3) 0.057(3) -0.014(2) 0.010(2) 0.011(2)
F12 0.039(2) 0.047(3) 0.049(2) 0.010(2) -0.0042(18) 0.000(2)
P3 0.0463(13) 0.0493(13) 0.0474(12) 0.0096(10) 0.0073(9) 0.0186(11)
F13 0.111(4) 0.111(4) 0.077(3) 0.055(3) 0.040(3) 0.069(4)
F14 0.133(5) 0.080(4) 0.058(3) 0.005(3) 0.016(3) 0.065(3)
F15 0.058(3) 0.085(4) 0.098(4) 0.017(3) -0.015(3) -0.013(3)
F16 0.042(3) 0.086(4) 0.206(7) 0.047(4) 0.012(4) 0.011(3)
F17 0.076(3) 0.123(4) 0.057(3) 0.032(3) 0.011(2) 0.050(3)
F18 0.092(4) 0.086(4) 0.071(3) -0.019(3) -0.016(3) 0.055(3)
P4 0.0365(12) 0.0525(14) 0.0553(13) 0.0055(11) -0.0036(10) 0.0036(10)
F19 0.137(6) 0.079(4) 0.166(6) 0.048(4) 0.026(5) -0.036(4)
F20 0.110(4) 0.087(4) 0.097(4) 0.053(3) -0.026(3) -0.007(3)
F21 0.046(3) 0.084(3) 0.064(3) 0.025(3) -0.011(2) 0.011(2)
F22 0.046(3) 0.123(5) 0.093(4) -0.033(3) -0.027(3) 0.013(3)
F23 0.087(4) 0.138(5) 0.081(4) -0.027(4) 0.002(3) 0.051(4)
F24 0.064(3) 0.125(5) 0.073(3) -0.028(3) -0.006(3) 0.030(3)
P5 0.0414(12) 0.0529(14) 0.0503(12) 0.0178(11) -0.0004(9) 0.0037(10)
F25 0.053(3) 0.146(5) 0.102(4) 0.032(4) 0.009(3) 0.035(3)
F26 0.091(4) 0.059(3) 0.071(3) 0.027(3) 0.017(3) 0.006(3)
F27 0.085(4) 0.061(3) 0.055(3) 0.002(2) 0.002(2) -0.005(3)
F28 0.072(3) 0.086(4) 0.068(3) 0.021(3) 0.019(2) 0.039(3)
F29 0.114(5) 0.090(4) 0.088(4) -0.012(3) -0.027(3) -0.023(4)
F30 0.094(4) 0.087(4) 0.066(3) 0.044(3) 0.008(3) 0.022(3)
P6 0.0555(14) 0.0588(16) 0.0573(14) 0.0140(12) 0.0160(11) 0.0098(12)
F31 0.063(3) 0.161(6) 0.084(4) 0.042(4) 0.016(3) 0.036(4)
F32 0.129(6) 0.201(8) 0.196(7) 0.113(6) 0.110(5) 0.111(6)
F33 0.080(4) 0.185(6) 0.089(4) 0.071(4) 0.014(3) 0.045(4)
F34 0.111(5) 0.092(4) 0.107(5) -0.006(4) 0.011(4) -0.023(4)
F35 0.153(5) 0.090(4) 0.047(3) 0.010(3) 0.017(3) 0.030(4)
F36 0.267(10) 0.071(5) 0.143(6) 0.013(4) 0.021(6) -0.060(5)
P7 0.0394(13) 0.0499(14) 0.0649(14) -0.0105(11) -0.0156(10) 0.0130(11)
F37 0.088(4) 0.093(4) 0.158(6) -0.075(4) -0.050(4) 0.047(3)
F38 0.062(3) 0.082(4) 0.079(3) -0.035(3) -0.023(3) 0.030(3)
F39 0.050(3) 0.066(3) 0.162(5) 0.004(3) 0.025(3) 0.014(3)
F40 0.042(3) 0.076(4) 0.265(9) -0.006(5) -0.001(4) 0.005(3)
F41 0.119(5) 0.125(5) 0.123(5) 0.056(4) -0.005(4) 0.039(4)
F42 0.177(6) 0.156(6) 0.065(4) 0.019(4) -0.015(4) 0.094(5)
P8 0.0522(14) 0.0473(14) 0.0752(16) 0.0038(12) 0.0097(12) -0.0011(11)
F43A 0.098(5) 0.087(4) 0.094(4) 0.020(4) -0.007(4) 0.024(4)
F44A 0.083(4) 0.101(5) 0.084(4) 0.025(3) 0.029(3) 0.025(4)
F45A 0.094(5) 0.095(5) 0.093(4) -0.005(4) 0.027(4) 0.027(4)
F46A 0.108(5) 0.090(4) 0.104(4) 0.014(4) -0.007(4) -0.008(4)
F47A 0.108(5) 0.098(5) 0.085(4) 0.017(4) 0.009(4) 0.031(4)
F48A 0.104(5) 0.083(4) 0.104(4) -0.004(4) 0.027(4) -0.018(4)
F43B 0.096(5) 0.085(5) 0.099(5) 0.013(4) 0.009(5) 0.003(4)
F44B 0.095(5) 0.095(5) 0.088(5) 0.017(4) 0.020(4) 0.017(5)
F45B 0.108(5) 0.104(5) 0.093(5) 0.011(4) 0.018(5) 0.020(5)
F46B 0.100(5) 0.087(5) 0.097(5) 0.004(4) 0.016(5) 0.013(5)
F47B 0.103(5) 0.092(5) 0.099(5) 0.009(5) 0.001(5) 0.008(5)
F48B 0.096(5) 0.089(5) 0.104(5) 0.005(4) 0.014(5) 0.006(5)
O1 0.121(6) 0.091(5) 0.068(4) 0.021(4) -0.011(4) -0.010(4)
O2 0.206(9) 0.099(6) 0.073(5) -0.014(4) 0.059(5) -0.022(6)
O3 0.126(7) 0.171(8) 0.081(5) 0.040(5) 0.017(5) 0.021(6)
O4 0.084(6) 0.191(9) 0.212(10) 0.122(8) 0.040(6) 0.037(6)
O5 0.076(13) 0.085(14) 0.088(14) 0.020(11) -0.019(11) -0.025(11)

loop_
_atom_type_symbol
_atom_type_description
_atom_type_number_in_cell
_atom_type_scat_dispersion_real
_atom_type_scat_dispersion_imag
_atom_type_scat_source
C C 480 0.0033 0.0016
; International Tables for Crystallography (1992). 
Vol. C, Tables 4.2.6.8 and 6.1.1.4
;
H H 465 0.0000 0.0000
; International Tables for Crystallography (1992). 
Vol. C, Tables 4.2.6.8 and 6.1.1.4
;
Cu Cu 16 0.3201 1.2651
; International Tables for Crystallography (1992). 
Vol. C, Tables 4.2.6.8 and 6.1.1.4
;
F F 96 0.0171 0.0103
; International Tables for Crystallography (1992). 
Vol. C, Tables 4.2.6.8 and 6.1.1.4
;
N N 96 0.0061 0.0033
; International Tables for Crystallography (1992). 
Vol. C, Tables 4.2.6.8 and 6.1.1.4
;
O O 9 0.0106 0.0060
; International Tables for Crystallography (1992). 
Vol. C, Tables 4.2.6.8 and 6.1.1.4
;
P P 16 0.1023 0.0942
; International Tables for Crystallography (1992). 
Vol. C, Tables 4.2.6.8 and 6.1.1.4
;

loop_
_geom_angle_atom_site_label_1
_geom_angle_atom_site_label_2
_geom_angle_atom_site_label_3
_geom_angle
N1 Cu1 N8 136.5(2)
N1 Cu1 N9 127.4(2)
N8 Cu1 N9 80.5(2)
N1 Cu1 N23 79.9(2)
N8 Cu1 N23 121.1(2)
N9 Cu1 N23 115.7(2)
N3 Cu2 N2 135.3(2)
N3 Cu2 N21 125.4(2)
N2 Cu2 N21 79.7(2)
N3 Cu2 N19 79.7(2)
N2 Cu2 N19 122.8(2)
N21 Cu2 N19 119.6(2)
N4 Cu3 N5 137.3(2)
N4 Cu3 N17 80.0(2)
N5 Cu3 N17 123.8(2)
N4 Cu3 N15 125.0(2)
N5 Cu3 N15 80.11(19)
N17 Cu3 N15 114.9(2)
N7 Cu4 N6 132.5(2)
N7 Cu4 N13 127.8(2)
N6 Cu4 N13 79.8(2)
N7 Cu4 N11 80.2(2)
N6 Cu4 N11 123.7(2)
N13 Cu4 N11 118.5(2)
N2 N1 C98 122.2(5)
N2 N1 Cu1 119.6(4)
C98 N1 Cu1 118.0(4)
N1 N2 C95 121.5(5)
N1 N2 Cu2 120.9(4)
C95 N2 Cu2 116.6(4)
N4 N3 C68 121.5(5)
N4 N3 Cu2 120.8(4)
C68 N3 Cu2 117.6(4)
N3 N4 C65 120.9(5)
N3 N4 Cu3 121.2(4)
C65 N4 Cu3 117.9(5)
N6 N5 C38 121.6(5)
N6 N5 Cu3 120.6(4)
C38 N5 Cu3 117.3(4)
N5 N6 C35 121.4(5)
N5 N6 Cu4 121.0(4)
C35 N6 Cu4 116.2(4)
N8 N7 C8 121.4(5)
N8 N7 Cu4 121.6(4)
C8 N7 Cu4 116.4(4)
N7 N8 C1 120.8(5)
N7 N8 Cu1 122.1(4)
C1 N8 Cu1 115.5(4)
C3 N9 C2 117.4(6)
C3 N9 Cu1 128.2(4)
C2 N9 Cu1 114.1(4)
C5 N10 C2 116.2(6)
C10 N11 C9 116.4(5)
C10 N11 Cu4 129.8(4)
C9 N11 Cu4 113.2(4)
C9 N12 C12 116.2(6)
C34 N13 C31 117.5(5)
C34 N13 Cu4 127.6(4)
C31 N13 Cu4 114.7(4)
C32 N14 C31 117.0(5)
C40 N15 C39 116.0(5)
C40 N15 Cu3 130.4(4)
C39 N15 Cu3 112.7(4)
C39 N16 C42 117.5(6)
C64 N17 C61 116.7(6)
C64 N17 Cu3 129.1(4)
C61 N17 Cu3 113.6(4)
C61 N18 C62 116.9(6)
C70 N19 C69 116.3(6)
C70 N19 Cu2 129.2(4)
C69 N19 Cu2 114.1(4)
C69 N20 C72 117.6(6)
C94 N21 C91 116.4(5)
C94 N21 Cu2 129.0(4)
C91 N21 Cu2 114.7(4)
C91 N22 C92 116.0(6)
C100 N23 C99 117.2(5)
C100 N23 Cu1 127.5(4)
C99 N23 Cu1 114.7(4)
C99 N24 C102 116.9(5)
N8 C1 C6 121.2(6)
N8 C1 C2 112.0(5)
C6 C1 C2 126.7(5)
N10 C2 N9 124.9(6)
N10 C2 C1 120.3(6)
N9 C2 C1 114.8(6)
N9 C3 C4 120.7(6)
N9 C3 H3 119.7
C4 C3 H3 119.7
C5 C4 C3 117.1(7)
C5 C4 H4 121.5
C3 C4 H4 121.5
N10 C5 C4 123.6(7)
N10 C5 H5 118.2
C4 C5 H5 118.2
C1 C6 C7 116.9(5)
C1 C6 C15 134.9(6)
C7 C6 C15 107.8(5)
C8 C7 C6 118.0(5)
C8 C7 C13 133.7(6)
C6 C7 C13 108.2(5)
N7 C8 C7 120.6(6)
N7 C8 C9 112.6(5)
C7 C8 C9 126.8(6)
N12 C9 N11 125.8(6)
N12 C9 C8 118.5(5)
N11 C9 C8 115.6(5)
N11 C10 C11 121.3(6)
N11 C10 H10 119.3
C11 C10 H10 119.3
C12 C11 C10 117.9(7)
C12 C11 H11 121.1
C10 C11 H11 121.1
N12 C12 C11 122.3(6)
N12 C12 H12 118.8
C11 C12 H12 118.8
C22 C13 C14 118.4(6)
C22 C13 C7 136.4(6)
C14 C13 C7 104.9(6)
C19 C14 C15 123.7(6)
C19 C14 C13 122.7(6)
C15 C14 C13 113.5(5)
C16 C15 C14 118.6(6)
C16 C15 C6 136.0(6)
C14 C15 C6 105.3(5)
C15 C16 C17 120.2(6)
C15 C16 H16 119.9
C17 C16 H16 119.9
C18 C17 C16 119.6(6)
C18 C17 C27 119.5(6)
C16 C17 C27 120.8(7)
C17 C18 C19 122.1(6)
C17 C18 H18 119.0
C19 C18 H18 119.0
C14 C19 C20 117.1(6)
C14 C19 C18 115.8(6)
C20 C19 C18 127.0(6)
C21 C20 C19 122.4(6)
C21 C20 H20 118.8
C19 C20 H20 118.8
C20 C21 C22 118.2(6)
C20 C21 C23 121.9(6)
C22 C21 C23 119.8(6)
C13 C22 C21 121.1(6)
C13 C22 H22 119.4
C21 C22 H22 119.4
C24 C23 C21 111.8(6)
C24 C23 C25 108.2(7)
C21 C23 C25 109.0(6)
C24 C23 C26 108.1(7)
C21 C23 C26 110.9(6)
C25 C23 C26 108.8(7)
C23 C24 H241 109.5
C23 C24 H242 109.5
H241 C24 H242 109.5
C23 C24 H243 109.5
H241 C24 H243 109.5
H242 C24 H243 109.5
C23 C25 H251 109.5
C23 C25 H252 109.5
H251 C25 H252 109.5
C23 C25 H253 109.5
H251 C25 H253 109.5
H252 C25 H253 109.5
C23 C26 H261 109.5
C23 C26 H262 109.5
H261 C26 H262 109.5
C23 C26 H263 109.5
H261 C26 H263 109.5
H262 C26 H263 109.5
C28 C27 C17 109.6(6)
C28 C27 C29 108.3(7)
C17 C27 C29 112.0(6)
C28 C27 C30 109.8(6)
C17 C27 C30 109.1(6)
C29 C27 C30 108.1(7)
C27 C28 H281 109.5
C27 C28 H282 109.5
H281 C28 H282 109.5
C27 C28 H283 109.5
H281 C28 H283 109.5
H282 C28 H283 109.5
C27 C29 H291 109.5
C27 C29 H292 109.5
H291 C29 H292 109.5
C27 C29 H293 109.5
H291 C29 H293 109.5
H292 C29 H293 109.5
C27 C30 H301 109.5
C27 C30 H302 109.5
H301 C30 H302 109.5
C27 C30 H303 109.5
H301 C30 H303 109.5
H302 C30 H303 109.5
N14 C31 N13 124.5(6)
N14 C31 C35 120.0(5)
N13 C31 C35 115.6(5)
N14 C32 C33 122.8(6)
N14 C32 H32 118.6
C33 C32 H32 118.6
C34 C33 C32 116.8(6)
C34 C33 H33 121.6
C32 C33 H33 121.6
N13 C34 C33 121.2(6)
N13 C34 H34 119.4
C33 C34 H34 119.4
N6 C35 C36 120.7(5)
N6 C35 C31 111.9(5)
C36 C35 C31 127.4(5)
C35 C36 C37 117.7(5)
C35 C36 C45 134.9(6)
C37 C36 C45 107.3(5)
C38 C37 C36 117.5(5)
C38 C37 C43 133.7(6)
C36 C37 C43 108.8(5)
N5 C38 C37 121.2(6)
N5 C38 C39 111.9(5)
C37 C38 C39 127.0(6)
N16 C39 N15 124.9(6)
N16 C39 C38 119.3(6)
N15 C39 C38 115.7(6)
N15 C40 C41 122.2(6)
N15 C40 H40 118.9
C41 C40 H40 118.9
C40 C41 C42 117.5(6)
C40 C41 H41 121.2
C42 C41 H41 121.2
N16 C42 C41 121.4(7)
N16 C42 H42 119.3
C41 C42 H42 119.3
C52 C43 C44 118.0(5)
C52 C43 C37 137.7(6)
C44 C43 C37 104.3(5)
C49 C44 C45 123.5(6)
C49 C44 C43 122.7(6)
C45 C44 C43 113.7(5)
C46 C45 C44 117.9(5)
C46 C45 C36 136.3(6)
C44 C45 C36 105.7(5)
C45 C46 C47 121.3(6)
C45 C46 H46 119.4
C47 C46 H46 119.4
C48 C47 C46 118.9(6)
C48 C47 C57 120.8(5)
C46 C47 C57 120.3(6)
C47 C48 C49 121.7(6)
C47 C48 H48 119.1
C49 C48 H48 119.1
C44 C49 C50 117.4(6)
C44 C49 C48 116.6(6)
C50 C49 C48 125.9(6)
C51 C50 C49 121.2(6)
C51 C50 H50 119.4
C49 C50 H50 119.4
C50 C51 C52 119.3(6)
C50 C51 C53 123.2(6)
C52 C51 C53 117.4(6)
C43 C52 C51 121.3(6)
C43 C52 H52 119.3
C51 C52 H52 119.3
C54 C53 C55 108.0(6)
C54 C53 C51 112.0(6)
C55 C53 C51 110.6(6)
C54 C53 C56 109.0(7)
C55 C53 C56 107.9(6)
C51 C53 C56 109.2(6)
C53 C54 H541 109.5
C53 C54 H542 109.5
H541 C54 H542 109.5
C53 C54 H543 109.5
H541 C54 H543 109.5
H542 C54 H543 109.5
C53 C55 H551 109.5
C53 C55 H552 109.5
H551 C55 H552 109.5
C53 C55 H553 109.5
H551 C55 H553 109.5
H552 C55 H553 109.5
C53 C56 H561 109.5
C53 C56 H562 109.5
H561 C56 H562 109.5
C53 C56 H563 109.5
H561 C56 H563 109.5
H562 C56 H563 109.5
C47 C57 C59B 115.9(9)
C47 C57 C58B 109.5(9)
C59B C57 C58B 108.7(9)
C47 C57 C60A 113.2(6)
C47 C57 C59A 109.6(6)
C60A C57 C59A 111.6(8)
C47 C57 C60B 104.2(9)
C59B C57 C60B 111.6(9)
C58B C57 C60B 106.6(9)
C47 C57 C58A 108.0(6)
C60A C57 C58A 106.3(8)
C59A C57 C58A 107.9(8)
C57 C58A H581 109.5
C57 C58A H582 109.5
C57 C58A H583 109.5
C57 C59A H591 109.5
C57 C59A H592 109.5
C57 C59A H593 109.5
C57 C60A H601 109.5
C57 C60A H602 109.5
C57 C60A H603 109.5
C57 C58B H584 109.5
C57 C58B H585 109.5
H584 C58B H585 109.5
C57 C58B H586 109.5
H584 C58B H586 109.5
H585 C58B H586 109.5
C57 C59B H594 109.5
C57 C59B H595 109.5
H594 C59B H595 109.5
C57 C59B H596 109.5
H594 C59B H596 109.5
H595 C59B H596 109.5
C57 C60B H604 109.5
C57 C60B H605 109.5
H604 C60B H605 109.5
C57 C60B H606 109.5
H604 C60B H606 109.5
H605 C60B H606 109.5
N18 C61 N17 124.6(6)
N18 C61 C65 119.7(5)
N17 C61 C65 115.6(5)
N18 C62 C63 123.0(7)
N18 C62 H62 118.5
C63 C62 H62 118.5
C64 C63 C62 116.1(7)
C64 C63 H63 121.9
C62 C63 H63 121.9
N17 C64 C63 122.6(6)
N17 C64 H64 118.7
C63 C64 H64 118.7
N4 C65 C66 120.5(6)
N4 C65 C61 112.3(5)
C66 C65 C61 127.1(5)
C65 C66 C67 118.5(5)
C65 C66 C75 133.2(6)
C67 C66 C75 108.3(5)
C68 C67 C66 116.4(5)
C68 C67 C73 135.3(6)
C66 C67 C73 108.1(5)
N3 C68 C67 121.1(6)
N3 C68 C69 112.3(5)
C67 C68 C69 126.5(6)
N20 C69 N19 124.3(6)
N20 C69 C68 120.2(5)
N19 C69 C68 115.5(6)
N19 C70 C71 122.1(6)
N19 C70 H70 118.9
C71 C70 H70 118.9
C70 C71 C72 117.6(7)
C70 C71 H71 121.2
C72 C71 H71 121.2
N20 C72 C71 122.0(7)
N20 C72 H72 119.0
C71 C72 H72 119.0
C82 C73 C74 118.1(6)
C82 C73 C67 137.3(6)
C74 C73 C67 104.5(5)
C79 C74 C75 123.3(6)
C79 C74 C73 123.2(6)
C75 C74 C73 113.4(5)
C76 C75 C74 117.9(6)
C76 C75 C66 136.8(6)
C74 C75 C66 105.3(5)
C75 C76 C77 121.2(6)
C75 C76 H76 119.4
C77 C76 H76 119.4
C78 C77 C76 118.4(6)
C78 C77 C87 120.6(6)
C76 C77 C87 120.9(6)
C77 C78 C79 123.0(6)
C77 C78 H78 118.5
C79 C78 H78 118.5
C74 C79 C78 116.1(6)
C74 C79 C80 116.5(6)
C78 C79 C80 127.4(6)
C81 C80 C79 121.8(6)
C81 C80 H80 119.1
C79 C80 H80 119.1
C80 C81 C82 120.1(6)
C80 C81 C83 122.8(6)
C82 C81 C83 117.1(6)
C73 C82 C81 120.2(6)
C73 C82 H82 119.9
C81 C82 H82 119.9
C84 C83 C86 109.5(6)
C84 C83 C81 110.6(6)
C86 C83 C81 108.7(6)
C84 C83 C85 107.8(7)
C86 C83 C85 108.4(7)
C81 C83 C85 111.7(6)
C83 C84 H841 109.5
C83 C84 H842 109.5
H841 C84 H842 109.5
C83 C84 H843 109.5
H841 C84 H843 109.5
H842 C84 H843 109.5
C83 C85 H851 109.5
C83 C85 H852 109.5
H851 C85 H852 109.5
C83 C85 H853 109.5
H851 C85 H853 109.5
H852 C85 H853 109.5
C83 C86 H861 109.5
C83 C86 H862 109.5
H861 C86 H862 109.5
C83 C86 H863 109.5
H861 C86 H863 109.5
H862 C86 H863 109.5
C89 C87 C77 106.6(6)
C89 C87 C90 110.3(6)
C77 C87 C90 111.7(6)
C89 C87 C88 108.5(6)
C77 C87 C88 112.0(5)
C90 C87 C88 107.7(6)
C87 C88 H881 109.5
C87 C88 H882 109.5
H881 C88 H882 109.5
C87 C88 H883 109.5
H881 C88 H883 109.5
H882 C88 H883 109.5
C87 C89 H891 109.5
C87 C89 H892 109.5
H891 C89 H892 109.5
C87 C89 H893 109.5
H891 C89 H893 109.5
H892 C89 H893 109.5
C87 C90 H901 109.5
C87 C90 H902 109.5
H901 C90 H902 109.5
C87 C90 H903 109.5
H901 C90 H903 109.5
H902 C90 H903 109.5
N22 C91 N21 125.2(6)
N22 C91 C95 118.5(5)
N21 C91 C95 116.1(5)
N22 C92 C93 123.7(7)
N22 C92 H92 118.2
C93 C92 H92 118.2
C94 C93 C92 115.7(6)
C94 C93 H93 122.1
C92 C93 H93 122.1
N21 C94 C93 122.7(6)
N21 C94 H94 118.7
C93 C94 H94 118.7
N2 C95 C96 119.9(5)
N2 C95 C91 111.3(5)
C96 C95 C91 128.8(5)
C95 C96 C97 118.9(5)
C95 C96 C105 132.7(6)
C97 C96 C105 108.3(5)
C98 C97 C96 117.0(5)
C98 C97 C103 135.1(6)
C96 C97 C103 107.9(5)
N1 C98 C97 120.4(6)
N1 C98 C99 111.8(5)
C97 C98 C99 127.8(6)
N24 C99 N23 125.1(6)
N24 C99 C98 119.7(5)
N23 C99 C98 115.2(5)
N23 C100 C101 120.8(6)
N23 C100 H100 119.6
C101 C100 H100 119.6
C100 C101 C102 118.1(6)
C100 C101 H101 120.9
C102 C101 H101 120.9
N24 C102 C101 121.8(6)
N24 C102 H102 119.1
C101 C102 H102 119.1
C112 C103 C104 118.3(5)
C112 C103 C97 136.9(6)
C104 C103 C97 104.7(5)
C105 C104 C109 122.6(6)
C105 C104 C103 114.6(5)
C109 C104 C103 122.6(6)
C106 C105 C104 118.6(6)
C106 C105 C96 136.6(6)
C104 C105 C96 104.5(5)
C105 C106 C107 120.9(6)
C105 C106 H106 119.6
C107 C106 H106 119.6
C108 C107 C106 119.1(6)
C108 C107 C117 120.8(5)
C106 C107 C117 120.0(6)
C107 C108 C109 121.5(6)
C107 C108 H108 119.3
C109 C108 H108 119.3
C104 C109 C108 117.3(6)
C104 C109 C110 116.8(6)
C108 C109 C110 125.8(6)
C111 C110 C109 122.7(6)
C111 C110 H110 118.7
C109 C110 H110 118.7
C110 C111 C112 118.6(6)
C110 C111 C113 121.8(6)
C112 C111 C113 119.6(6)
C103 C112 C111 121.0(6)
C103 C112 H112 119.5
C111 C112 H112 119.5
C318 C113 C317 109.2(9)
C318 C113 C319 106.8(9)
C317 C113 C319 109.3(10)
C318 C113 C111 111.3(7)
C317 C113 C111 113.1(7)
C319 C113 C111 106.9(7)
C316 C113 C111 114.8(10)
C316 C113 C314 108.9(10)
C111 C113 C314 110.7(10)
C319 C113 C315 145.2(12)
C316 C113 C315 106.3(10)
C111 C113 C315 107.5(11)
C314 C113 C315 108.5(10)
C113 C314 H314 109.5
C113 C314 H315 109.5
C113 C314 H316 109.5
C113 C315 H317 109.5
C113 C315 H318 109.5
C113 C315 H319 109.5
C113 C316 H320 109.5
C113 C316 H321 109.5
C113 C316 H322 109.5
C113 C317 H323 109.5
C113 C317 H324 109.5
H323 C317 H324 109.5
C113 C317 H325 109.5
H323 C317 H325 109.5
H324 C317 H325 109.5
C113 C318 H326 109.5
C113 C318 H327 109.5
H326 C318 H327 109.5
C113 C318 H328 109.5
H326 C318 H328 109.5
H327 C318 H328 109.5
C113 C319 H329 109.5
C113 C319 H330 109.5
H329 C319 H330 109.5
C113 C319 H331 109.5
H329 C319 H331 109.5
H330 C319 H331 109.5
C107 C117 C321 111.6(8)
C107 C117 C323 110.8(8)
C323 C117 C324 108.9(10)
C107 C117 C322 113.6(7)
C321 C117 C322 110.1(10)
C107 C117 C320 106.7(7)
C321 C117 C320 108.6(10)
C322 C117 C320 106.1(10)
C107 C117 C325 108.5(8)
C323 C117 C325 106.3(10)
C324 C117 C325 109.5(10)
C117 C320 H332 109.5
C117 C320 H333 109.5
C117 C320 H334 109.5
C117 C321 H335 109.5
C117 C321 H336 109.5
C117 C321 H337 109.5
C117 C322 H338 109.5
C117 C322 H339 109.5
C117 C322 H340 109.5
C117 C323 H341 109.5
C117 C323 H342 109.5
H341 C323 H342 109.5
C117 C323 H343 109.5
H341 C323 H343 109.5
H342 C323 H343 109.5
C117 C324 H344 109.5
C117 C324 H345 109.5
H344 C324 H345 109.5
C117 C324 H346 109.5
H344 C324 H346 109.5
H345 C324 H346 109.5
C117 C325 H347 109.5
C117 C325 H348 109.5
H347 C325 H348 109.5
C117 C325 H349 109.5
H347 C325 H349 109.5
H348 C325 H349 109.5
N25 Cu5 N32 140.5(2)
N25 Cu5 N47 79.4(2)
N32 Cu5 N47 123.1(2)
N25 Cu5 N33 130.4(2)
N32 Cu5 N33 78.4(2)
N47 Cu5 N33 105.7(2)
N27 Cu6 N45 132.7(2)
N27 Cu6 N26 129.1(2)
N45 Cu6 N26 80.8(2)
N27 Cu6 N43 80.2(2)
N45 Cu6 N43 121.0(2)
N26 Cu6 N43 118.2(2)
N28 Cu7 N29 134.5(2)
N28 Cu7 N41 80.7(2)
N29 Cu7 N41 123.1(2)
N28 Cu7 N39 126.9(2)
N29 Cu7 N39 80.3(2)
N41 Cu7 N39 116.1(2)
N31 Cu8 N30 138.9(2)
N31 Cu8 N35 80.1(2)
N30 Cu8 N35 121.9(2)
N31 Cu8 N37 127.5(2)
N30 Cu8 N37 80.3(2)
N35 Cu8 N37 110.4(2)
N26 N25 C218 121.4(5)
N26 N25 Cu5 120.5(4)
C218 N25 Cu5 117.2(4)
N25 N26 C215 121.0(5)
N25 N26 Cu6 121.5(4)
C215 N26 Cu6 117.0(4)
N28 N27 C188 121.3(5)
N28 N27 Cu6 119.8(4)
C188 N27 Cu6 118.9(4)
N27 N28 C185 121.3(5)
N27 N28 Cu7 120.6(4)
C185 N28 Cu7 118.0(5)
N30 N29 C158 121.8(5)
N30 N29 Cu7 120.5(4)
C158 N29 Cu7 117.6(4)
N29 N30 C155 121.3(5)
N29 N30 Cu8 120.5(4)
C155 N30 Cu8 116.9(4)
N32 N31 C128 122.0(5)
N32 N31 Cu8 119.1(4)
C128 N31 Cu8 118.4(4)
N31 N32 C121 121.2(5)
N31 N32 Cu5 118.9(4)
C121 N32 Cu5 118.8(4)
C123 N33 C122 116.5(6)
C123 N33 Cu5 128.6(4)
C122 N33 Cu5 114.9(4)
C122 N34 C125 116.9(6)
C130 N35 C129 115.3(6)
C130 N35 Cu8 130.4(5)
C129 N35 Cu8 114.3(4)
C129 N36 C132 117.2(6)
C154 N37 C151 117.2(5)
C154 N37 Cu8 129.0(4)
C151 N37 Cu8 113.7(4)
C151 N38 C152 116.3(6)
C160 N39 C159 116.7(6)
C160 N39 Cu7 128.6(5)
C159 N39 Cu7 114.7(4)
C159 N40 C162 116.9(6)
C184 N41 C181 116.4(6)
C184 N41 Cu7 129.3(5)
C181 N41 Cu7 114.3(5)
C181 N42 C182 117.0(6)
C190 N43 C189 116.3(6)
C190 N43 Cu6 129.6(4)
C189 N43 Cu6 113.4(5)
C189 N44 C192 117.1(6)
C214 N45 C211 117.2(6)
C214 N45 Cu6 128.3(5)
C211 N45 Cu6 114.4(4)
C211 N46 C212 116.2(6)
C220 N47 C219 117.0(6)
C220 N47 Cu5 128.0(4)
C219 N47 Cu5 113.0(4)
C219 N48 C222 117.1(6)
N32 C121 C126 120.3(6)
N32 C121 C122 111.3(5)
C126 C121 C122 128.3(6)
N34 C122 N33 124.1(6)
N34 C122 C121 120.2(5)
N33 C122 C121 115.7(5)
N33 C123 C124 123.3(6)
N33 C123 H123 118.4
C124 C123 H123 118.4
C125 C124 C123 115.4(7)
C125 C124 H124 122.3
C123 C124 H124 122.3
N34 C125 C124 123.8(7)
N34 C125 H125 118.1
C124 C125 H125 118.1
C121 C126 C127 117.5(5)
C121 C126 C135 133.6(6)
C127 C126 C135 108.6(5)
C128 C127 C126 118.3(5)
C128 C127 C133 134.2(6)
C126 C127 C133 107.4(5)
N31 C128 C127 120.4(6)
N31 C128 C129 111.4(5)
C127 C128 C129 128.2(6)
N36 C129 N35 124.8(6)
N36 C129 C128 119.7(5)
N35 C129 C128 115.6(6)
N35 C130 C131 123.9(7)
N35 C130 H130 118.0
C131 C130 H130 118.0
C132 C131 C130 116.3(7)
C132 C131 H131 121.9
C130 C131 H131 121.9
N36 C132 C131 122.6(7)
N36 C132 H132 118.7
C131 C132 H132 118.7
C142 C133 C134 117.8(6)
C142 C133 C127 136.9(6)
C134 C133 C127 105.0(6)
C135 C134 C139 123.2(6)
C135 C134 C133 113.9(5)
C139 C134 C133 122.9(6)
C136 C135 C134 118.1(6)
C136 C135 C126 136.9(6)
C134 C135 C126 105.0(5)
C135 C136 C137 121.0(6)
C135 C136 H136 119.5
C137 C136 H136 119.5
C138 C137 C136 118.9(6)
C138 C137 C147 119.8(6)
C136 C137 C147 121.3(6)
C137 C138 C139 122.7(6)
C137 C138 H138 118.6
C139 C138 H138 118.6
C138 C139 C140 127.2(6)
C138 C139 C134 116.0(6)
C140 C139 C134 116.7(6)
C141 C140 C139 122.4(6)
C141 C140 H140 118.8
C139 C140 H140 118.8
C140 C141 C142 118.7(7)
C140 C141 C143 123.1(6)
C142 C141 C143 118.3(6)
C133 C142 C141 121.5(7)
C133 C142 H142 119.2
C141 C142 H142 119.2
C141 C143 C146 111.5(7)
C141 C143 C145 107.3(7)
C146 C143 C145 109.2(7)
C141 C143 C144 111.8(7)
C146 C143 C144 108.7(8)
C145 C143 C144 108.3(9)
C143 C144 H350 109.5
C143 C144 H351 109.5
H350 C144 H351 109.5
C143 C144 H352 109.5
H350 C144 H352 109.5
H351 C144 H352 109.5
C143 C145 H353 109.5
C143 C145 H354 109.5
H353 C145 H354 109.5
C143 C145 H355 109.5
H353 C145 H355 109.5
H354 C145 H355 109.5
C143 C146 H356 109.5
C143 C146 H357 109.5
H356 C146 H357 109.5
C143 C146 H358 109.5
H356 C146 H358 109.5
H357 C146 H358 109.5
C148 C147 C150 108.8(7)
C148 C147 C149 108.5(7)
C150 C147 C149 107.9(7)
C148 C147 C137 109.8(6)
C150 C147 C137 109.5(7)
C149 C147 C137 112.3(6)
C147 C148 H359 109.5
C147 C148 H360 109.5
H359 C148 H360 109.5
C147 C148 H361 109.5
H359 C148 H361 109.5
H360 C148 H361 109.5
C147 C149 H362 109.5
C147 C149 H363 109.5
H362 C149 H363 109.5
C147 C149 H364 109.5
H362 C149 H364 109.5
H363 C149 H364 109.5
C147 C150 H365 109.5
C147 C150 H366 109.5
H365 C150 H366 109.5
C147 C150 H367 109.5
H365 C150 H367 109.5
H366 C150 H367 109.5
N38 C151 N37 124.5(6)
N38 C151 C155 119.5(6)
N37 C151 C155 116.0(5)
N38 C152 C153 123.3(6)
N38 C152 H152 118.4
C153 C152 H152 118.4
C154 C153 C152 116.2(6)
C154 C153 H153 121.9
C152 C153 H153 121.9
N37 C154 C153 122.4(6)
N37 C154 H154 118.8
C153 C154 H154 118.8
N30 C155 C156 120.0(6)
N30 C155 C151 111.3(5)
C156 C155 C151 128.6(5)
C155 C156 C157 118.1(5)
C155 C156 C165 133.6(6)
C157 C156 C165 107.9(5)
C158 C157 C156 117.9(5)
C158 C157 C163 134.0(6)
C156 C157 C163 107.8(5)
N29 C158 C157 120.5(6)
N29 C158 C159 111.3(5)
C157 C158 C159 128.2(6)
N40 C159 N39 125.1(6)
N40 C159 C158 119.0(5)
N39 C159 C158 115.9(6)
N39 C160 C161 121.8(6)
N39 C160 H160 119.1
C161 C160 H160 119.1
C160 C161 C162 118.0(7)
C160 C161 H161 121.0
C162 C161 H161 121.0
N40 C162 C161 121.5(6)
N40 C162 H162 119.3
C161 C162 H162 119.3
C172 C163 C164 118.6(6)
C172 C163 C157 135.8(6)
C164 C163 C157 105.2(5)
C169 C164 C165 123.2(6)
C169 C164 C163 122.9(6)
C165 C164 C163 113.7(5)
C166 C165 C164 118.4(6)
C166 C165 C156 136.0(6)
C164 C165 C156 105.3(5)
C165 C166 C167 120.4(6)
C165 C166 H166 119.8
C167 C166 H166 119.8
C168 C167 C166 119.4(6)
C168 C167 C177 120.8(6)
C166 C167 C177 119.8(6)
C167 C168 C169 122.2(6)
C167 C168 H168 118.9
C169 C168 H168 118.9
C164 C169 C170 116.8(6)
C164 C169 C168 116.2(6)
C170 C169 C168 126.8(6)
C171 C170 C169 121.7(6)
C171 C170 H170 119.1
C169 C170 H170 119.1
C170 C171 C172 119.4(6)
C170 C171 C173 123.4(6)
C172 C171 C173 117.2(6)
C163 C172 C171 120.5(6)
C163 C172 H172 119.7
C171 C172 H172 119.7
C175 C173 C176 109.8(6)
C175 C173 C174 109.0(6)
C176 C173 C174 108.4(6)
C175 C173 C171 108.7(6)
C176 C173 C171 109.7(6)
C174 C173 C171 111.3(6)
C173 C174 H368 109.5
C173 C174 H369 109.5
H368 C174 H369 109.5
C173 C174 H370 109.5
H368 C174 H370 109.5
H369 C174 H370 109.5
C173 C175 H371 109.5
C173 C175 H372 109.5
H371 C175 H372 109.5
C173 C175 H373 109.5
H371 C175 H373 109.5
H372 C175 H373 109.5
C173 C176 H374 109.5
C173 C176 H375 109.5
H374 C176 H375 109.5
C173 C176 H376 109.5
H374 C176 H376 109.5
H375 C176 H376 109.5
C180 C177 C167 111.1(7)
C180 C177 C179 110.8(8)
C167 C177 C179 112.4(6)
C180 C177 C178 106.9(7)
C167 C177 C178 107.5(7)
C179 C177 C178 107.8(8)
C177 C178 H377 109.5
C177 C178 H378 109.5
H377 C178 H378 109.5
C177 C178 H379 109.5
H377 C178 H379 109.5
H378 C178 H379 109.5
C177 C179 H380 109.5
C177 C179 H381 109.5
H380 C179 H381 109.5
C177 C179 H382 109.5
H380 C179 H382 109.5
H381 C179 H382 109.5
C177 C180 H383 109.5
C177 C180 H384 109.5
H383 C180 H384 109.5
C177 C180 H385 109.5
H383 C180 H385 109.5
H384 C180 H385 109.5
N42 C181 N41 124.3(6)
N42 C181 C185 120.4(6)
N41 C181 C185 115.4(6)
N42 C182 C183 122.8(7)
N42 C182 H182 118.6
C183 C182 H182 118.6
C184 C183 C182 116.5(7)
C184 C183 H183 121.8
C182 C183 H183 121.8
N41 C184 C183 123.0(7)
N41 C184 H184 118.5
C183 C184 H184 118.5
N28 C185 C186 120.5(6)
N28 C185 C181 111.3(5)
C186 C185 C181 128.2(6)
C185 C186 C187 117.2(5)
C185 C186 C195 134.6(6)
C187 C186 C195 108.2(5)
C188 C187 C186 118.5(6)
C188 C187 C193 133.2(6)
C186 C187 C193 108.2(5)
N27 C188 C187 120.6(6)
N27 C188 C189 111.2(5)
C187 C188 C189 128.2(6)
N44 C189 N43 124.9(6)
N44 C189 C188 119.4(6)
N43 C189 C188 115.6(6)
N43 C190 C191 123.2(6)
N43 C190 H190 118.4
C191 C190 H190 118.4
C190 C191 C192 116.0(7)
C190 C191 H191 122.0
C192 C191 H191 122.0
N44 C192 C191 122.3(7)
N44 C192 H192 118.9
C191 C192 H192 118.9
C202 C193 C194 118.1(6)
C202 C193 C187 137.1(6)
C194 C193 C187 104.8(6)
C199 C194 C195 123.2(6)
C199 C194 C193 123.6(6)
C195 C194 C193 113.0(6)
C196 C195 C194 118.0(6)
C196 C195 C186 136.4(6)
C194 C195 C186 105.6(6)
C195 C196 C197 120.4(6)
C195 C196 H196 119.8
C197 C196 H196 119.8
C198 C197 C196 119.5(6)
C198 C197 C207 120.0(6)
C196 C197 C207 120.3(6)
C197 C198 C199 122.0(6)
C197 C198 H198 119.0
C199 C198 H198 119.0
C194 C199 C198 116.8(6)
C194 C199 C200 116.0(6)
C198 C199 C200 127.1(6)
C201 C200 C199 122.8(6)
C201 C200 H200 118.6
C199 C200 H200 118.6
C200 C201 C202 119.1(6)
C200 C201 C203 122.3(6)
C202 C201 C203 118.6(6)
C193 C202 C201 120.4(6)
C193 C202 H202 119.8
C201 C202 H202 119.8
C205 C203 C206 109.4(7)
C205 C203 C201 112.0(6)
C206 C203 C201 108.4(6)
C205 C203 C204 107.4(7)
C206 C203 C204 108.9(7)
C201 C203 C204 110.7(6)
C203 C204 H386 109.5
C203 C204 H387 109.5
H386 C204 H387 109.5
C203 C204 H388 109.5
H386 C204 H388 109.5
H387 C204 H388 109.5
C203 C205 H389 109.5
C203 C205 H390 109.5
H389 C205 H390 109.5
C203 C205 H391 109.5
H389 C205 H391 109.5
H390 C205 H391 109.5
C203 C206 H392 109.5
C203 C206 H393 109.5
H392 C206 H393 109.5
C203 C206 H394 109.5
H392 C206 H394 109.5
H393 C206 H394 109.5
C197 C207 C209 107.9(6)
C197 C207 C210 112.0(5)
C209 C207 C210 109.3(6)
C197 C207 C208 110.8(6)
C209 C207 C208 109.8(6)
C210 C207 C208 107.1(7)
C207 C208 H395 109.5
C207 C208 H396 109.5
H395 C208 H396 109.5
C207 C208 H397 109.5
H395 C208 H397 109.5
H396 C208 H397 109.5
C207 C209 H398 109.5
C207 C209 H399 109.5
H398 C209 H399 109.5
C207 C209 H400 109.5
H398 C209 H400 109.5
H399 C209 H400 109.5
C207 C210 H401 109.5
C207 C210 H402 109.5
H401 C210 H402 109.5
C207 C210 H403 109.5
H401 C210 H403 109.5
H402 C210 H403 109.5
N46 C211 N45 124.3(6)
N46 C211 C215 119.2(5)
N45 C211 C215 116.4(5)
N46 C212 C213 123.6(7)
N46 C212 H212 118.2
C213 C212 H212 118.2
C212 C213 C214 116.3(7)
C212 C213 H213 121.9
C214 C213 H213 121.9
N45 C214 C213 122.1(6)
N45 C214 H214 119.0
C213 C214 H214 119.0
N26 C215 C216 120.4(5)
N26 C215 C211 111.0(5)
C216 C215 C211 128.6(5)
C215 C216 C217 118.1(5)
C215 C216 C225 134.2(6)
C217 C216 C225 107.7(5)
C218 C217 C216 117.4(5)
C218 C217 C223 133.9(6)
C216 C217 C223 108.6(5)
N25 C218 C217 121.5(6)
N25 C218 C219 112.0(5)
C217 C218 C219 126.5(5)
N48 C219 N47 124.9(6)
N48 C219 C218 119.9(6)
N47 C219 C218 115.1(6)
N47 C220 C221 121.2(6)
N47 C220 H220 119.4
C221 C220 H220 119.4
C220 C221 C222 117.9(7)
C220 C221 H221 121.0
C222 C221 H221 121.0
N48 C222 C221 121.8(7)
N48 C222 H222 119.1
C221 C222 H222 119.1
C232 C223 C224 117.9(5)
C232 C223 C217 136.7(6)
C224 C223 C217 105.3(5)
C223 C224 C229 123.1(6)
C223 C224 C225 113.4(5)
C229 C224 C225 123.4(6)
C226 C225 C224 118.0(6)
C226 C225 C216 137.0(6)
C224 C225 C216 104.9(5)
C225 C226 C227 121.5(6)
C225 C226 H226 119.3
C227 C226 H226 119.3
C228 C227 C226 118.7(6)
C228 C227 C237 122.4(6)
C226 C227 C237 118.8(6)
C227 C228 C229 122.2(6)
C227 C228 H228 118.9
C229 C228 H228 118.9
C224 C229 C230 117.0(6)
C224 C229 C228 116.1(6)
C230 C229 C228 126.9(6)
C231 C230 C229 122.3(6)
C231 C230 H230 118.9
C229 C230 H230 118.9
C230 C231 C232 118.7(6)
C230 C231 C233 120.6(6)
C232 C231 C233 120.6(6)
C223 C232 C231 120.9(6)
C223 C232 H232 119.5
C231 C232 H232 119.5
C236 C233 C235 108.8(6)
C236 C233 C234 108.7(7)
C235 C233 C234 107.7(6)
C236 C233 C231 109.1(6)
C235 C233 C231 109.9(6)
C234 C233 C231 112.5(6)
C233 C234 H404 109.5
C233 C234 H405 109.5
H404 C234 H405 109.5
C233 C234 H406 109.5
H404 C234 H406 109.5
H405 C234 H406 109.5
C233 C235 H407 109.5
C233 C235 H408 109.5
H407 C235 H408 109.5
C233 C235 H409 109.5
H407 C235 H409 109.5
H408 C235 H409 109.5
C233 C236 H410 109.5
C233 C236 H411 109.5
H410 C236 H411 109.5
C233 C236 H412 109.5
H410 C236 H412 109.5
H411 C236 H412 109.5
C227 C237 C339 116(2)
C227 C237 C340 104.6(18)
C339 C237 C340 107.9(10)
C227 C237 C338 109(2)
C339 C237 C338 109.7(9)
C340 C237 C338 109.0(9)
C227 C237 C342 109.2(7)
C227 C237 C343 108.3(6)
C342 C237 C343 107.7(9)
C227 C237 C341 113.2(6)
C339 C237 C341 126(2)
C342 C237 C341 109.5(8)
C343 C237 C341 108.7(8)
C237 C338 H413 109.5
C237 C338 H414 109.5
C237 C338 H415 109.5
C237 C339 H416 109.5
C237 C339 H417 109.5
C237 C339 H418 109.5
C237 C340 H419 109.4
C237 C340 H420 109.5
H419 C340 H420 109.5
C237 C340 H421 109.5
H419 C340 H421 109.5
H420 C340 H421 109.5
C237 C341 H422 109.5
C237 C341 H423 109.5
H422 C341 H423 109.5
C237 C341 H424 109.5
H422 C341 H424 109.5
H423 C341 H424 109.5
C237 C342 H425 109.5
C237 C342 H426 109.5
H425 C342 H426 109.5
C237 C342 H427 109.5
H425 C342 H427 109.5
H426 C342 H427 109.5
C237 C343 H420 100.4
C237 C343 H421 103.2
H420 C343 H421 91.1
C237 C343 H428 109.5
C237 C343 H429 109.5
H428 C343 H429 109.5
C237 C343 H430 109.5
H428 C343 H430 109.5
H429 C343 H430 109.5
F2A P1 F3A 90.7(2)
F1B P1 F3B 90.7(2)
F1B P1 F6B 90.6(2)
F3B P1 F6B 90.5(2)
F1B P1 F4A 114.2(5)
F2A P1 F4A 90.5(2)
F3A P1 F4A 90.5(2)
F2C P1 F1C 96.4(11)
F2C P1 F4C 106.4(11)
F1C P1 F4C 142.5(13)
F2C P1 F5C 139.3(14)
F1C P1 F5C 90.9(10)
F4C P1 F5C 90.7(11)
F2C P1 F6C 76.3(10)
F1C P1 F6C 82.8(11)
F4C P1 F6C 74.5(11)
F5C P1 F6C 144.4(13)
F1B P1 F5B 90.2(2)
F3B P1 F5B 178.9(3)
F6B P1 F5B 90.1(2)
F11 P2 F7 91.7(2)
F11 P2 F10 91.3(2)
F7 P2 F10 89.7(2)
F11 P2 F9 91.1(2)
F7 P2 F9 91.5(2)
F10 P2 F9 177.3(3)
F11 P2 F8 178.3(3)
F7 P2 F8 90.0(2)
F10 P2 F8 88.9(2)
F9 P2 F8 88.7(2)
F11 P2 F12 89.4(2)
F7 P2 F12 178.9(3)
F10 P2 F12 90.1(2)
F9 P2 F12 88.6(2)
F8 P2 F12 88.9(2)
F13 P3 F14 91.3(3)
F13 P3 F18 89.9(3)
F14 P3 F18 178.4(3)
F13 P3 F16 90.7(3)
F14 P3 F16 88.4(3)
F18 P3 F16 90.5(3)
F13 P3 F17 179.7(4)
F14 P3 F17 88.8(3)
F18 P3 F17 89.9(3)
F16 P3 F17 89.1(3)
F13 P3 F15 90.3(3)
F14 P3 F15 92.9(3)
F18 P3 F15 88.2(3)
F16 P3 F15 178.4(4)
F17 P3 F15 90.0(3)
F23 P4 F20 92.5(4)
F23 P4 F22 91.2(3)
F20 P4 F22 89.5(3)
F23 P4 F19 89.6(4)
F20 P4 F19 176.9(4)
F22 P4 F19 92.7(4)
F23 P4 F21 89.7(3)
F20 P4 F21 89.8(3)
F22 P4 F21 178.8(3)
F19 P4 F21 88.0(3)
F23 P4 F24 177.4(3)
F20 P4 F24 89.4(3)
F22 P4 F24 90.6(3)
F19 P4 F24 88.5(4)
F21 P4 F24 88.5(3)
F29 P5 F30 90.6(3)
F29 P5 F28 92.9(3)
F30 P5 F28 91.2(3)
F29 P5 F26 91.3(3)
F30 P5 F26 178.0(3)
F28 P5 F26 89.5(3)
F29 P5 F27 177.2(3)
F30 P5 F27 90.7(3)
F28 P5 F27 89.6(3)
F26 P5 F27 87.4(3)
F29 P5 F25 90.0(3)
F30 P5 F25 90.6(3)
F28 P5 F25 176.6(3)
F26 P5 F25 88.7(3)
F27 P5 F25 87.5(3)
F32 P6 F31 178.5(4)
F32 P6 F36 89.9(5)
F31 P6 F36 89.6(4)
F32 P6 F33 91.1(3)
F31 P6 F33 90.3(3)
F36 P6 F33 90.4(4)
F32 P6 F35 87.6(3)
F31 P6 F35 91.0(3)
F36 P6 F35 89.7(4)
F33 P6 F35 178.7(3)
F32 P6 F34 91.8(4)
F31 P6 F34 88.7(3)
F36 P6 F34 176.9(4)
F33 P6 F34 92.2(4)
F35 P6 F34 87.8(3)
F42 P7 F37 93.3(4)
F42 P7 F40 89.0(4)
F37 P7 F40 90.4(3)
F42 P7 F39 93.1(4)
F37 P7 F39 90.5(3)
F40 P7 F39 177.6(4)
F42 P7 F41 178.4(4)
F37 P7 F41 88.3(4)
F40 P7 F41 90.9(4)
F39 P7 F41 86.9(3)
F42 P7 F38 87.5(3)
F37 P7 F38 178.9(3)
F40 P7 F38 90.4(3)
F39 P7 F38 88.7(3)
F41 P7 F38 90.9(3)
F47B P8 F45B 90.8(2)
F43A P8 F45A 90.99(18)
F43A P8 F48A 90.99(19)
F45A P8 F48A 90.41(19)
F47B P8 F48B 90.6(2)
F45B P8 F48B 90.4(2)
F47B P8 F46B 90.6(2)
F45B P8 F46B 90.2(2)
F48B P8 F46B 178.6(3)
F43A P8 F46A 90.11(18)
F45A P8 F46A 90.36(18)
F48A P8 F46A 178.6(2)
F43A P8 F44A 89.97(18)
F45A P8 F44A 179.0(2)
F48A P8 F44A 89.39(18)
F46A P8 F44A 89.82(18)
F47B P8 F44B 90.3(2)
F45B P8 F44B 178.8(3)
F48B P8 F44B 89.8(2)
F46B P8 F44B 89.6(2)
F43A P8 F47A 179.0(2)
F45A P8 F47A 89.66(18)
F48A P8 F47A 89.76(18)
F46A P8 F47A 89.13(18)
F44A P8 F47A 89.38(18)
F47B P8 F43B 179.4(3)
F45B P8 F43B 89.7(2)
F48B P8 F43B 89.2(2)
F46B P8 F43B 89.6(2)
F44B P8 F43B 89.1(2)

loop_
_geom_bond_atom_site_label_1
_geom_bond_atom_site_label_2
_geom_bond_distance
Cu1 N1 1.980(5)
Cu1 N8 1.995(5)
Cu1 N9 2.021(5)
Cu1 N23 2.024(5)
Cu2 N3 2.006(5)
Cu2 N2 2.019(5)
Cu2 N21 2.023(5)
Cu2 N19 2.041(5)
Cu3 N4 1.986(5)
Cu3 N5 1.990(5)
Cu3 N17 2.036(5)
Cu3 N15 2.048(5)
Cu4 N7 2.000(5)
Cu4 N6 2.022(5)
Cu4 N13 2.023(5)
Cu4 N11 2.056(5)
N1 N2 1.322(7)
N1 C98 1.357(7)
N2 C95 1.363(7)
N3 N4 1.330(7)
N3 C68 1.351(7)
N4 C65 1.352(7)
N5 N6 1.329(7)
N5 C38 1.350(7)
N6 C35 1.359(7)
N7 N8 1.332(7)
N7 C8 1.356(7)
N8 C1 1.357(7)
N9 C3 1.339(8)
N9 C2 1.358(8)
N10 C5 1.324(8)
N10 C2 1.333(8)
N11 C10 1.344(8)
N11 C9 1.358(7)
N12 C9 1.320(8)
N12 C12 1.351(8)
N13 C34 1.336(8)
N13 C31 1.354(7)
N14 C32 1.325(8)
N14 C31 1.331(7)
N15 C40 1.347(8)
N15 C39 1.349(7)
N16 C39 1.318(8)
N16 C42 1.341(8)
N17 C64 1.337(8)
N17 C61 1.365(7)
N18 C61 1.325(7)
N18 C62 1.341(9)
N19 C70 1.352(8)
N19 C69 1.361(7)
N20 C69 1.331(8)
N20 C72 1.335(8)
N21 C94 1.334(8)
N21 C91 1.354(7)
N22 C91 1.329(8)
N22 C92 1.332(8)
N23 C100 1.348(8)
N23 C99 1.349(7)
N24 C99 1.321(7)
N24 C102 1.345(8)
C1 C6 1.407(8)
C1 C2 1.487(9)
C3 C4 1.386(9)
C3 H3 0.9500
C4 C5 1.371(9)
C4 H4 0.9500
C5 H5 0.9500
C6 C7 1.436(9)
C6 C15 1.476(8)
C7 C8 1.396(8)
C7 C13 1.475(8)
C8 C9 1.485(9)
C10 C11 1.375(9)
C10 H10 0.9500
C11 C12 1.368(9)
C11 H11 0.9500
C12 H12 0.9500
C13 C22 1.373(9)
C13 C14 1.411(8)
C14 C19 1.394(8)
C14 C15 1.403(9)
C15 C16 1.377(9)
C16 C17 1.419(9)
C16 H16 0.9500
C17 C18 1.381(9)
C17 C27 1.535(9)
C18 C19 1.421(9)
C18 H18 0.9500
C19 C20 1.408(9)
C20 C21 1.385(9)
C20 H20 0.9500
C21 C22 1.434(8)
C21 C23 1.524(10)
C22 H22 0.9500
C23 C24 1.518(10)
C23 C25 1.531(11)
C23 C26 1.533(10)
C24 H241 0.9800
C24 H242 0.9800
C24 H243 0.9800
C25 H251 0.9800
C25 H252 0.9800
C25 H253 0.9800
C26 H261 0.9800
C26 H262 0.9800
C26 H263 0.9800
C27 C28 1.521(10)
C27 C29 1.539(10)
C27 C30 1.547(10)
C28 H281 0.9800
C28 H282 0.9800
C28 H283 0.9800
C29 H291 0.9800
C29 H292 0.9800
C29 H293 0.9800
C30 H301 0.9800
C30 H302 0.9800
C30 H303 0.9800
C31 C35 1.483(8)
C32 C33 1.383(9)
C32 H32 0.9500
C33 C34 1.380(9)
C33 H33 0.9500
C34 H34 0.9500
C35 C36 1.408(8)
C36 C37 1.441(8)
C36 C45 1.467(8)
C37 C38 1.404(8)
C37 C43 1.480(8)
C38 C39 1.485(8)
C40 C41 1.359(9)
C40 H40 0.9500
C41 C42 1.373(9)
C41 H41 0.9500
C42 H42 0.9500
C43 C52 1.377(8)
C43 C44 1.408(8)
C44 C49 1.395(8)
C44 C45 1.407(8)
C45 C46 1.378(8)
C46 C47 1.426(8)
C46 H46 0.9500
C47 C48 1.386(9)
C47 C57 1.532(9)
C48 C49 1.422(9)
C48 H48 0.9500
C49 C50 1.416(9)
C50 C51 1.381(9)
C50 H50 0.9500
C51 C52 1.418(8)
C51 C53 1.544(9)
C52 H52 0.9500
C53 C54 1.532(9)
C53 C55 1.541(10)
C53 C56 1.545(10)
C54 H541 0.9800
C54 H542 0.9800
C54 H543 0.9800
C55 H551 0.9800
C55 H552 0.9800
C55 H553 0.9800
C56 H561 0.9800
C56 H562 0.9800
C56 H563 0.9800
C57 C59B 1.533(7)
C57 C58B 1.535(7)
C57 C60A 1.536(7)
C57 C59A 1.537(7)
C57 C60B 1.538(7)
C57 C58A 1.542(7)
C58A H581 0.9800
C58A H582 0.9800
C58A H583 0.9800
C59A H591 0.9800
C59A H592 0.9800
C59A H593 0.9800
C60A H601 0.9800
C60A H602 0.9800
C60A H603 0.9800
C58B H584 0.9800
C58B H585 0.9800
C58B H586 0.9800
C59B H594 0.9800
C59B H595 0.9800
C59B H596 0.9800
C60B H604 0.9800
C60B H605 0.9800
C60B H606 0.9800
C61 C65 1.477(9)
C62 C63 1.381(9)
C62 H62 0.9500
C63 C64 1.379(9)
C63 H63 0.9500
C64 H64 0.9500
C65 C66 1.403(8)
C66 C67 1.428(9)
C66 C75 1.480(8)
C67 C68 1.412(8)
C67 C73 1.489(8)
C68 C69 1.484(9)
C70 C71 1.358(9)
C70 H70 0.9500
C71 C72 1.375(9)
C71 H71 0.9500
C72 H72 0.9500
C73 C82 1.383(9)
C73 C74 1.418(8)
C74 C79 1.400(8)
C74 C75 1.404(9)
C75 C76 1.382(8)
C76 C77 1.415(8)
C76 H76 0.9500
C77 C78 1.385(9)
C77 C87 1.536(9)
C78 C79 1.400(9)
C78 H78 0.9500
C79 C80 1.418(9)
C80 C81 1.375(9)
C80 H80 0.9500
C81 C82 1.424(8)
C81 C83 1.534(10)
C82 H82 0.9500
C83 C84 1.526(10)
C83 C86 1.532(10)
C83 C85 1.537(9)
C84 H841 0.9800
C84 H842 0.9800
C84 H843 0.9800
C85 H851 0.9800
C85 H852 0.9800
C85 H853 0.9800
C86 H861 0.9800
C86 H862 0.9800
C86 H863 0.9800
C87 C89 1.535(9)
C87 C90 1.536(9)
C87 C88 1.545(10)
C88 H881 0.9800
C88 H882 0.9800
C88 H883 0.9800
C89 H891 0.9800
C89 H892 0.9800
C89 H893 0.9800
C90 H901 0.9800
C90 H902 0.9800
C90 H903 0.9800
C91 C95 1.489(8)
C92 C93 1.378(9)
C92 H92 0.9500
C93 C94 1.377(9)
C93 H93 0.9500
C94 H94 0.9500
C95 C96 1.403(8)
C96 C97 1.435(8)
C96 C105 1.496(8)
C97 C98 1.413(8)
C97 C103 1.487(8)
C98 C99 1.490(8)
C100 C101 1.371(9)
C100 H100 0.9500
C101 C102 1.373(9)
C101 H101 0.9500
C102 H102 0.9500
C103 C112 1.383(9)
C103 C104 1.413(8)
C104 C105 1.396(8)
C104 C109 1.405(8)
C105 C106 1.377(8)
C106 C107 1.418(8)
C106 H106 0.9500
C107 C108 1.388(9)
C107 C117 1.533(9)
C108 C109 1.405(9)
C108 H108 0.9500
C109 C110 1.414(9)
C110 C111 1.375(9)
C110 H110 0.9500
C111 C112 1.434(8)
C111 C113 1.526(9)
C112 H112 0.9500
C113 C318 1.520(7)
C113 C317 1.522(7)
C113 C319 1.524(7)
C113 C316 1.525(8)
C113 C314 1.526(8)
C113 C315 1.527(8)
C314 H314 0.9800
C314 H315 0.9800
C314 H316 0.9800
C315 H317 0.9800
C315 H318 0.9800
C315 H319 0.9800
C316 H320 0.9800
C316 H321 0.9800
C316 H322 0.9800
C317 H323 0.9800
C317 H324 0.9800
C317 H325 0.9800
C318 H326 0.9800
C318 H327 0.9800
C318 H328 0.9800
C319 H329 0.9800
C319 H330 0.9800
C319 H331 0.9800
C117 C321 1.535(7)
C117 C323 1.535(7)
C117 C324 1.538(7)
C117 C322 1.538(7)
C117 C320 1.541(7)
C117 C325 1.542(7)
C320 H332 0.9800
C320 H333 0.9800
C320 H334 0.9800
C321 H335 0.9800
C321 H336 0.9800
C321 H337 0.9800
C322 H338 0.9800
C322 H339 0.9800
C322 H340 0.9800
C323 H341 0.9800
C323 H342 0.9800
C323 H343 0.9800
C324 H344 0.9800
C324 H345 0.9800
C324 H346 0.9800
C325 H347 0.9800
C325 H348 0.9800
C325 H349 0.9800
Cu5 N25 2.000(5)
Cu5 N32 2.009(5)
Cu5 N47 2.060(5)
Cu5 N33 2.060(5)
Cu6 N27 1.969(5)
Cu6 N45 1.987(5)
Cu6 N26 1.999(5)
Cu6 N43 2.037(6)
Cu7 N28 1.978(5)
Cu7 N29 1.987(5)
Cu7 N41 2.013(6)
Cu7 N39 2.014(5)
Cu8 N31 1.977(5)
Cu8 N30 1.982(5)
Cu8 N35 2.021(6)
Cu8 N37 2.031(5)
N25 N26 1.339(7)
N25 C218 1.350(7)
N26 C215 1.364(7)
N27 N28 1.336(7)
N27 C188 1.352(8)
N28 C185 1.366(7)
N29 N30 1.338(7)
N29 C158 1.357(7)
N30 C155 1.364(7)
N31 N32 1.335(7)
N31 C128 1.357(7)
N32 C121 1.367(7)
N33 C123 1.332(8)
N33 C122 1.361(7)
N34 C122 1.326(7)
N34 C125 1.332(9)
N35 C130 1.328(9)
N35 C129 1.362(8)
N36 C129 1.325(8)
N36 C132 1.335(9)
N37 C154 1.335(8)
N37 C151 1.353(8)
N38 C151 1.337(8)
N38 C152 1.341(8)
N39 C160 1.338(8)
N39 C159 1.345(7)
N40 C159 1.325(8)
N40 C162 1.343(8)
N41 C184 1.333(8)
N41 C181 1.373(8)
N42 C181 1.318(8)
N42 C182 1.340(9)
N43 C190 1.336(8)
N43 C189 1.361(8)
N44 C189 1.329(8)
N44 C192 1.333(8)
N45 C214 1.335(8)
N45 C211 1.363(7)
N46 C211 1.332(8)
N46 C212 1.340(8)
N47 C220 1.347(8)
N47 C219 1.360(8)
N48 C219 1.326(8)
N48 C222 1.336(9)
C121 C126 1.414(8)
C121 C122 1.473(9)
C123 C124 1.372(9)
C123 H123 0.9500
C124 C125 1.369(9)
C124 H124 0.9500
C125 H125 0.9500
C126 C127 1.444(9)
C126 C135 1.478(8)
C127 C128 1.398(8)
C127 C133 1.484(8)
C128 C129 1.488(9)
C130 C131 1.366(10)
C130 H130 0.9500
C131 C132 1.360(9)
C131 H131 0.9500
C132 H132 0.9500
C133 C142 1.376(9)
C133 C134 1.416(8)
C134 C135 1.400(9)
C134 C139 1.409(8)
C135 C136 1.382(9)
C136 C137 1.411(8)
C136 H136 0.9500
C137 C138 1.385(9)
C137 C147 1.542(9)
C138 C139 1.399(9)
C138 H138 0.9500
C139 C140 1.408(9)
C140 C141 1.382(9)
C140 H140 0.9500
C141 C142 1.429(9)
C141 C143 1.524(10)
C142 H142 0.9500
C143 C146 1.525(12)
C143 C145 1.542(13)
C143 C144 1.543(10)
C144 H350 0.9800
C144 H351 0.9800
C144 H352 0.9800
C145 H353 0.9800
C145 H354 0.9800
C145 H355 0.9800
C146 H356 0.9800
C146 H357 0.9800
C146 H358 0.9800
C147 C148 1.519(10)
C147 C150 1.526(11)
C147 C149 1.529(10)
C148 H359 0.9800
C148 H360 0.9800
C148 H361 0.9800
C149 H362 0.9800
C149 H363 0.9800
C149 H364 0.9800
C150 H365 0.9800
C150 H366 0.9800
C150 H367 0.9800
C151 C155 1.484(9)
C152 C153 1.376(9)
C152 H152 0.9500
C153 C154 1.375(9)
C153 H153 0.9500
C154 H154 0.9500
C155 C156 1.405(8)
C156 C157 1.445(8)
C156 C165 1.482(8)
C157 C158 1.396(8)
C157 C163 1.483(8)
C158 C159 1.497(9)
C160 C161 1.358(9)
C160 H160 0.9500
C161 C162 1.372(9)
C161 H161 0.9500
C162 H162 0.9500
C163 C172 1.380(9)
C163 C164 1.409(8)
C164 C169 1.399(8)
C164 C165 1.402(9)
C165 C166 1.376(8)
C166 C167 1.427(9)
C166 H166 0.9500
C167 C168 1.367(9)
C167 C177 1.524(9)
C168 C169 1.418(9)
C168 H168 0.9500
C169 C170 1.412(9)
C170 C171 1.389(9)
C170 H170 0.9500
C171 C172 1.421(8)
C171 C173 1.540(9)
C172 H172 0.9500
C173 C175 1.521(10)
C173 C176 1.535(10)
C173 C174 1.540(9)
C174 H368 0.9800
C174 H369 0.9800
C174 H370 0.9800
C175 H371 0.9800
C175 H372 0.9800
C175 H373 0.9800
C176 H374 0.9800
C176 H375 0.9800
C176 H376 0.9800
C177 C180 1.510(11)
C177 C179 1.528(11)
C177 C178 1.565(12)
C178 H377 0.9800
C178 H378 0.9800
C178 H379 0.9800
C179 H380 0.9800
C179 H381 0.9800
C179 H382 0.9800
C180 H383 0.9800
C180 H384 0.9800
C180 H385 0.9800
C181 C185 1.497(9)
C182 C183 1.377(9)
C182 H182 0.9500
C183 C184 1.356(9)
C183 H183 0.9500
C184 H184 0.9500
C185 C186 1.406(8)
C186 C187 1.436(9)
C186 C195 1.479(8)
C187 C188 1.396(8)
C187 C193 1.490(8)
C188 C189 1.496(9)
C190 C191 1.365(9)
C190 H190 0.9500
C191 C192 1.404(9)
C191 H191 0.9500
C192 H192 0.9500
C193 C202 1.375(9)
C193 C194 1.422(8)
C194 C199 1.389(8)
C194 C195 1.414(9)
C195 C196 1.382(9)
C196 C197 1.418(8)
C196 H196 0.9500
C197 C198 1.385(9)
C197 C207 1.534(9)
C198 C199 1.402(9)
C198 H198 0.9500
C199 C200 1.412(9)
C200 C201 1.377(9)
C200 H200 0.9500
C201 C202 1.433(8)
C201 C203 1.541(10)
C202 H202 0.9500
C203 C205 1.521(10)
C203 C206 1.530(11)
C203 C204 1.543(10)
C204 H386 0.9800
C204 H387 0.9800
C204 H388 0.9800
C205 H389 0.9800
C205 H390 0.9800
C205 H391 0.9800
C206 H392 0.9800
C206 H393 0.9800
C206 H394 0.9800
C207 C209 1.535(10)
C207 C210 1.538(10)
C207 C208 1.546(10)
C208 H395 0.9800
C208 H396 0.9800
C208 H397 0.9800
C209 H398 0.9800
C209 H399 0.9800
C209 H400 0.9800
C210 H401 0.9800
C210 H402 0.9800
C210 H403 0.9800
C211 C215 1.484(9)
C212 C213 1.374(9)
C212 H212 0.9500
C213 C214 1.375(9)
C213 H213 0.9500
C214 H214 0.9500
C215 C216 1.417(8)
C216 C217 1.429(9)
C216 C225 1.483(8)
C217 C218 1.404(8)
C217 C223 1.475(8)
C218 C219 1.473(9)
C220 C221 1.367(9)
C220 H220 0.9500
C221 C222 1.388(10)
C221 H221 0.9500
C222 H222 0.9500
C223 C232 1.390(9)
C223 C224 1.396(9)
C224 C229 1.400(8)
C224 C225 1.416(9)
C225 C226 1.371(9)
C226 C227 1.428(8)
C226 H226 0.9500
C227 C228 1.383(9)
C227 C237 1.526(9)
C228 C229 1.428(9)
C228 H228 0.9500
C229 C230 1.402(9)
C230 C231 1.379(9)
C230 H230 0.9500
C231 C232 1.423(8)
C231 C233 1.542(9)
C232 H232 0.9500
C233 C236 1.521(10)
C233 C235 1.529(10)
C233 C234 1.532(10)
C234 H404 0.9800
C234 H405 0.9800
C234 H406 0.9800
C235 H407 0.9800
C235 H408 0.9800
C235 H409 0.9800
C236 H410 0.9800
C236 H411 0.9800
C236 H412 0.9800
C237 C339 1.536(7)
C237 C340 1.536(7)
C237 C338 1.536(7)
C237 C342 1.537(7)
C237 C343 1.538(7)
C237 C341 1.538(6)
C338 H413 0.9800
C338 H414 0.9800
C338 H415 0.9800
C339 H416 0.9800
C339 H417 0.9800
C339 H418 0.9800
C340 H419 0.9800
C340 H420 0.9800
C340 H421 0.9800
C341 H422 0.9800
C341 H423 0.9800
C341 H424 0.9800
C342 H425 0.9800
C342 H426 0.9800
C342 H427 0.9800
C343 H420 1.1488
C343 H421 1.0931
C343 H428 0.9800
C343 H429 0.9800
C343 H430 0.9800
P1 F1B 1.578(3)
P1 F2A 1.579(3)
P1 F3A 1.581(3)
P1 F3B 1.582(3)
P1 F6B 1.582(3)
P1 F4A 1.583(3)
P1 F2C 1.587(4)
P1 F1C 1.587(4)
P1 F4C 1.588(4)
P1 F5C 1.589(4)
P1 F6C 1.591(4)
P1 F5B 1.592(3)
F2C F3C 1.77(3)
P2 F11 1.570(4)
P2 F7 1.590(4)
P2 F10 1.597(4)
P2 F9 1.602(4)
P2 F8 1.609(4)
P2 F12 1.624(4)
P3 F13 1.568(5)
P3 F14 1.580(5)
P3 F18 1.584(5)
P3 F16 1.586(5)
P3 F17 1.593(5)
P3 F15 1.593(5)
P4 F23 1.550(5)
P4 F20 1.568(5)
P4 F22 1.571(5)
P4 F19 1.577(6)
P4 F21 1.600(4)
P4 F24 1.600(5)
P5 F29 1.556(5)
P5 F30 1.565(5)
P5 F28 1.575(5)
P5 F26 1.604(5)
P5 F27 1.605(5)
P5 F25 1.614(5)
P6 F32 1.560(6)
P6 F31 1.561(5)
P6 F36 1.567(6)
P6 F33 1.567(5)
P6 F35 1.585(5)
P6 F34 1.588(6)
P7 F42 1.553(6)
P7 F37 1.566(5)
P7 F40 1.569(6)
P7 F39 1.584(5)
P7 F41 1.585(6)
P7 F38 1.588(5)
P8 F47B 1.575(3)
P8 F43A 1.577(3)
P8 F45B 1.581(3)
P8 F45A 1.581(3)
P8 F48A 1.583(3)
P8 F48B 1.587(3)
P8 F46B 1.587(3)
P8 F46A 1.590(3)
P8 F44A 1.593(3)
P8 F44B 1.594(3)
P8 F47A 1.598(3)
P8 F43B 1.600(3)

loop_
_geom_torsion_atom_site_label_1
_geom_torsion_atom_site_label_2
_geom_torsion_atom_site_label_3
_geom_torsion_atom_site_label_4
_geom_torsion
N8 Cu1 N1 N2 -48.8(6)
N9 Cu1 N1 N2 71.4(5)
N23 Cu1 N1 N2 -173.9(5)
N8 Cu1 N1 C98 125.9(5)
N9 Cu1 N1 C98 -113.9(5)
N23 Cu1 N1 C98 0.8(5)
C98 N1 N2 C95 0.9(9)
Cu1 N1 N2 C95 175.3(4)
C98 N1 N2 Cu2 168.9(4)
Cu1 N1 N2 Cu2 -16.7(6)
N3 Cu2 N2 N1 50.1(6)
N21 Cu2 N2 N1 -179.1(5)
N19 Cu2 N2 N1 -60.4(5)
N3 Cu2 N2 C95 -141.4(4)
N21 Cu2 N2 C95 -10.5(4)
N19 Cu2 N2 C95 108.2(5)
N2 Cu2 N3 N4 51.5(6)
N21 Cu2 N3 N4 -62.6(5)
N19 Cu2 N3 N4 178.3(5)
N2 Cu2 N3 C68 -125.6(4)
N21 Cu2 N3 C68 120.3(4)
N19 Cu2 N3 C68 1.2(4)
C68 N3 N4 C65 7.2(8)
Cu2 N3 N4 C65 -169.8(4)
C68 N3 N4 Cu3 -168.9(4)
Cu2 N3 N4 Cu3 14.1(6)
N5 Cu3 N4 N3 -51.4(6)
N17 Cu3 N4 N3 178.7(5)
N15 Cu3 N4 N3 65.2(5)
N5 Cu3 N4 C65 132.4(4)
N17 Cu3 N4 C65 2.5(4)
N15 Cu3 N4 C65 -111.0(5)
N4 Cu3 N5 N6 -41.0(6)
N17 Cu3 N5 N6 73.6(5)
N15 Cu3 N5 N6 -172.9(5)
N4 Cu3 N5 C38 131.0(5)
N17 Cu3 N5 C38 -114.4(5)
N15 Cu3 N5 C38 -0.9(5)
C38 N5 N6 C35 -0.5(9)
Cu3 N5 N6 C35 171.2(4)
C38 N5 N6 Cu4 165.7(5)
Cu3 N5 N6 Cu4 -22.6(6)
N7 Cu4 N6 N5 52.5(6)
N13 Cu4 N6 N5 -174.7(5)
N11 Cu4 N6 N5 -57.0(5)
N7 Cu4 N6 C35 -140.6(4)
N13 Cu4 N6 C35 -7.8(4)
N11 Cu4 N6 C35 109.9(4)
N6 Cu4 N7 N8 53.0(6)
N13 Cu4 N7 N8 -61.0(5)
N11 Cu4 N7 N8 -179.7(5)
N6 Cu4 N7 C8 -135.6(4)
N13 Cu4 N7 C8 110.3(5)
N11 Cu4 N7 C8 -8.4(4)
C8 N7 N8 C1 5.0(8)
Cu4 N7 N8 C1 176.0(4)
C8 N7 N8 Cu1 -159.9(4)
Cu4 N7 N8 Cu1 11.1(6)
N1 Cu1 N8 N7 -45.8(6)
N9 Cu1 N8 N7 178.3(5)
N23 Cu1 N8 N7 64.0(5)
N1 Cu1 N8 C1 148.5(4)
N9 Cu1 N8 C1 12.7(4)
N23 Cu1 N8 C1 -101.6(5)
N1 Cu1 N9 C3 28.3(7)
N8 Cu1 N9 C3 171.2(6)
N23 Cu1 N9 C3 -68.7(6)
N1 Cu1 N9 C2 -145.2(4)
N8 Cu1 N9 C2 -2.2(4)
N23 Cu1 N9 C2 117.8(4)
N7 Cu4 N11 C10 -171.0(6)
N6 Cu4 N11 C10 -35.9(6)
N13 Cu4 N11 C10 61.1(6)
N7 Cu4 N11 C9 -0.5(4)
N6 Cu4 N11 C9 134.7(4)
N13 Cu4 N11 C9 -128.4(4)
N7 Cu4 N13 C34 -37.9(7)
N6 Cu4 N13 C34 -174.7(6)
N11 Cu4 N13 C34 62.3(6)
N7 Cu4 N13 C31 136.0(4)
N6 Cu4 N13 C31 -0.9(4)
N11 Cu4 N13 C31 -123.8(4)
N4 Cu3 N15 C40 40.8(7)
N5 Cu3 N15 C40 -177.2(6)
N17 Cu3 N15 C40 -54.4(6)
N4 Cu3 N15 C39 -150.4(4)
N5 Cu3 N15 C39 -8.4(4)
N17 Cu3 N15 C39 114.4(4)
N4 Cu3 N17 C64 -176.9(6)
N5 Cu3 N17 C64 42.0(6)
N15 Cu3 N17 C64 -52.8(6)
N4 Cu3 N17 C61 -6.3(4)
N5 Cu3 N17 C61 -147.5(4)
N15 Cu3 N17 C61 117.7(4)
N3 Cu2 N19 C70 177.0(6)
N2 Cu2 N19 C70 -45.0(6)
N21 Cu2 N19 C70 52.0(6)
N3 Cu2 N19 C69 4.7(4)
N2 Cu2 N19 C69 142.7(4)
N21 Cu2 N19 C69 -120.3(4)
N3 Cu2 N21 C94 -35.3(7)
N2 Cu2 N21 C94 -174.6(6)
N19 Cu2 N21 C94 63.4(6)
N3 Cu2 N21 C91 143.2(4)
N2 Cu2 N21 C91 3.9(4)
N19 Cu2 N21 C91 -118.1(4)
N1 Cu1 N23 C100 -175.9(6)
N8 Cu1 N23 C100 45.2(6)
N9 Cu1 N23 C100 -49.1(6)
N1 Cu1 N23 C99 -4.4(5)
N8 Cu1 N23 C99 -143.3(4)
N9 Cu1 N23 C99 122.4(5)
N7 N8 C1 C6 -7.8(9)
Cu1 N8 C1 C6 158.0(5)
N7 N8 C1 C2 174.5(5)
Cu1 N8 C1 C2 -19.7(6)
C5 N10 C2 N9 2.7(9)
C5 N10 C2 C1 -179.3(6)
C3 N9 C2 N10 -3.6(9)
Cu1 N9 C2 N10 170.6(5)
C3 N9 C2 C1 178.3(5)
Cu1 N9 C2 C1 -7.5(7)
N8 C1 C2 N10 -160.5(6)
C6 C1 C2 N10 21.9(10)
N8 C1 C2 N9 17.7(8)
C6 C1 C2 N9 -159.8(6)
C2 N9 C3 C4 2.0(9)
Cu1 N9 C3 C4 -171.3(5)
N9 C3 C4 C5 0.3(10)
C2 N10 C5 C4 -0.1(10)
C3 C4 C5 N10 -1.3(10)
N8 C1 C6 C7 1.1(9)
C2 C1 C6 C7 178.5(6)
N8 C1 C6 C15 -171.7(6)
C2 C1 C6 C15 5.7(11)
C1 C6 C7 C8 8.0(8)
C15 C6 C7 C8 -177.4(5)
C1 C6 C7 C13 -168.3(5)
C15 C6 C7 C13 6.3(7)
N8 N7 C8 C7 4.6(9)
Cu4 N7 C8 C7 -166.8(4)
N8 N7 C8 C9 -173.8(5)
Cu4 N7 C8 C9 14.8(7)
C6 C7 C8 N7 -11.0(9)
C13 C7 C8 N7 164.1(6)
C6 C7 C8 C9 167.1(6)
C13 C7 C8 C9 -17.7(11)
C12 N12 C9 N11 -2.2(9)
C12 N12 C9 C8 -179.3(6)
C10 N11 C9 N12 3.2(9)
Cu4 N11 C9 N12 -168.7(5)
C10 N11 C9 C8 -179.7(5)
Cu4 N11 C9 C8 8.4(7)
N7 C8 C9 N12 162.1(5)
C7 C8 C9 N12 -16.1(10)
N7 C8 C9 N11 -15.2(8)
C7 C8 C9 N11 166.5(6)
C9 N11 C10 C11 -1.4(9)
Cu4 N11 C10 C11 168.9(5)
N11 C10 C11 C12 -1.0(10)
C9 N12 C12 C11 -0.5(9)
C10 C11 C12 N12 2.1(10)
C8 C7 C13 C22 -6.0(13)
C6 C7 C13 C22 169.5(7)
C8 C7 C13 C14 179.9(7)
C6 C7 C13 C14 -4.6(7)
C22 C13 C14 C19 1.1(10)
C7 C13 C14 C19 176.5(6)
C22 C13 C14 C15 -174.2(6)
C7 C13 C14 C15 1.1(7)
C19 C14 C15 C16 3.5(10)
C13 C14 C15 C16 178.8(6)
C19 C14 C15 C6 -172.6(6)
C13 C14 C15 C6 2.7(7)
C1 C6 C15 C16 -7.4(13)
C7 C6 C15 C16 179.4(7)
C1 C6 C15 C14 167.7(7)
C7 C6 C15 C14 -5.5(7)
C14 C15 C16 C17 -1.5(9)
C6 C15 C16 C17 173.1(7)
C15 C16 C17 C18 -0.8(10)
C15 C16 C17 C27 -177.7(6)
C16 C17 C18 C19 1.4(10)
C27 C17 C18 C19 178.3(6)
C15 C14 C19 C20 175.0(6)
C13 C14 C19 C20 0.1(10)
C15 C14 C19 C18 -2.9(10)
C13 C14 C19 C18 -177.8(6)
C17 C18 C19 C14 0.4(10)
C17 C18 C19 C20 -177.2(7)
C14 C19 C20 C21 -0.8(10)
C18 C19 C20 C21 176.8(7)
C19 C20 C21 C22 0.4(10)
C19 C20 C21 C23 -176.8(7)
C14 C13 C22 C21 -1.6(9)
C7 C13 C22 C21 -175.1(7)
C20 C21 C22 C13 0.9(10)
C23 C21 C22 C13 178.1(6)
C20 C21 C23 C24 -143.2(7)
C22 C21 C23 C24 39.7(9)
C20 C21 C23 C25 97.3(8)
C22 C21 C23 C25 -79.8(8)
C20 C21 C23 C26 -22.4(10)
C22 C21 C23 C26 160.5(7)
C18 C17 C27 C28 -59.8(9)
C16 C17 C27 C28 117.1(7)
C18 C17 C27 C29 180.0(7)
C16 C17 C27 C29 -3.1(10)
C18 C17 C27 C30 60.4(9)
C16 C17 C27 C30 -122.7(7)
C32 N14 C31 N13 -3.2(10)
C32 N14 C31 C35 177.2(6)
C34 N13 C31 N14 3.5(9)
Cu4 N13 C31 N14 -171.0(5)
C34 N13 C31 C35 -176.9(6)
Cu4 N13 C31 C35 8.6(7)
C31 N14 C32 C33 -1.0(10)
N14 C32 C33 C34 4.5(10)
C31 N13 C34 C33 0.4(9)
Cu4 N13 C34 C33 174.1(5)
C32 C33 C34 N13 -4.2(10)
N5 N6 C35 C36 0.3(9)
Cu4 N6 C35 C36 -166.6(5)
N5 N6 C35 C31 -179.1(5)
Cu4 N6 C35 C31 14.0(7)
N14 C31 C35 N6 164.9(6)
N13 C31 C35 N6 -14.8(8)
N14 C31 C35 C36 -14.5(10)
N13 C31 C35 C36 165.9(6)
N6 C35 C36 C37 -0.6(9)
C31 C35 C36 C37 178.7(6)
N6 C35 C36 C45 176.4(7)
C31 C35 C36 C45 -4.3(12)
C35 C36 C37 C38 1.2(9)
C45 C36 C37 C38 -176.6(6)
C35 C36 C37 C43 -177.4(6)
C45 C36 C37 C43 4.7(7)
N6 N5 C38 C37 1.1(9)
Cu3 N5 C38 C37 -170.8(5)
N6 N5 C38 C39 -178.9(5)
Cu3 N5 C38 C39 9.2(7)
C36 C37 C38 N5 -1.4(9)
C43 C37 C38 N5 176.8(7)
C36 C37 C38 C39 178.6(6)
C43 C37 C38 C39 -3.2(12)
C42 N16 C39 N15 -5.3(10)
C42 N16 C39 C38 175.2(6)
C40 N15 C39 N16 6.8(9)
Cu3 N15 C39 N16 -163.7(5)
C40 N15 C39 C38 -173.6(6)
Cu3 N15 C39 C38 15.8(7)
N5 C38 C39 N16 163.0(6)
C37 C38 C39 N16 -17.0(10)
N5 C38 C39 N15 -16.6(8)
C37 C38 C39 N15 163.4(6)
C39 N15 C40 C41 -2.6(9)
Cu3 N15 C40 C41 165.9(5)
N15 C40 C41 C42 -2.6(10)
C39 N16 C42 C41 -0.6(11)
C40 C41 C42 N16 4.3(11)
C38 C37 C43 C52 1.4(14)
C36 C37 C43 C52 179.8(8)
C38 C37 C43 C44 179.3(7)
C36 C37 C43 C44 -2.4(7)
C52 C43 C44 C49 1.1(10)
C37 C43 C44 C49 -177.2(6)
C52 C43 C44 C45 177.4(6)
C37 C43 C44 C45 -1.0(8)
C49 C44 C45 C46 3.3(10)
C43 C44 C45 C46 -172.9(6)
C49 C44 C45 C36 -179.9(6)
C43 C44 C45 C36 3.8(8)
C35 C36 C45 C46 -6.6(14)
C37 C36 C45 C46 170.7(8)
C35 C36 C45 C44 177.6(7)
C37 C36 C45 C44 -5.2(7)
C44 C45 C46 C47 -0.7(10)
C36 C45 C46 C47 -176.1(7)
C45 C46 C47 C48 -2.4(11)
C45 C46 C47 C57 176.6(6)
C46 C47 C48 C49 2.9(11)
C57 C47 C48 C49 -176.0(7)
C45 C44 C49 C50 -178.9(7)
C43 C44 C49 C50 -3.0(10)
C45 C44 C49 C48 -2.8(10)
C43 C44 C49 C48 173.1(7)
C47 C48 C49 C44 -0.4(11)
C47 C48 C49 C50 175.3(7)
C44 C49 C50 C51 2.8(11)
C48 C49 C50 C51 -172.9(7)
C49 C50 C51 C52 -0.8(11)
C49 C50 C51 C53 176.1(7)
C44 C43 C52 C51 1.0(10)
C37 C43 C52 C51 178.6(7)
C50 C51 C52 C43 -1.1(11)
C53 C51 C52 C43 -178.2(6)
C50 C51 C53 C54 6.9(11)
C52 C51 C53 C54 -176.1(7)
C50 C51 C53 C55 127.4(8)
C52 C51 C53 C55 -55.6(9)
C50 C51 C53 C56 -113.9(8)
C52 C51 C53 C56 63.0(8)
C48 C47 C57 C59B -1.0(13)
C46 C47 C57 C59B -179.8(11)
C48 C47 C57 C58B -124.3(11)
C46 C47 C57 C58B 56.8(12)
C48 C47 C57 C60A -177.8(9)
C46 C47 C57 C60A 3.3(11)
C48 C47 C57 C59A 57.0(10)
C46 C47 C57 C59A -121.9(9)
C48 C47 C57 C60B 122.0(12)
C46 C47 C57 C60B -56.9(13)
C48 C47 C57 C58A -60.3(9)
C46 C47 C57 C58A 120.8(8)
C62 N18 C61 N17 -2.6(10)
C62 N18 C61 C65 -179.9(6)
C64 N17 C61 N18 3.4(9)
Cu3 N17 C61 N18 -168.3(5)
C64 N17 C61 C65 -179.2(5)
Cu3 N17 C61 C65 9.0(7)
C61 N18 C62 C63 -0.3(10)
N18 C62 C63 C64 2.0(11)
C61 N17 C64 C63 -1.4(9)
Cu3 N17 C64 C63 168.8(5)
C62 C63 C64 N17 -1.1(10)
N3 N4 C65 C66 1.8(9)
Cu3 N4 C65 C66 178.0(4)
N3 N4 C65 C61 -174.7(5)
Cu3 N4 C65 C61 1.5(7)
N18 C61 C65 N4 170.5(5)
N17 C61 C65 N4 -7.0(8)
N18 C61 C65 C66 -5.7(10)
N17 C61 C65 C66 176.8(6)
N4 C65 C66 C67 -10.8(9)
C61 C65 C66 C67 165.1(6)
N4 C65 C66 C75 170.5(6)
C61 C65 C66 C75 -13.6(11)
C65 C66 C67 C68 10.8(8)
C75 C66 C67 C68 -170.2(5)
C65 C66 C67 C73 -173.7(5)
C75 C66 C67 C73 5.3(7)
N4 N3 C68 C67 -6.7(9)
Cu2 N3 C68 C67 170.4(4)
N4 N3 C68 C69 176.6(5)
Cu2 N3 C68 C69 -6.3(7)
C66 C67 C68 N3 -2.4(9)
C73 C67 C68 N3 -176.3(6)
C66 C67 C68 C69 173.7(6)
C73 C67 C68 C69 -0.1(11)
C72 N20 C69 N19 1.9(10)
C72 N20 C69 C68 -177.7(6)
C70 N19 C69 N20 -2.4(9)
Cu2 N19 C69 N20 170.9(5)
C70 N19 C69 C68 177.2(5)
Cu2 N19 C69 C68 -9.4(7)
N3 C68 C69 N20 -170.1(5)
C67 C68 C69 N20 13.5(10)
N3 C68 C69 N19 10.3(8)
C67 C68 C69 N19 -166.2(6)
C69 N19 C70 C71 -0.1(10)
Cu2 N19 C70 C71 -172.3(5)
N19 C70 C71 C72 2.9(10)
C69 N20 C72 C71 1.1(10)
C70 C71 C72 N20 -3.4(11)
C68 C67 C73 C82 -12.9(13)
C66 C67 C73 C82 172.9(7)
C68 C67 C73 C74 168.8(7)
C66 C67 C73 C74 -5.5(7)
C82 C73 C74 C79 3.7(9)
C67 C73 C74 C79 -177.5(6)
C82 C73 C74 C75 -175.0(6)
C67 C73 C74 C75 3.7(7)
C79 C74 C75 C76 3.1(10)
C73 C74 C75 C76 -178.2(6)
C79 C74 C75 C66 -179.3(6)
C73 C74 C75 C66 -0.6(7)
C65 C66 C75 C76 -7.3(13)
C67 C66 C75 C76 173.9(7)
C65 C66 C75 C74 175.8(6)
C67 C66 C75 C74 -3.0(7)
C74 C75 C76 C77 -3.1(9)
C66 C75 C76 C77 -179.7(7)
C75 C76 C77 C78 1.8(10)
C75 C76 C77 C87 -172.9(6)
C76 C77 C78 C79 -0.4(10)
C87 C77 C78 C79 174.3(6)
C75 C74 C79 C78 -1.7(10)
C73 C74 C79 C78 179.7(6)
C75 C74 C79 C80 176.8(6)
C73 C74 C79 C80 -1.8(10)
C77 C78 C79 C74 0.4(10)
C77 C78 C79 C80 -178.0(7)
C74 C79 C80 C81 -1.0(10)
C78 C79 C80 C81 177.3(7)
C79 C80 C81 C82 1.8(11)
C79 C80 C81 C83 -176.6(6)
C74 C73 C82 C81 -2.9(9)
C67 C73 C82 C81 178.9(7)
C80 C81 C82 C73 0.3(10)
C83 C81 C82 C73 178.8(6)
C80 C81 C83 C84 -127.3(7)
C82 C81 C83 C84 54.3(9)
C80 C81 C83 C86 112.5(7)
C82 C81 C83 C86 -66.0(8)
C80 C81 C83 C85 -7.1(10)
C82 C81 C83 C85 174.4(7)
C78 C77 C87 C89 -77.5(8)
C76 C77 C87 C89 97.1(7)
C78 C77 C87 C90 43.0(9)
C76 C77 C87 C90 -142.4(6)
C78 C77 C87 C88 163.9(7)
C76 C77 C87 C88 -21.5(9)
C92 N22 C91 N21 -5.2(9)
C92 N22 C91 C95 179.2(6)
C94 N21 C91 N22 5.6(9)
Cu2 N21 C91 N22 -173.1(5)
C94 N21 C91 C95 -178.7(5)
Cu2 N21 C91 C95 2.6(7)
C91 N22 C92 C93 0.9(10)
N22 C92 C93 C94 2.5(11)
C91 N21 C94 C93 -1.7(10)
Cu2 N21 C94 C93 176.8(5)
C92 C93 C94 N21 -2.0(10)
N1 N2 C95 C96 1.2(9)
Cu2 N2 C95 C96 -167.3(5)
N1 N2 C95 C91 -177.2(5)
Cu2 N2 C95 C91 14.3(7)
N22 C91 C95 N2 165.1(5)
N21 C91 C95 N2 -11.0(8)
N22 C91 C95 C96 -13.1(10)
N21 C91 C95 C96 170.8(6)
N2 C95 C96 C97 -1.9(9)
C91 C95 C96 C97 176.2(6)
N2 C95 C96 C105 175.8(6)
C91 C95 C96 C105 -6.1(12)
C95 C96 C97 C98 0.6(9)
C105 C96 C97 C98 -177.7(6)
C95 C96 C97 C103 -179.6(6)
C105 C96 C97 C103 2.2(7)
N2 N1 C98 C97 -2.2(9)
Cu1 N1 C98 C97 -176.7(5)
N2 N1 C98 C99 177.1(5)
Cu1 N1 C98 C99 2.6(7)
C96 C97 C98 N1 1.4(9)
C103 C97 C98 N1 -178.4(7)
C96 C97 C98 C99 -177.8(6)
C103 C97 C98 C99 2.4(12)
C102 N24 C99 N23 -0.1(10)
C102 N24 C99 C98 179.8(6)
C100 N23 C99 N24 -0.7(10)
Cu1 N23 C99 N24 -173.1(5)
C100 N23 C99 C98 179.4(6)
Cu1 N23 C99 C98 7.1(7)
N1 C98 C99 N24 173.8(6)
C97 C98 C99 N24 -6.9(10)
N1 C98 C99 N23 -6.3(8)
C97 C98 C99 N23 173.0(6)
C99 N23 C100 C101 1.2(10)
Cu1 N23 C100 C101 172.5(5)
N23 C100 C101 C102 -1.1(11)
C99 N24 C102 C101 0.3(10)
C100 C101 C102 N24 0.2(11)
C98 C97 C103 C112 3.3(14)
C96 C97 C103 C112 -176.4(8)
C98 C97 C103 C104 179.2(7)
C96 C97 C103 C104 -0.6(7)
C112 C103 C104 C105 175.4(6)
C97 C103 C104 C105 -1.4(8)
C112 C103 C104 C109 0.9(10)
C97 C103 C104 C109 -175.9(6)
C109 C104 C105 C106 2.7(10)
C103 C104 C105 C106 -171.8(6)
C109 C104 C105 C96 177.2(6)
C103 C104 C105 C96 2.7(8)
C95 C96 C105 C106 -7.8(14)
C97 C96 C105 C106 170.1(8)
C95 C96 C105 C104 179.2(7)
C97 C96 C105 C104 -2.9(7)
C104 C105 C106 C107 -2.4(10)
C96 C105 C106 C107 -174.6(7)
C105 C106 C107 C108 0.0(10)
C105 C106 C107 C117 177.8(6)
C106 C107 C108 C109 2.3(11)
C117 C107 C108 C109 -175.5(7)
C105 C104 C109 C108 -0.5(11)
C103 C104 C109 C108 173.6(7)
C105 C104 C109 C110 -176.2(7)
C103 C104 C109 C110 -2.1(10)
C107 C108 C109 C104 -2.0(11)
C107 C108 C109 C110 173.3(7)
C104 C109 C110 C111 2.7(11)
C108 C109 C110 C111 -172.6(7)
C109 C110 C111 C112 -1.9(11)
C109 C110 C111 C113 176.2(7)
C104 C103 C112 C111 0.0(10)
C97 C103 C112 C111 175.4(7)
C110 C111 C112 C103 0.5(11)
C113 C111 C112 C103 -177.7(7)
C110 C111 C113 C318 137.1(10)
C112 C111 C113 C318 -44.7(11)
C110 C111 C113 C317 13.8(13)
C112 C111 C113 C317 -168.1(10)
C110 C111 C113 C319 -106.5(10)
C112 C111 C113 C319 71.6(10)
C110 C111 C113 C316 -163.6(14)
C112 C111 C113 C316 14.5(15)
C110 C111 C113 C314 -39.9(16)
C112 C111 C113 C314 138.2(14)
C110 C111 C113 C315 78.4(14)
C112 C111 C113 C315 -103.5(14)
C108 C107 C117 C321 -130.6(11)
C106 C107 C117 C321 51.6(12)
C108 C107 C117 C323 66.3(12)
C106 C107 C117 C323 -111.5(12)
C108 C107 C117 C324 -171.5(12)
C106 C107 C117 C324 10.8(14)
C108 C107 C117 C322 -5.5(13)
C106 C107 C117 C322 176.8(10)
C108 C107 C117 C320 111.0(10)
C106 C107 C117 C320 -66.7(10)
C108 C107 C117 C325 -50.1(13)
C106 C107 C117 C325 132.2(12)
N32 Cu5 N25 N26 -44.5(6)
N47 Cu5 N25 N26 -174.8(5)
N33 Cu5 N25 N26 83.6(5)
N32 Cu5 N25 C218 124.6(5)
N47 Cu5 N25 C218 -5.7(5)
N33 Cu5 N25 C218 -107.4(5)
C218 N25 N26 C215 -2.6(9)
Cu5 N25 N26 C215 166.0(5)
C218 N25 N26 Cu6 168.6(5)
Cu5 N25 N26 Cu6 -22.8(6)
N27 Cu6 N26 N25 46.0(6)
N45 Cu6 N26 N25 -175.1(5)
N43 Cu6 N26 N25 -54.7(5)
N27 Cu6 N26 C215 -142.5(4)
N45 Cu6 N26 C215 -3.5(5)
N43 Cu6 N26 C215 116.8(5)
N45 Cu6 N27 N28 -56.7(5)
N26 Cu6 N27 N28 61.4(5)
N43 Cu6 N27 N28 179.9(5)
N45 Cu6 N27 C188 124.5(5)
N26 Cu6 N27 C188 -117.4(5)
N43 Cu6 N27 C188 1.1(4)
C188 N27 N28 C185 4.0(8)
Cu6 N27 N28 C185 -174.7(4)
C188 N27 N28 Cu7 -174.1(4)
Cu6 N27 N28 Cu7 7.2(6)
N29 Cu7 N28 N27 -49.5(6)
N41 Cu7 N28 N27 -177.4(5)
N39 Cu7 N28 N27 66.8(5)
N29 Cu7 N28 C185 132.4(4)
N41 Cu7 N28 C185 4.4(4)
N39 Cu7 N28 C185 -111.4(5)
N28 Cu7 N29 N30 -46.6(6)
N41 Cu7 N29 N30 65.1(5)
N39 Cu7 N29 N30 -179.9(5)
N28 Cu7 N29 C158 137.2(4)
N41 Cu7 N29 C158 -111.1(5)
N39 Cu7 N29 C158 3.9(5)
C158 N29 N30 C155 -4.3(9)
Cu7 N29 N30 C155 179.7(4)
C158 N29 N30 Cu8 162.0(5)
Cu7 N29 N30 Cu8 -14.0(6)
N31 Cu8 N30 N29 44.0(6)
N35 Cu8 N30 N29 -69.9(5)
N37 Cu8 N30 N29 -178.0(5)
N31 Cu8 N30 C155 -149.1(4)
N35 Cu8 N30 C155 97.0(5)
N37 Cu8 N30 C155 -11.1(5)
N30 Cu8 N31 N32 56.1(6)
N35 Cu8 N31 N32 -175.9(4)
N37 Cu8 N31 N32 -67.7(5)
N30 Cu8 N31 C128 -132.2(4)
N35 Cu8 N31 C128 -4.2(4)
N37 Cu8 N31 C128 104.0(5)
C128 N31 N32 C121 4.3(8)
Cu8 N31 N32 C121 175.7(4)
C128 N31 N32 Cu5 -163.3(4)
Cu8 N31 N32 Cu5 8.1(6)
N25 Cu5 N32 N31 -44.1(6)
N47 Cu5 N32 N31 72.3(5)
N33 Cu5 N32 N31 173.6(4)
N25 Cu5 N32 C121 148.0(4)
N47 Cu5 N32 C121 -95.5(5)
N33 Cu5 N32 C121 5.8(4)
N25 Cu5 N33 C123 28.5(7)
N32 Cu5 N33 C123 177.8(6)
N47 Cu5 N33 C123 -60.8(6)
N25 Cu5 N33 C122 -148.7(4)
N32 Cu5 N33 C122 0.6(4)
N47 Cu5 N33 C122 122.0(4)
N31 Cu8 N35 C130 -177.9(7)
N30 Cu8 N35 C130 -35.5(7)
N37 Cu8 N35 C130 55.6(7)
N31 Cu8 N35 C129 1.2(4)
N30 Cu8 N35 C129 143.6(4)
N37 Cu8 N35 C129 -125.3(4)
N31 Cu8 N37 C154 -26.5(7)
N30 Cu8 N37 C154 -172.8(7)
N35 Cu8 N37 C154 66.6(7)
N31 Cu8 N37 C151 149.9(4)
N30 Cu8 N37 C151 3.6(5)
N35 Cu8 N37 C151 -117.0(5)
N28 Cu7 N39 C160 38.7(7)
N29 Cu7 N39 C160 178.3(6)
N41 Cu7 N39 C160 -59.5(7)
N28 Cu7 N39 C159 -140.5(4)
N29 Cu7 N39 C159 -0.9(5)
N41 Cu7 N39 C159 121.3(5)
N28 Cu7 N41 C184 179.0(6)
N29 Cu7 N41 C184 41.2(7)
N39 Cu7 N41 C184 -54.3(6)
N28 Cu7 N41 C181 -1.5(4)
N29 Cu7 N41 C181 -139.4(4)
N39 Cu7 N41 C181 125.2(4)
N27 Cu6 N43 C190 -175.7(6)
N45 Cu6 N43 C190 50.0(6)
N26 Cu6 N43 C190 -46.4(6)
N27 Cu6 N43 C189 -6.0(4)
N45 Cu6 N43 C189 -140.3(4)
N26 Cu6 N43 C189 123.3(4)
N27 Cu6 N45 C214 -47.9(7)
N26 Cu6 N45 C214 176.0(6)
N43 Cu6 N45 C214 58.5(6)
N27 Cu6 N45 C211 136.1(4)
N26 Cu6 N45 C211 0.0(5)
N43 Cu6 N45 C211 -117.5(5)
N25 Cu5 N47 C220 -169.2(6)
N32 Cu5 N47 C220 46.1(7)
N33 Cu5 N47 C220 -40.1(6)
N25 Cu5 N47 C219 -6.0(5)
N32 Cu5 N47 C219 -150.6(4)
N33 Cu5 N47 C219 123.2(5)
N31 N32 C121 C126 -1.7(8)
Cu5 N32 C121 C126 165.9(4)
N31 N32 C121 C122 -177.9(5)
Cu5 N32 C121 C122 -10.3(6)
C125 N34 C122 N33 2.7(9)
C125 N34 C122 C121 -177.4(6)
C123 N33 C122 N34 -3.8(9)
Cu5 N33 C122 N34 173.8(5)
C123 N33 C122 C121 176.2(6)
Cu5 N33 C122 C121 -6.2(7)
N32 C121 C122 N34 -169.4(5)
C126 C121 C122 N34 14.7(10)
N32 C121 C122 N33 10.5(8)
C126 C121 C122 N33 -165.3(6)
C122 N33 C123 C124 1.7(10)
Cu5 N33 C123 C124 -175.5(5)
N33 C123 C124 C125 1.3(10)
C122 N34 C125 C124 0.7(10)
C123 C124 C125 N34 -2.6(11)
N32 C121 C126 C127 -3.0(8)
C122 C121 C126 C127 172.5(6)
N32 C121 C126 C135 -176.8(6)
C122 C121 C126 C135 -1.3(11)
C121 C126 C127 C128 5.1(8)
C135 C126 C127 C128 -179.6(5)
C121 C126 C127 C133 -172.9(5)
C135 C126 C127 C133 2.4(6)
N32 N31 C128 C127 -1.9(8)
Cu8 N31 C128 C127 -173.4(4)
N32 N31 C128 C129 177.4(5)
Cu8 N31 C128 C129 5.9(6)
C126 C127 C128 N31 -2.8(8)
C133 C127 C128 N31 174.6(6)
C126 C127 C128 C129 178.0(6)
C133 C127 C128 C129 -4.6(11)
C132 N36 C129 N35 -0.5(10)
C132 N36 C129 C128 178.2(6)
C130 N35 C129 N36 -0.5(10)
Cu8 N35 C129 N36 -179.7(5)
C130 N35 C129 C128 -179.2(6)
Cu8 N35 C129 C128 1.6(7)
N31 C128 C129 N36 176.4(6)
C127 C128 C129 N36 -4.3(10)
N31 C128 C129 N35 -4.7(8)
C127 C128 C129 N35 174.5(6)
C129 N35 C130 C131 1.9(11)
Cu8 N35 C130 C131 -179.0(6)
N35 C130 C131 C132 -2.3(12)
C129 N36 C132 C131 0.1(11)
C130 C131 C132 N36 1.2(11)
C128 C127 C133 C142 -5.1(13)
C126 C127 C133 C142 172.5(8)
C128 C127 C133 C134 -178.7(6)
C126 C127 C133 C134 -1.1(6)
C142 C133 C134 C135 -175.7(6)
C127 C133 C134 C135 -0.7(7)
C142 C133 C134 C139 2.1(10)
C127 C133 C134 C139 177.1(6)
C139 C134 C135 C136 3.0(9)
C133 C134 C135 C136 -179.3(6)
C139 C134 C135 C126 -175.7(6)
C133 C134 C135 C126 2.1(7)
C121 C126 C135 C136 -6.7(12)
C127 C126 C135 C136 179.1(7)
C121 C126 C135 C134 171.5(7)
C127 C126 C135 C134 -2.7(6)
C134 C135 C136 C137 -1.8(9)
C126 C135 C136 C137 176.2(7)
C135 C136 C137 C138 0.1(10)
C135 C136 C137 C147 -179.0(6)
C136 C137 C138 C139 0.8(11)
C147 C137 C138 C139 179.9(7)
C137 C138 C139 C140 -179.1(7)
C137 C138 C139 C134 0.2(10)
C135 C134 C139 C138 -2.2(10)
C133 C134 C139 C138 -179.7(6)
C135 C134 C139 C140 177.3(6)
C133 C134 C139 C140 -0.3(10)
C138 C139 C140 C141 178.1(7)
C134 C139 C140 C141 -1.3(11)
C139 C140 C141 C142 0.9(12)
C139 C140 C141 C143 -177.3(8)
C134 C133 C142 C141 -2.4(10)
C127 C133 C142 C141 -175.4(7)
C140 C141 C142 C133 1.0(11)
C143 C141 C142 C133 179.3(7)
C140 C141 C143 C146 -132.7(8)
C142 C141 C143 C146 49.1(10)
C140 C141 C143 C145 107.8(9)
C142 C141 C143 C145 -70.4(9)
C140 C141 C143 C144 -10.8(13)
C142 C141 C143 C144 171.0(9)
C138 C137 C147 C148 60.4(9)
C136 C137 C147 C148 -120.5(8)
C138 C137 C147 C150 -59.0(9)
C136 C137 C147 C150 120.1(8)
C138 C137 C147 C149 -178.8(7)
C136 C137 C147 C149 0.2(10)
C152 N38 C151 N37 -1.7(10)
C152 N38 C151 C155 -179.9(6)
C154 N37 C151 N38 2.3(10)
Cu8 N37 C151 N38 -174.6(5)
C154 N37 C151 C155 -179.5(6)
Cu8 N37 C151 C155 3.7(7)
C151 N38 C152 C153 -0.1(11)
N38 C152 C153 C154 1.2(12)
C151 N37 C154 C153 -1.0(11)
Cu8 N37 C154 C153 175.3(5)
C152 C153 C154 N37 -0.6(11)
N29 N30 C155 C156 6.3(9)
Cu8 N30 C155 C156 -160.5(5)
N29 N30 C155 C151 -177.7(5)
Cu8 N30 C155 C151 15.5(7)
N38 C151 C155 N30 166.0(6)
N37 C151 C155 N30 -12.3(8)
N38 C151 C155 C156 -18.4(10)
N37 C151 C155 C156 163.3(6)
N30 C155 C156 C157 -2.4(9)
C151 C155 C156 C157 -177.6(6)
N30 C155 C156 C165 169.5(6)
C151 C155 C156 C165 -5.8(12)
C155 C156 C157 C158 -3.3(9)
C165 C156 C157 C158 -177.1(6)
C155 C156 C157 C163 171.5(6)
C165 C156 C157 C163 -2.3(7)
N30 N29 C158 C157 -1.8(9)
Cu7 N29 C158 C157 174.4(5)
N30 N29 C158 C159 178.2(5)
Cu7 N29 C158 C159 -5.7(7)
C156 C157 C158 N29 5.4(9)
C163 C157 C158 N29 -167.7(7)
C156 C157 C158 C159 -174.5(6)
C163 C157 C158 C159 12.3(12)
C162 N40 C159 N39 2.0(10)
C162 N40 C159 C158 -179.2(6)
C160 N39 C159 N40 -2.2(10)
Cu7 N39 C159 N40 177.0(5)
C160 N39 C159 C158 178.9(6)
Cu7 N39 C159 C158 -1.8(7)
N29 C158 C159 N40 -174.1(6)
C157 C158 C159 N40 5.8(10)
N29 C158 C159 N39 4.8(8)
C157 C158 C159 N39 -175.3(6)
C159 N39 C160 C161 1.0(10)
Cu7 N39 C160 C161 -178.2(5)
N39 C160 C161 C162 0.3(11)
C159 N40 C162 C161 -0.5(10)
C160 C161 C162 N40 -0.6(11)
C158 C157 C163 C172 2.8(14)
C156 C157 C163 C172 -170.9(8)
C158 C157 C163 C164 174.6(7)
C156 C157 C163 C164 0.9(7)
C172 C163 C164 C169 -1.4(10)
C157 C163 C164 C169 -174.9(6)
C172 C163 C164 C165 174.4(6)
C157 C163 C164 C165 0.9(8)
C169 C164 C165 C166 -1.7(10)
C163 C164 C165 C166 -177.5(6)
C169 C164 C165 C156 173.5(6)
C163 C164 C165 C156 -2.3(8)
C155 C156 C165 C166 4.2(13)
C157 C156 C165 C166 176.7(8)
C155 C156 C165 C164 -169.7(7)
C157 C156 C165 C164 2.8(7)
C164 C165 C166 C167 2.4(10)
C156 C165 C166 C167 -170.9(7)
C165 C166 C167 C168 -2.1(11)
C165 C166 C167 C177 178.8(7)
C166 C167 C168 C169 1.1(12)
C177 C167 C168 C169 -179.9(8)
C165 C164 C169 C170 -175.6(7)
C163 C164 C169 C170 -0.2(11)
C165 C164 C169 C168 0.6(10)
C163 C164 C169 C168 176.0(7)
C167 C168 C169 C164 -0.3(11)
C167 C168 C169 C170 175.5(8)
C164 C169 C170 C171 2.1(11)
C168 C169 C170 C171 -173.6(8)
C169 C170 C171 C172 -2.5(11)
C169 C170 C171 C173 177.0(7)
C164 C163 C172 C171 1.1(10)
C157 C163 C172 C171 172.1(7)
C170 C171 C172 C163 0.8(10)
C173 C171 C172 C163 -178.7(6)
C170 C171 C173 C175 -118.9(7)
C172 C171 C173 C175 60.6(8)
C170 C171 C173 C176 121.0(7)
C172 C171 C173 C176 -59.4(8)
C170 C171 C173 C174 1.1(10)
C172 C171 C173 C174 -179.3(7)
C168 C167 C177 C180 41.9(11)
C166 C167 C177 C180 -139.0(8)
C168 C167 C177 C179 166.8(9)
C166 C167 C177 C179 -14.2(12)
C168 C167 C177 C178 -74.8(10)
C166 C167 C177 C178 104.3(8)
C182 N42 C181 N41 1.9(10)
C182 N42 C181 C185 -178.7(6)
C184 N41 C181 N42 -2.3(9)
Cu7 N41 C181 N42 178.2(5)
C184 N41 C181 C185 178.3(5)
Cu7 N41 C181 C185 -1.2(7)
C181 N42 C182 C183 0.4(10)
N42 C182 C183 C184 -2.1(11)
C181 N41 C184 C183 0.4(10)
Cu7 N41 C184 C183 179.8(5)
C182 C183 C184 N41 1.7(11)
N27 N28 C185 C186 -5.1(9)
Cu7 N28 C185 C186 173.0(4)
N27 N28 C185 C181 175.8(5)
Cu7 N28 C185 C181 -6.0(7)
N42 C181 C185 N28 -174.8(6)
N41 C181 C185 N28 4.6(8)
N42 C181 C185 C186 6.2(10)
N41 C181 C185 C186 -174.4(6)
N28 C185 C186 C187 -0.4(9)
C181 C185 C186 C187 178.5(6)
N28 C185 C186 C195 -178.2(6)
C181 C185 C186 C195 0.8(11)
C185 C186 C187 C188 6.8(9)
C195 C186 C187 C188 -174.9(5)
C185 C186 C187 C193 -174.6(5)
C195 C186 C187 C193 3.7(7)
N28 N27 C188 C187 2.7(9)
Cu6 N27 C188 C187 -178.6(4)
N28 N27 C188 C189 -175.3(5)
Cu6 N27 C188 C189 3.5(7)
C186 C187 C188 N27 -8.1(9)
C193 C187 C188 N27 173.8(6)
C186 C187 C188 C189 169.6(6)
C193 C187 C188 C189 -8.6(12)
C192 N44 C189 N43 -3.4(9)
C192 N44 C189 C188 -179.8(6)
C190 N43 C189 N44 4.3(9)
Cu6 N43 C189 N44 -166.8(5)
C190 N43 C189 C188 -179.2(5)
Cu6 N43 C189 C188 9.6(7)
N27 C188 C189 N44 168.1(5)
C187 C188 C189 N44 -9.7(10)
N27 C188 C189 N43 -8.6(8)
C187 C188 C189 N43 173.6(6)
C189 N43 C190 C191 -1.1(9)
Cu6 N43 C190 C191 168.3(5)
N43 C190 C191 C192 -2.4(10)
C189 N44 C192 C191 -0.6(9)
C190 C191 C192 N44 3.4(10)
C188 C187 C193 C202 -8.9(13)
C186 C187 C193 C202 172.8(7)
C188 C187 C193 C194 174.4(7)
C186 C187 C193 C194 -3.9(7)
C202 C193 C194 C199 1.5(10)
C187 C193 C194 C199 179.0(6)
C202 C193 C194 C195 -174.7(6)
C187 C193 C194 C195 2.8(7)
C199 C194 C195 C196 3.1(10)
C193 C194 C195 C196 179.3(6)
C199 C194 C195 C186 -176.8(6)
C193 C194 C195 C186 -0.6(7)
C185 C186 C195 C196 -3.9(13)
C187 C186 C195 C196 178.2(7)
C185 C186 C195 C194 175.9(7)
C187 C186 C195 C194 -2.0(7)
C194 C195 C196 C197 -1.3(10)
C186 C195 C196 C197 178.5(7)
C195 C196 C197 C198 -0.3(10)
C195 C196 C197 C207 -176.2(6)
C196 C197 C198 C199 0.3(11)
C207 C197 C198 C199 176.3(7)
C195 C194 C199 C198 -3.0(10)
C193 C194 C199 C198 -178.8(6)
C195 C194 C199 C200 175.9(6)
C193 C194 C199 C200 0.1(10)
C197 C198 C199 C194 1.3(11)
C197 C198 C199 C200 -177.6(7)
C194 C199 C200 C201 -1.1(11)
C198 C199 C200 C201 177.7(7)
C199 C200 C201 C202 0.5(11)
C199 C200 C201 C203 -177.3(7)
C194 C193 C202 C201 -2.2(9)
C187 C193 C202 C201 -178.6(7)
C200 C201 C202 C193 1.3(10)
C203 C201 C202 C193 179.1(6)
C200 C201 C203 C205 -19.6(11)
C202 C201 C203 C205 162.7(7)
C200 C201 C203 C206 101.2(8)
C202 C201 C203 C206 -76.5(8)
C200 C201 C203 C204 -139.4(7)
C202 C201 C203 C204 42.8(9)
C198 C197 C207 C209 -73.5(8)
C196 C197 C207 C209 102.4(7)
C198 C197 C207 C210 166.1(7)
C196 C197 C207 C210 -18.0(10)
C198 C197 C207 C208 46.6(9)
C196 C197 C207 C208 -137.4(7)
C212 N46 C211 N45 -5.3(10)
C212 N46 C211 C215 173.4(6)
C214 N45 C211 N46 5.5(10)
Cu6 N45 C211 N46 -178.1(5)
C214 N45 C211 C215 -173.3(6)
Cu6 N45 C211 C215 3.2(7)
C211 N46 C212 C213 1.1(11)
N46 C212 C213 C214 2.7(12)
C211 N45 C214 C213 -1.2(10)
Cu6 N45 C214 C213 -177.1(5)
C212 C213 C214 N45 -2.5(11)
N25 N26 C215 C216 -2.1(9)
Cu6 N26 C215 C216 -173.6(5)
N25 N26 C215 C211 177.5(5)
Cu6 N26 C215 C211 5.9(7)
N46 C211 C215 N26 175.3(6)
N45 C211 C215 N26 -5.9(8)
N46 C211 C215 C216 -5.2(10)
N45 C211 C215 C216 173.6(6)
N26 C215 C216 C217 4.7(9)
C211 C215 C216 C217 -174.8(6)
N26 C215 C216 C225 -176.8(7)
C211 C215 C216 C225 3.8(12)
C215 C216 C217 C218 -2.8(9)
C225 C216 C217 C218 178.3(6)
C215 C216 C217 C223 179.7(6)
C225 C216 C217 C223 0.8(7)
N26 N25 C218 C217 4.5(10)
Cu5 N25 C218 C217 -164.5(5)
N26 N25 C218 C219 -175.7(6)
Cu5 N25 C218 C219 15.3(7)
C216 C217 C218 N25 -1.7(10)
C223 C217 C218 N25 175.1(7)
C216 C217 C218 C219 178.6(6)
C223 C217 C218 C219 -4.6(12)
C222 N48 C219 N47 -3.4(12)
C222 N48 C219 C218 179.8(7)
C220 N47 C219 N48 4.1(11)
Cu5 N47 C219 N48 -161.1(6)
C220 N47 C219 C218 -178.9(6)
Cu5 N47 C219 C218 15.8(7)
N25 C218 C219 N48 156.7(6)
C217 C218 C219 N48 -23.5(11)
N25 C218 C219 N47 -20.4(9)
C217 C218 C219 N47 159.3(6)
C219 N47 C220 C221 -2.0(11)
Cu5 N47 C220 C221 160.7(6)
N47 C220 C221 C222 -0.4(12)
C219 N48 C222 C221 0.6(13)
C220 C221 C222 N48 1.2(14)
C218 C217 C223 C232 4.0(14)
C216 C217 C223 C232 -179.0(8)
C218 C217 C223 C224 -177.3(7)
C216 C217 C223 C224 -0.3(7)
C232 C223 C224 C229 -0.6(10)
C217 C223 C224 C229 -179.5(6)
C232 C223 C224 C225 178.7(6)
C217 C223 C224 C225 -0.2(8)
C223 C224 C225 C226 -177.7(6)
C229 C224 C225 C226 1.6(10)
C223 C224 C225 C216 0.7(8)
C229 C224 C225 C216 180.0(6)
C215 C216 C225 C226 -1.7(14)
C217 C216 C225 C226 177.0(8)
C215 C216 C225 C224 -179.5(7)
C217 C216 C225 C224 -0.9(7)
C224 C225 C226 C227 -0.5(10)
C216 C225 C226 C227 -178.2(7)
C225 C226 C227 C228 -0.8(11)
C225 C226 C227 C237 175.5(7)
C226 C227 C228 C229 1.2(11)
C237 C227 C228 C229 -175.0(7)
C223 C224 C229 C230 -0.3(10)
C225 C224 C229 C230 -179.6(7)
C223 C224 C229 C228 178.0(6)
C225 C224 C229 C228 -1.2(10)
C227 C228 C229 C224 -0.2(11)
C227 C228 C229 C230 177.9(7)
C224 C229 C230 C231 1.0(11)
C228 C229 C230 C231 -177.1(7)
C229 C230 C231 C232 -0.8(11)
C229 C230 C231 C233 177.3(7)
C224 C223 C232 C231 0.8(10)
C217 C223 C232 C231 179.4(7)
C230 C231 C232 C223 -0.2(10)
C233 C231 C232 C223 -178.3(7)
C230 C231 C233 C236 72.2(9)
C232 C231 C233 C236 -109.7(8)
C230 C231 C233 C235 -47.1(9)
C232 C231 C233 C235 131.0(7)
C230 C231 C233 C234 -167.1(7)
C232 C231 C233 C234 11.0(10)
C228 C227 C237 C339 -166(3)
C226 C227 C237 C339 17(3)
C228 C227 C237 C340 75(2)
C226 C227 C237 C340 -101(2)
C228 C227 C237 C338 -42(3)
C226 C227 C237 C338 142(2)
C228 C227 C237 C342 -129.8(10)
C226 C227 C237 C342 54.0(11)
C228 C227 C237 C343 113.1(10)
C226 C227 C237 C343 -63.1(10)
C228 C227 C237 C341 -7.4(12)
C226 C227 C237 C341 176.4(9)
